data_7023781
loop_
_publ_author_name
'Powers, Andrew R.'
'Yang, Xi'
'Del Castillo, Trevor J.'
'Ghiviriga, Ion'
'Abboud, Khalil A.'
'Veige, Adam S.'

_publ_section_title
;
 Inorganic click (iClick) synthesis of heterotrinuclear Pt(II)/Au(I)2
 complexes.
;
_journal_issue 42
_journal_name_full 'Dalton transactions (Cambridge, England : 2003)'
_journal_page_first 14963
_journal_page_last 14966
_journal_paper_doi 10.1039/c3dt52105b
_journal_volume 42
_journal_year 2013
_chemical_formula_sum 'C370.75 H311.5 Au8 Cl9.5 N32 O16 P16 Pt4'
_chemical_formula_weight 8659.41
_space_group_IT_number 2
_symmetry_cell_setting triclinic
_symmetry_space_group_name_Hall '-P 1'
_symmetry_space_group_name_H-M 'P -1'
_atom_sites_solution_hydrogens geom
_atom_sites_solution_primary direct
_atom_sites_solution_secondary difmap
_audit_creation_method SHELXL-97
_audit_update_record
;
2013-03-19 # Formatted by publCIF
;
_cell_angle_alpha 60.6370(10)
_cell_angle_beta 61.9650(10)
_cell_angle_gamma 84.409(2)
_cell_formula_units_Z 2
_cell_length_a 27.823(3)
_cell_length_b 28.101(3)
_cell_length_c 28.510(3)
_cell_measurement_reflns_used 9764
_cell_measurement_temperature 100(2)
_cell_measurement_theta_max 24.25
_cell_measurement_theta_min 2.21
_cell_volume 16889(3)
_computing_cell_refinement 'Bruker SAINT'
_computing_data_collection 'Bruker APEX2'
_computing_data_reduction 'Bruker SAINT'
_computing_molecular_graphics 'Olex2 v1.2.2'
_computing_publication_material 'Bruker SHELXTL'
_computing_structure_refinement 'SHELXL-97 (Sheldrick, 2008)'
_computing_structure_solution 'SHELXS-97 (Sheldrick, 2008)'
_diffrn_ambient_temperature 100(2)
_diffrn_measured_fraction_theta_full 0.999
_diffrn_measured_fraction_theta_max 0.999
_diffrn_measurement_device_type 'Bruker APEX-II CCD'
_diffrn_measurement_method '\f and \w scans'
_diffrn_radiation_monochromator graphite
_diffrn_radiation_source 'fine-focus sealed tube'
_diffrn_radiation_type MoK\a
_diffrn_radiation_wavelength 0.71073
_diffrn_reflns_av_R_equivalents 0.1147
_diffrn_reflns_av_sigmaI/netI 0.1958
_diffrn_reflns_limit_h_max 36
_diffrn_reflns_limit_h_min -36
_diffrn_reflns_limit_k_max 36
_diffrn_reflns_limit_k_min -36
_diffrn_reflns_limit_l_max 37
_diffrn_reflns_limit_l_min -37
_diffrn_reflns_number 236008
_diffrn_reflns_theta_full 27.50
_diffrn_reflns_theta_max 27.50
_diffrn_reflns_theta_min 0.84
_exptl_absorpt_coefficient_mu 5.327
_exptl_absorpt_correction_T_max 0.8828
_exptl_absorpt_correction_T_min 0.6814
_exptl_absorpt_correction_type integration
_exptl_crystal_colour yellow
_exptl_crystal_density_diffrn 1.703
_exptl_crystal_density_method 'not measured'
_exptl_crystal_description irregular
_exptl_crystal_F_000 8467
_exptl_crystal_size_max 0.08
_exptl_crystal_size_mid 0.06
_exptl_crystal_size_min 0.02
_platon_squeeze_details
;
;
_refine_diff_density_max 3.284
_refine_diff_density_min -2.923
_refine_diff_density_rms 0.190
_refine_ls_extinction_method none
_refine_ls_goodness_of_fit_ref 0.877
_refine_ls_hydrogen_treatment constr
_refine_ls_matrix_type full
_refine_ls_number_parameters 3958
_refine_ls_number_reflns 77525
_refine_ls_number_restraints 54
_refine_ls_restrained_S_all 0.879
_refine_ls_R_factor_all 0.1459
_refine_ls_R_factor_gt 0.0515
_refine_ls_shift/su_max 0.004
_refine_ls_shift/su_mean 0.000
_refine_ls_structure_factor_coef Fsqd
_refine_ls_weighting_details 'calc w=1/[\s^2^(Fo^2^)+(0.0333P)^2^] where P=(Fo^2^+2Fc^2^)/3'
_refine_ls_weighting_scheme calc
_refine_ls_wR_factor_gt 0.0955
_refine_ls_wR_factor_ref 0.1142
_reflns_number_gt 36301
_reflns_number_total 77525
_reflns_threshold_expression >2sigma(I)
_cod_data_source_file c3dt52105b.txt
_cod_data_source_block apow11
_cod_original_sg_symbol_H-M P-1
_cod_original_formula_sum 'C370.75 H311.50 Au8 Cl9.50 N32 O16 P16 Pt4'
_cod_database_code 7023781

loop_
_symmetry_equiv_pos_as_xyz
'x, y, z'
'-x, -y, -z'

loop_
_atom_site_label
_atom_site_type_symbol
_atom_site_fract_x
_atom_site_fract_y
_atom_site_fract_z
_atom_site_U_iso_or_equiv
_atom_site_adp_type
_atom_site_occupancy
_atom_site_symmetry_multiplicity
_atom_site_calc_flag
_atom_site_refinement_flags
_atom_site_disorder_assembly
_atom_site_disorder_group
Pt1A Pt 0.334056(15) 0.561644(16) 0.379853(16) 0.01814(9) Uani 1 1 d . . .
Au1A Au 0.481689(16) 0.631324(16) 0.281610(16) 0.01907(9) Uani 1 1 d . . .
Au2A Au 0.263779(16) 0.574837(16) 0.288990(17) 0.02350(10) Uani 1 1 d . . .
P1A P 0.52242(11) 0.69869(11) 0.28098(11) 0.0222(6) Uani 1 1 d . . .
P2A P 0.21373(11) 0.51030(11) 0.29510(12) 0.0278(7) Uani 1 1 d . . .
P3A P 0.35030(10) 0.48307(11) 0.44649(11) 0.0201(6) Uani 1 1 d . . .
P4A P 0.26319(11) 0.57888(11) 0.45062(11) 0.0221(6) Uani 1 1 d . . .
O1A O 0.6948(3) 0.5337(4) 0.0351(4) 0.056(2) Uani 1 1 d . . .
O2A O 0.7231(3) 0.6054(4) 0.0311(4) 0.058(3) Uani 1 1 d . . .
O3A O 0.2366(4) 0.8859(3) 0.0583(4) 0.060(3) Uani 1 1 d . . .
O4A O 0.1982(3) 0.8133(3) 0.0721(3) 0.046(2) Uani 1 1 d . . .
N1A N 0.3955(3) 0.5509(3) 0.3115(3) 0.0143(17) Uani 1 1 d . . .
N2A N 0.3823(3) 0.5149(3) 0.2986(3) 0.026(2) Uani 1 1 d . . .
N3A N 0.4281(3) 0.5147(3) 0.2537(3) 0.026(2) Uani 1 1 d . . .
N4A N 0.6860(4) 0.5698(4) 0.0518(4) 0.042(3) Uani 1 1 d . . .
N5A N 0.3293(3) 0.6332(3) 0.3100(3) 0.0212(19) Uani 1 1 d . . .
N6A N 0.3534(3) 0.6817(3) 0.2936(3) 0.0226(19) Uani 1 1 d . . .
N7A N 0.3434(3) 0.7212(3) 0.2508(3) 0.026(2) Uani 1 1 d . . .
N8A N 0.2265(4) 0.8355(4) 0.0812(4) 0.037(2) Uani 1 1 d . . .
C1A C 0.4495(4) 0.5736(4) 0.2759(4) 0.021(2) Uani 1 1 d . . .
C2A C 0.4696(4) 0.5497(4) 0.2386(4) 0.018(2) Uani 1 1 d . . .
C3A C 0.5260(4) 0.5556(4) 0.1907(4) 0.025(2) Uani 1 1 d . . .
C4A C 0.5373(4) 0.5198(5) 0.1671(4) 0.034(3) Uani 1 1 d . . .
H4AA H 0.5083 0.4922 0.1824 0.041 Uiso 1 1 calc R . .
C5A C 0.5890(5) 0.5236(5) 0.1227(5) 0.038(3) Uani 1 1 d . . .
H5AA H 0.5959 0.4988 0.1075 0.046 Uiso 1 1 calc R . .
C6A C 0.6312(4) 0.5642(4) 0.1000(4) 0.025(2) Uani 1 1 d . . .
C7A C 0.6218(4) 0.6004(4) 0.1216(4) 0.025(2) Uani 1 1 d . . .
H7AA H 0.6510 0.6283 0.1054 0.030 Uiso 1 1 calc R . .
C8A C 0.5700(4) 0.5959(4) 0.1666(4) 0.026(3) Uani 1 1 d . . .
H8AA H 0.5637 0.6206 0.1819 0.032 Uiso 1 1 calc R . .
C9A C 0.5258(4) 0.6757(4) 0.3509(4) 0.023(2) Uani 1 1 d . . .
C10A C 0.5428(4) 0.6239(4) 0.3753(4) 0.024(2) Uani 1 1 d . . .
H10A H 0.5511 0.6024 0.3559 0.029 Uiso 1 1 calc R . .
C11A C 0.5471(4) 0.6050(4) 0.4283(4) 0.033(3) Uani 1 1 d . . .
H11A H 0.5574 0.5698 0.4456 0.040 Uiso 1 1 calc R . .
C12A C 0.5368(4) 0.6363(5) 0.4563(5) 0.037(3) Uani 1 1 d . . .
H12A H 0.5412 0.6235 0.4914 0.044 Uiso 1 1 calc R . .
C13A C 0.5198(4) 0.6866(4) 0.4320(5) 0.034(3) Uani 1 1 d . . .
H13A H 0.5118 0.7082 0.4512 0.041 Uiso 1 1 calc R . .
C14A C 0.5143(4) 0.7057(4) 0.3802(4) 0.030(3) Uani 1 1 d . . .
H14A H 0.5024 0.7403 0.3645 0.036 Uiso 1 1 calc R . .
C15A C 0.5936(4) 0.7240(4) 0.2189(5) 0.029(3) Uani 1 1 d . . .
C16A C 0.6389(4) 0.7151(4) 0.2266(5) 0.034(3) Uani 1 1 d . . .
H16A H 0.6346 0.6934 0.2669 0.040 Uiso 1 1 calc R . .
C17A C 0.6923(4) 0.7377(5) 0.1752(6) 0.044(3) Uani 1 1 d . . .
H17A H 0.7240 0.7306 0.1806 0.053 Uiso 1 1 calc R . .
C18A C 0.6982(4) 0.7701(5) 0.1174(5) 0.039(3) Uani 1 1 d . . .
H18A H 0.7344 0.7856 0.0830 0.046 Uiso 1 1 calc R . .
C19A C 0.6534(5) 0.7808(5) 0.1078(5) 0.048(3) Uani 1 1 d . . .
H19A H 0.6584 0.8038 0.0673 0.058 Uiso 1 1 calc R . .
C20A C 0.6011(5) 0.7575(5) 0.1578(5) 0.042(3) Uani 1 1 d . . .
H20A H 0.5698 0.7638 0.1518 0.051 Uiso 1 1 calc R . .
C21A C 0.4936(4) 0.7624(4) 0.2642(4) 0.023(2) Uani 1 1 d . . .
C22A C 0.5231(4) 0.8103(4) 0.2489(5) 0.034(3) Uani 1 1 d . . .
H22A H 0.5572 0.8094 0.2492 0.040 Uiso 1 1 calc R . .
C23A C 0.5017(5) 0.8585(4) 0.2335(5) 0.039(3) Uani 1 1 d . . .
H23A H 0.5213 0.8909 0.2235 0.047 Uiso 1 1 calc R . .
C24A C 0.4522(6) 0.8611(5) 0.2322(5) 0.048(3) Uani 1 1 d . . .
H24A H 0.4382 0.8950 0.2211 0.058 Uiso 1 1 calc R . .
C25A C 0.4234(4) 0.8138(5) 0.2474(4) 0.032(3) Uani 1 1 d . . .
H25A H 0.3894 0.8150 0.2469 0.039 Uiso 1 1 calc R . .
C26A C 0.4444(4) 0.7635(5) 0.2637(4) 0.030(3) Uani 1 1 d . . .
H26A H 0.4248 0.7309 0.2742 0.036 Uiso 1 1 calc R . .
C27A C 0.3037(4) 0.6382(4) 0.2791(4) 0.018(2) Uani 1 1 d . . .
C28A C 0.3124(4) 0.6976(4) 0.2400(4) 0.018(2) Uani 1 1 d . . .
C29A C 0.2910(4) 0.7312(4) 0.1985(4) 0.022(2) Uani 1 1 d . . .
C30A C 0.3060(4) 0.7886(4) 0.1666(4) 0.027(2) Uani 1 1 d . . .
H30A H 0.3310 0.8045 0.1712 0.033 Uiso 1 1 calc R . .
C31A C 0.2847(4) 0.8234(4) 0.1278(4) 0.031(3) Uani 1 1 d . . .
H31A H 0.2949 0.8625 0.1061 0.037 Uiso 1 1 calc R . .
C32A C 0.2488(4) 0.7992(4) 0.1221(4) 0.027(3) Uani 1 1 d . . .
C33A C 0.2335(4) 0.7427(4) 0.1523(4) 0.030(3) Uani 1 1 d . . .
H33A H 0.2093 0.7271 0.1466 0.036 Uiso 1 1 calc R . .
C34A C 0.2544(4) 0.7091(4) 0.1912(4) 0.025(2) Uani 1 1 d . . .
H34A H 0.2432 0.6701 0.2133 0.030 Uiso 1 1 calc R . .
C35A C 0.1531(4) 0.4720(4) 0.3686(5) 0.026(2) Uani 1 1 d . . .
C36A C 0.1300(5) 0.4955(5) 0.4046(5) 0.052(4) Uani 1 1 d . . .
H36A H 0.1473 0.5304 0.3918 0.062 Uiso 1 1 calc R . .
C37A C 0.0807(6) 0.4680(7) 0.4603(6) 0.073(5) Uani 1 1 d . . .
H37A H 0.0646 0.4849 0.4848 0.087 Uiso 1 1 calc R . .
C38A C 0.0553(5) 0.4183(6) 0.4803(6) 0.054(4) Uani 1 1 d . . .
H38A H 0.0213 0.4008 0.5177 0.065 Uiso 1 1 calc R . .
C39A C 0.0796(5) 0.3932(5) 0.4455(5) 0.043(3) Uani 1 1 d . . .
H39A H 0.0632 0.3574 0.4596 0.052 Uiso 1 1 calc R . .
C40A C 0.1278(5) 0.4205(5) 0.3902(5) 0.040(3) Uani 1 1 d . . .
H40A H 0.1440 0.4031 0.3662 0.048 Uiso 1 1 calc R . .
C41A C 0.1863(4) 0.5470(4) 0.2421(4) 0.025(2) Uani 1 1 d . . .
C42A C 0.1337(4) 0.5346(5) 0.2565(5) 0.033(3) Uani 1 1 d . . .
H42A H 0.1089 0.5061 0.2969 0.040 Uiso 1 1 calc R . .
C43A C 0.1147(4) 0.5617(4) 0.2149(5) 0.034(3) Uani 1 1 d . . .
H43A H 0.0773 0.5524 0.2265 0.041 Uiso 1 1 calc R . .
C44A C 0.1511(4) 0.6024(5) 0.1560(5) 0.038(3) Uani 1 1 d . . .
H44A H 0.1390 0.6205 0.1263 0.046 Uiso 1 1 calc R . .
C45A C 0.2046(4) 0.6174(5) 0.1395(5) 0.034(3) Uani 1 1 d . . .
H45A H 0.2289 0.6468 0.0994 0.040 Uiso 1 1 calc R . .
C46A C 0.2223(5) 0.5894(5) 0.1815(5) 0.038(3) Uani 1 1 d . . .
H46A H 0.2597 0.5986 0.1699 0.045 Uiso 1 1 calc R . .
C47A C 0.2495(4) 0.4612(4) 0.2736(4) 0.028(3) Uani 1 1 d . . .
C48A C 0.2931(5) 0.4440(5) 0.2844(4) 0.037(3) Uani 1 1 d . . .
H48A H 0.3031 0.4567 0.3044 0.044 Uiso 1 1 calc R . .
C49A C 0.3231(5) 0.4071(5) 0.2654(5) 0.046(3) Uani 1 1 d . . .
H49A H 0.3531 0.3950 0.2729 0.055 Uiso 1 1 calc R . .
C50A C 0.3089(5) 0.3891(5) 0.2367(5) 0.041(3) Uani 1 1 d . . .
H50A H 0.3289 0.3642 0.2245 0.049 Uiso 1 1 calc R . .
C51A C 0.2663(5) 0.4063(5) 0.2252(5) 0.040(3) Uani 1 1 d . . .
H51A H 0.2569 0.3941 0.2043 0.048 Uiso 1 1 calc R . .
C52A C 0.2361(4) 0.4427(4) 0.2444(5) 0.036(3) Uani 1 1 d . . .
H52A H 0.2059 0.4544 0.2369 0.043 Uiso 1 1 calc R . .
C53A C 0.4224(4) 0.4708(4) 0.4142(4) 0.021(2) Uani 1 1 d . . .
C54A C 0.4634(4) 0.4933(4) 0.4144(4) 0.029(3) Uani 1 1 d . . .
H54A H 0.4549 0.5172 0.4309 0.035 Uiso 1 1 calc R . .
C55A C 0.5164(4) 0.4829(5) 0.3918(4) 0.034(3) Uani 1 1 d . . .
H55A H 0.5442 0.4999 0.3920 0.041 Uiso 1 1 calc R . .
C56A C 0.5286(4) 0.4475(5) 0.3690(4) 0.039(3) Uani 1 1 d . . .
H56A H 0.5646 0.4385 0.3548 0.047 Uiso 1 1 calc R . .
C57A C 0.4883(5) 0.4253(5) 0.3669(5) 0.043(3) Uani 1 1 d . . .
H57A H 0.4966 0.4015 0.3504 0.052 Uiso 1 1 calc R . .
C58A C 0.4356(4) 0.4377(5) 0.3888(4) 0.033(3) Uani 1 1 d . . .
H58A H 0.4082 0.4231 0.3861 0.040 Uiso 1 1 calc R . .
C59A C 0.3095(4) 0.4224(4) 0.4677(4) 0.023(2) Uani 1 1 d . . .
C60A C 0.3115(4) 0.3678(4) 0.5066(4) 0.032(3) Uani 1 1 d . . .
H60A H 0.3344 0.3611 0.5247 0.039 Uiso 1 1 calc R . .
C61A C 0.2808(5) 0.3242(5) 0.5189(5) 0.050(4) Uani 1 1 d . . .
H61A H 0.2827 0.2876 0.5458 0.060 Uiso 1 1 calc R . .
C62A C 0.2473(5) 0.3314(5) 0.4935(5) 0.045(3) Uani 1 1 d . . .
H62A H 0.2263 0.3003 0.5027 0.054 Uiso 1 1 calc R . .
C63A C 0.2447(5) 0.3842(5) 0.4546(5) 0.042(3) Uani 1 1 d . . .
H63A H 0.2221 0.3902 0.4361 0.050 Uiso 1 1 calc R . .
C64A C 0.2760(4) 0.4297(5) 0.4423(4) 0.031(3) Uani 1 1 d . . .
H64A H 0.2737 0.4663 0.4158 0.038 Uiso 1 1 calc R . .
C65A C 0.3420(4) 0.4809(4) 0.5148(4) 0.020(2) Uani 1 1 d . . .
C66A C 0.3652(4) 0.5294(4) 0.5051(4) 0.027(3) Uani 1 1 d . . .
H66A H 0.3812 0.5614 0.4651 0.033 Uiso 1 1 calc R . .
C67A C 0.3653(4) 0.5317(4) 0.5524(5) 0.032(3) Uani 1 1 d . . .
H67A H 0.3825 0.5643 0.5447 0.039 Uiso 1 1 calc R . .
C68A C 0.3399(4) 0.4855(5) 0.6118(5) 0.036(3) Uani 1 1 d . . .
H68A H 0.3399 0.4867 0.6445 0.043 Uiso 1 1 calc R . .
C69A C 0.3150(4) 0.4386(5) 0.6233(4) 0.028(3) Uani 1 1 d . . .
H69A H 0.2964 0.4079 0.6641 0.034 Uiso 1 1 calc R . .
C70A C 0.3170(4) 0.4361(4) 0.5747(4) 0.025(2) Uani 1 1 d . . .
H70A H 0.3008 0.4028 0.5829 0.030 Uiso 1 1 calc R . .
C71A C 0.2279(4) 0.5208(4) 0.5299(4) 0.022(2) Uani 1 1 d . . .
C72A C 0.2041(4) 0.4733(5) 0.5403(5) 0.035(3) Uani 1 1 d . . .
H72A H 0.2052 0.4723 0.5069 0.042 Uiso 1 1 calc R . .
C73A C 0.1782(4) 0.4259(5) 0.6002(5) 0.036(3) Uani 1 1 d . . .
H73A H 0.1639 0.3923 0.6071 0.043 Uiso 1 1 calc R . .
C74A C 0.1742(4) 0.4299(5) 0.6485(4) 0.042(3) Uani 1 1 d . . .
H74A H 0.1553 0.3995 0.6895 0.050 Uiso 1 1 calc R . .
C75A C 0.1975(4) 0.4772(5) 0.6370(5) 0.038(3) Uani 1 1 d . . .
H75A H 0.1948 0.4793 0.6704 0.046 Uiso 1 1 calc R . .
C76A C 0.2248(4) 0.5221(4) 0.5785(4) 0.025(2) Uani 1 1 d . . .
H76A H 0.2416 0.5543 0.5717 0.029 Uiso 1 1 calc R . .
C77A C 0.2048(4) 0.6032(4) 0.4370(4) 0.022(2) Uani 1 1 d . . .
C78A C 0.1507(4) 0.5726(4) 0.4761(5) 0.030(3) Uani 1 1 d . . .
H78A H 0.1430 0.5368 0.5107 0.036 Uiso 1 1 calc R . .
C79A C 0.1091(4) 0.5950(5) 0.4636(5) 0.040(3) Uani 1 1 d . . .
H79A H 0.0726 0.5743 0.4906 0.048 Uiso 1 1 calc R . .
C80A C 0.1180(5) 0.6455(5) 0.4143(5) 0.039(3) Uani 1 1 d . . .
H80A H 0.0883 0.6595 0.4067 0.046 Uiso 1 1 calc R . .
C81A C 0.1717(5) 0.6768(5) 0.3744(5) 0.040(3) Uani 1 1 d . . .
H81A H 0.1787 0.7122 0.3394 0.048 Uiso 1 1 calc R . .
C82A C 0.2138(4) 0.6561(4) 0.3862(5) 0.030(3) Uani 1 1 d . . .
H82A H 0.2498 0.6778 0.3597 0.036 Uiso 1 1 calc R . .
C83A C 0.2871(4) 0.6351(4) 0.4525(4) 0.026(2) Uani 1 1 d . . .
C84A C 0.3422(4) 0.6587(5) 0.4209(4) 0.028(3) Uani 1 1 d . . .
H84A H 0.3691 0.6459 0.3956 0.034 Uiso 1 1 calc R . .
C85A C 0.3592(5) 0.7006(4) 0.4253(5) 0.036(3) Uani 1 1 d . . .
H85A H 0.3973 0.7159 0.4039 0.043 Uiso 1 1 calc R . .
C86A C 0.3197(5) 0.7196(5) 0.4612(5) 0.049(3) Uani 1 1 d . . .
H86A H 0.3312 0.7474 0.4654 0.058 Uiso 1 1 calc R . .
C87A C 0.2636(5) 0.6990(5) 0.4916(5) 0.054(4) Uani 1 1 d . . .
H87A H 0.2369 0.7137 0.5146 0.065 Uiso 1 1 calc R . .
C88A C 0.2475(5) 0.6567(5) 0.4876(5) 0.035(3) Uani 1 1 d . . .
H88A H 0.2093 0.6418 0.5086 0.042 Uiso 1 1 calc R . .
Pt1B Pt 0.942802(16) 0.669441(16) 0.118922(16) 0.01933(9) Uani 1 1 d . . .
Au1B Au 0.869668(16) 0.519451(17) 0.215553(17) 0.02240(9) Uani 1 1 d . . .
Au2B Au 0.931920(17) 0.750771(18) 0.194883(18) 0.02745(10) Uani 1 1 d . . .
P1B P 0.80385(11) 0.48263(11) 0.21009(12) 0.0243(6) Uani 1 1 d . . .
P2B P 0.99854(12) 0.79881(13) 0.18840(13) 0.0323(7) Uani 1 1 d . . .
P3B P 1.01949(11) 0.64712(11) 0.05931(11) 0.0219(6) Uani 1 1 d . . .
P4B P 0.93628(11) 0.74526(11) 0.03965(11) 0.0234(6) Uani 1 1 d . . .
O1B O 0.8729(5) 0.2766(4) 0.4880(5) 0.116(5) Uani 1 1 d . . .
O2B O 0.9486(5) 0.2999(4) 0.4824(5) 0.112(5) Uani 1 1 d . . .
O3B O 0.6887(4) 0.8218(4) 0.4012(4) 0.067(3) Uani 1 1 d . A .
O4B O 0.6190(7) 0.7742(7) 0.4221(8) 0.053(5) Uiso 0.50 1 d P A 1
O4B' O 0.6271(9) 0.8116(9) 0.3758(9) 0.076(6) Uiso 0.50 1 d P A 2
N1B N 0.9468(3) 0.6039(4) 0.1930(3) 0.023(2) Uani 1 1 d . . .
N2B N 0.9796(3) 0.6160(3) 0.2108(3) 0.028(2) Uani 1 1 d . . .
N3B N 0.9775(3) 0.5696(4) 0.2566(4) 0.027(2) Uani 1 1 d . . .
N4B N 0.9140(6) 0.3104(5) 0.4647(6) 0.084(4) Uani 1 1 d . . .
N5B N 0.8722(3) 0.6810(3) 0.1815(3) 0.0187(19) Uani 1 1 d . . .
N6B N 0.8236(3) 0.6575(3) 0.1975(3) 0.024(2) Uani 1 1 d . . .
N7B N 0.7836(3) 0.6708(4) 0.2357(4) 0.028(2) Uani 1 1 d . . .
N8B N 0.6706(5) 0.7988(6) 0.3857(6) 0.078(4) Uani 1 1 d . . .
C1B C 0.9239(4) 0.5514(4) 0.2259(4) 0.018(2) Uani 1 1 d . . .
C2B C 0.9442(4) 0.5286(4) 0.2681(4) 0.024(2) Uani 1 1 d . . .
C3B C 0.9357(4) 0.4723(4) 0.3190(4) 0.022(2) Uani 1 1 d . . .
C4B C 0.9691(4) 0.4592(5) 0.3464(5) 0.038(3) Uani 1 1 d . . .
H4BA H 0.9971 0.4870 0.3327 0.046 Uiso 1 1 calc R . .
C5B C 0.9620(5) 0.4063(5) 0.3932(5) 0.046(3) Uani 1 1 d . . .
H5BA H 0.9854 0.3978 0.4111 0.055 Uiso 1 1 calc R . .
C6B C 0.9217(5) 0.3661(5) 0.4140(5) 0.044(3) Uani 1 1 d . . .
C7B C 0.8880(4) 0.3768(4) 0.3886(4) 0.030(3) Uani 1 1 d . . .
H7BA H 0.8603 0.3482 0.4032 0.036 Uiso 1 1 calc R . .
C8B C 0.8946(4) 0.4294(4) 0.3417(4) 0.024(2) Uani 1 1 d . . .
H8BA H 0.8710 0.4370 0.3242 0.029 Uiso 1 1 calc R . .
C9B C 0.7717(4) 0.4127(4) 0.2731(5) 0.030(3) Uani 1 1 d . . .
C10B C 0.7778(5) 0.3666(5) 0.2681(5) 0.047(3) Uani 1 1 d . . .
H10B H 0.8004 0.3710 0.2284 0.057 Uiso 1 1 calc R . .
C11B C 0.7526(6) 0.3129(5) 0.3185(6) 0.059(4) Uani 1 1 d . . .
H11B H 0.7578 0.2815 0.3134 0.071 Uiso 1 1 calc R . .
C12B C 0.7204(8) 0.3076(6) 0.3749(6) 0.106(7) Uani 1 1 d . . .
H12B H 0.7032 0.2716 0.4099 0.128 Uiso 1 1 calc R . .
C13B C 0.7118(9) 0.3541(6) 0.3828(6) 0.123(8) Uani 1 1 d . . .
H13B H 0.6887 0.3501 0.4222 0.148 Uiso 1 1 calc R . .
C14B C 0.7380(7) 0.4049(5) 0.3315(5) 0.078(5) Uani 1 1 d . . .
H14B H 0.7328 0.4366 0.3361 0.094 Uiso 1 1 calc R . .
C15B C 0.7457(4) 0.5174(4) 0.2185(4) 0.024(2) Uani 1 1 d . . .
C16B C 0.6956(5) 0.4938(5) 0.2302(4) 0.036(3) Uani 1 1 d . . .
H16B H 0.6922 0.4588 0.2335 0.043 Uiso 1 1 calc R . .
C17B C 0.6511(4) 0.5233(5) 0.2368(4) 0.036(3) Uani 1 1 d . . .
H17B H 0.6178 0.5082 0.2435 0.043 Uiso 1 1 calc R . .
C18B C 0.6548(5) 0.5732(6) 0.2337(5) 0.043(3) Uani 1 1 d . . .
H18B H 0.6246 0.5928 0.2373 0.052 Uiso 1 1 calc R . .
C19B C 0.7025(5) 0.5945(5) 0.2253(5) 0.040(3) Uani 1 1 d . . .
H19B H 0.7043 0.6278 0.2258 0.047 Uiso 1 1 calc R . .
C20B C 0.7474(4) 0.5681(4) 0.2162(4) 0.026(3) Uani 1 1 d . . .
H20B H 0.7806 0.5848 0.2080 0.031 Uiso 1 1 calc R . .
C21B C 0.8281(4) 0.4798(4) 0.1395(4) 0.025(2) Uani 1 1 d . . .
C22B C 0.8758(4) 0.4588(5) 0.1205(5) 0.036(3) Uani 1 1 d . . .
H22B H 0.8950 0.4467 0.1435 0.043 Uiso 1 1 calc R . .
C23B C 0.8966(5) 0.4551(5) 0.0665(5) 0.043(3) Uani 1 1 d . . .
H23B H 0.9303 0.4418 0.0523 0.051 Uiso 1 1 calc R . .
C24B C 0.8672(5) 0.4711(5) 0.0349(5) 0.040(3) Uani 1 1 d . . .
H24B H 0.8796 0.4673 -0.0001 0.048 Uiso 1 1 calc R . .
C25B C 0.8200(5) 0.4926(5) 0.0541(5) 0.043(3) Uani 1 1 d . . .
H25B H 0.8006 0.5047 0.0315 0.052 Uiso 1 1 calc R . .
C26B C 0.8004(4) 0.4967(4) 0.1065(5) 0.033(3) Uani 1 1 d . . .
H26B H 0.7676 0.5114 0.1195 0.040 Uiso 1 1 calc R . .
C27B C 0.8670(4) 0.7102(4) 0.2091(4) 0.015(2) Uani 1 1 d . . .
C28B C 0.8096(4) 0.7036(4) 0.2421(4) 0.024(2) Uani 1 1 d . . .
C29B C 0.7742(4) 0.7273(4) 0.2814(4) 0.027(3) Uani 1 1 d . . .
C30B C 0.7160(5) 0.7176(5) 0.3067(5) 0.044(3) Uani 1 1 d . A .
H30B H 0.7002 0.6947 0.2999 0.053 Uiso 1 1 calc R . .
C31B C 0.6821(5) 0.7406(5) 0.3406(5) 0.048(3) Uani 1 1 d . . .
H31B H 0.6431 0.7338 0.3577 0.057 Uiso 1 1 calc R A .
C32B C 0.7064(5) 0.7735(5) 0.3490(5) 0.040(3) Uani 1 1 d . A .
C33B C 0.7614(4) 0.7851(5) 0.3262(4) 0.035(3) Uani 1 1 d . . .
H33B H 0.7763 0.8088 0.3329 0.042 Uiso 1 1 calc R A .
C34B C 0.7953(4) 0.7608(5) 0.2924(4) 0.033(3) Uani 1 1 d . A .
H34B H 0.8341 0.7675 0.2766 0.040 Uiso 1 1 calc R . .
C35B C 1.0416(4) 0.7575(5) 0.2187(5) 0.037(3) Uani 1 1 d . . .
C36B C 1.0513(5) 0.7079(5) 0.2188(5) 0.047(3) Uani 1 1 d . . .
H36B H 1.0357 0.6966 0.2017 0.056 Uiso 1 1 calc R . .
C37B C 1.0835(5) 0.6744(6) 0.2434(6) 0.053(4) Uani 1 1 d . . .
H37B H 1.0907 0.6414 0.2416 0.063 Uiso 1 1 calc R . .
C38B C 1.1042(5) 0.6892(6) 0.2698(6) 0.056(4) Uani 1 1 d . . .
H38B H 1.1247 0.6659 0.2882 0.067 Uiso 1 1 calc R . .
C39B C 1.0953(5) 0.7377(6) 0.2700(6) 0.052(4) Uani 1 1 d . . .
H39B H 1.1103 0.7480 0.2882 0.063 Uiso 1 1 calc R . .
C40B C 1.0652(5) 0.7722(6) 0.2443(5) 0.051(3) Uani 1 1 d . . .
H40B H 1.0605 0.8062 0.2441 0.061 Uiso 1 1 calc R . .
C41B C 0.9596(5) 0.8262(5) 0.2419(5) 0.038(3) Uani 1 1 d . . .
C42B C 0.9227(5) 0.7868(6) 0.3009(6) 0.050(3) Uani 1 1 d . . .
H42B H 0.9193 0.7487 0.3127 0.060 Uiso 1 1 calc R . .
C43B C 0.8903(6) 0.8036(7) 0.3429(7) 0.073(5) Uani 1 1 d . . .
H43B H 0.8656 0.7771 0.3845 0.088 Uiso 1 1 calc R . .
C44B C 0.8948(8) 0.8604(7) 0.3229(8) 0.087(6) Uani 1 1 d . . .
H44B H 0.8722 0.8728 0.3506 0.105 Uiso 1 1 calc R . .
C45B C 0.9320(8) 0.8981(7) 0.2628(8) 0.093(6) Uani 1 1 d . . .
H45B H 0.9345 0.9366 0.2490 0.112 Uiso 1 1 calc R . .
C46B C 0.9656(6) 0.8807(6) 0.2226(6) 0.059(4) Uani 1 1 d . . .
H46B H 0.9926 0.9067 0.1818 0.070 Uiso 1 1 calc R . .
C47B C 1.0426(5) 0.8565(5) 0.1140(6) 0.043(3) Uani 1 1 d . . .
C48B C 1.0211(5) 0.8827(5) 0.0734(5) 0.055(4) Uani 1 1 d . . .
H48B H 0.9847 0.8692 0.0857 0.066 Uiso 1 1 calc R . .
C49B C 1.0527(6) 0.9286(6) 0.0150(7) 0.072(4) Uani 1 1 d . . .
H49B H 1.0389 0.9445 -0.0133 0.086 Uiso 1 1 calc R . .
C50B C 1.1038(5) 0.9505(5) -0.0015(6) 0.056(4) Uani 1 1 d . . .
H50B H 1.1251 0.9821 -0.0410 0.067 Uiso 1 1 calc R . .
C51B C 1.1242(6) 0.9273(6) 0.0388(6) 0.059(4) Uani 1 1 d . . .
H51B H 1.1592 0.9431 0.0278 0.071 Uiso 1 1 calc R . .
C52B C 1.0929(5) 0.8801(5) 0.0962(6) 0.048(3) Uani 1 1 d . . .
H52B H 1.1075 0.8639 0.1239 0.057 Uiso 1 1 calc R . .
C53B C 1.0263(4) 0.5739(4) 0.0951(4) 0.025(2) Uani 1 1 d . . .
C54B C 1.0052(4) 0.5342(4) 0.0894(5) 0.031(3) Uani 1 1 d . . .
H54B H 0.9854 0.5451 0.0672 0.037 Uiso 1 1 calc R . .
C55B C 1.0129(5) 0.4807(5) 0.1155(5) 0.042(3) Uani 1 1 d . . .
H55B H 0.9983 0.4546 0.1115 0.051 Uiso 1 1 calc R . .
C56B C 1.0414(5) 0.4641(5) 0.1473(5) 0.044(3) Uani 1 1 d . . .
H56B H 1.0470 0.4268 0.1648 0.053 Uiso 1 1 calc R . .
C57B C 1.0623(5) 0.5020(5) 0.1543(5) 0.048(3) Uani 1 1 d . . .
H57B H 1.0825 0.4910 0.1761 0.057 Uiso 1 1 calc R . .
C58B C 1.0530(5) 0.5556(5) 0.1289(5) 0.041(3) Uani 1 1 d . . .
H58B H 1.0657 0.5810 0.1352 0.049 Uiso 1 1 calc R . .
C59B C 1.0820(4) 0.6817(4) 0.0428(4) 0.027(2) Uani 1 1 d . . .
C60B C 1.1353(5) 0.6765(5) 0.0073(4) 0.036(3) Uani 1 1 d . . .
H60B H 1.1405 0.6534 -0.0097 0.043 Uiso 1 1 calc R . .
C61B C 1.1813(5) 0.7050(5) -0.0037(5) 0.044(3) Uani 1 1 d . . .
H61B H 1.2174 0.7030 -0.0304 0.052 Uiso 1 1 calc R . .
C62B C 1.1752(5) 0.7347(5) 0.0228(5) 0.037(3) Uani 1 1 d . . .
H62B H 1.2069 0.7528 0.0159 0.044 Uiso 1 1 calc R . .
C63B C 1.1225(4) 0.7397(4) 0.0607(5) 0.036(3) Uani 1 1 d . . .
H63B H 1.1181 0.7616 0.0789 0.043 Uiso 1 1 calc R . .
C64B C 1.0767(4) 0.7122(4) 0.0712(5) 0.027(2) Uani 1 1 d . . .
H64B H 1.0408 0.7140 0.0984 0.032 Uiso 1 1 calc R . .
C65B C 1.0235(4) 0.6588(4) -0.0116(4) 0.028(3) Uani 1 1 d . . .
C66B C 1.0698(5) 0.6838(4) -0.0695(4) 0.032(3) Uani 1 1 d . . .
H66B H 1.1026 0.6985 -0.0752 0.038 Uiso 1 1 calc R . .
C67B C 1.0688(5) 0.6878(5) -0.1200(5) 0.047(3) Uani 1 1 d . . .
H67B H 1.1007 0.7049 -0.1596 0.056 Uiso 1 1 calc R . .
C68B C 1.0203(6) 0.6661(5) -0.1113(6) 0.050(4) Uani 1 1 d . . .
H68B H 1.0191 0.6685 -0.1451 0.060 Uiso 1 1 calc R . .
C69B C 0.9745(5) 0.6413(5) -0.0538(5) 0.040(3) Uani 1 1 d . . .
H69B H 0.9416 0.6267 -0.0483 0.049 Uiso 1 1 calc R . .
C70B C 0.9753(4) 0.6372(4) -0.0039(5) 0.030(3) Uani 1 1 d . . .
H70B H 0.9433 0.6198 0.0356 0.036 Uiso 1 1 calc R . .
C71B C 1.0032(4) 0.7843(4) -0.0283(4) 0.028(3) Uani 1 1 d . . .
C72B C 1.0392(5) 0.8040(4) -0.0186(5) 0.039(3) Uani 1 1 d . . .
H72B H 1.0280 0.7982 0.0212 0.047 Uiso 1 1 calc R . .
C73B C 1.0921(5) 0.8327(5) -0.0673(6) 0.053(4) Uani 1 1 d . . .
H73B H 1.1170 0.8455 -0.0601 0.063 Uiso 1 1 calc R . .
C74B C 1.1082(5) 0.8424(5) -0.1244(6) 0.049(4) Uani 1 1 d . . .
H74B H 1.1434 0.8637 -0.1577 0.059 Uiso 1 1 calc R . .
C75B C 1.0728(5) 0.8209(5) -0.1341(5) 0.052(4) Uani 1 1 d . . .
H75B H 1.0848 0.8263 -0.1738 0.063 Uiso 1 1 calc R . .
C76B C 1.0197(5) 0.7915(5) -0.0860(5) 0.042(3) Uani 1 1 d . . .
H76B H 0.9956 0.7769 -0.0926 0.050 Uiso 1 1 calc R . .
C77B C 0.9032(4) 0.8002(4) 0.0537(4) 0.024(2) Uani 1 1 d . . .
C78B C 0.9311(5) 0.8530(5) 0.0254(5) 0.043(3) Uani 1 1 d . . .
H78B H 0.9696 0.8622 -0.0031 0.052 Uiso 1 1 calc R . .
C79B C 0.9039(5) 0.8923(5) 0.0381(6) 0.057(4) Uani 1 1 d . . .
H79B H 0.9239 0.9281 0.0189 0.068 Uiso 1 1 calc R . .
C80B C 0.8483(5) 0.8805(5) 0.0780(5) 0.045(3) Uani 1 1 d . . .
H80B H 0.8299 0.9079 0.0864 0.054 Uiso 1 1 calc R . .
C81B C 0.8191(4) 0.8286(4) 0.1059(5) 0.033(3) Uani 1 1 d . . .
H81B H 0.7803 0.8203 0.1329 0.040 Uiso 1 1 calc R . .
C82B C 0.8463(4) 0.7893(4) 0.0945(4) 0.030(3) Uani 1 1 d . . .
H82B H 0.8261 0.7534 0.1148 0.036 Uiso 1 1 calc R . .
C83B C 0.8913(4) 0.7242(4) 0.0210(4) 0.024(2) Uani 1 1 d . . .
C84B C 0.8888(4) 0.7607(5) -0.0334(4) 0.033(3) Uani 1 1 d . . .
H84B H 0.9109 0.7966 -0.0607 0.040 Uiso 1 1 calc R . .
C85B C 0.8540(5) 0.7441(5) -0.0466(5) 0.040(3) Uani 1 1 d . . .
H85B H 0.8521 0.7688 -0.0830 0.048 Uiso 1 1 calc R . .
C86B C 0.8221(4) 0.6921(6) -0.0076(5) 0.041(3) Uani 1 1 d . . .
H86B H 0.7999 0.6801 -0.0182 0.049 Uiso 1 1 calc R . .
C87B C 0.8225(4) 0.6574(5) 0.0475(5) 0.037(3) Uani 1 1 d . . .
H87B H 0.7986 0.6225 0.0761 0.044 Uiso 1 1 calc R . .
C88B C 0.8572(4) 0.6735(4) 0.0602(4) 0.025(2) Uani 1 1 d . . .
H88B H 0.8578 0.6488 0.0975 0.030 Uiso 1 1 calc R . .
Pt1C Pt 1.167347(17) 0.936943(16) -0.366728(17) 0.02428(10) Uani 1 1 d . . .
Au1C Au 1.017653(17) 0.862009(18) -0.269668(19) 0.03156(11) Uani 1 1 d . B .
Au2C Au 1.238523(17) 0.914951(17) -0.270769(18) 0.02806(10) Uani 1 1 d . B .
P1C P 0.98284(13) 0.80043(13) -0.28198(14) 0.0387(8) Uani 1 1 d . . .
P2C P 1.26993(13) 0.97150(12) -0.25089(13) 0.0333(7) Uani 1 1 d . . .
P3C P 1.14523(12) 1.01644(12) -0.42476(12) 0.0303(7) Uani 1 1 d . B .
P4C P 1.2457(3) 0.9352(3) -0.4463(3) 0.021(2) Uiso 0.50 1 d P B 1
P4' P 1.2351(3) 0.9296(3) -0.4461(4) 0.024(2) Uiso 0.50 1 d P B 2
O1C O 0.8020(4) 0.9610(5) -0.0263(5) 0.087(4) Uani 1 1 d . . .
O2C O 0.7702(3) 0.9031(4) -0.0369(5) 0.076(3) Uani 1 1 d . . .
O3C O 1.2894(4) 0.5997(4) -0.0828(4) 0.074(3) Uani 1 1 d . . .
O4C O 1.3113(3) 0.6653(3) -0.0730(3) 0.049(2) Uani 1 1 d . . .
N1C N 1.1049(3) 0.9355(3) -0.2905(3) 0.0224(19) Uani 1 1 d . B .
N2C N 1.1165(3) 0.9657(4) -0.2701(4) 0.032(2) Uani 1 1 d . . .
N3C N 1.0698(4) 0.9644(4) -0.2249(4) 0.033(2) Uani 1 1 d . B .
N4C N 0.8085(4) 0.9321(4) -0.0483(5) 0.046(3) Uani 1 1 d . . .
N5C N 1.1837(3) 0.8648(3) -0.3095(3) 0.025(2) Uani 1 1 d . B .
N6C N 1.1648(4) 0.8180(4) -0.3024(4) 0.035(2) Uani 1 1 d . . .
N7C N 1.1806(4) 0.7765(3) -0.2649(4) 0.033(2) Uani 1 1 d . B .
N8C N 1.2922(4) 0.6473(4) -0.0937(4) 0.042(3) Uani 1 1 d . . .
C1C C 1.0496(4) 0.9138(4) -0.2568(4) 0.028(3) Uani 1 1 d . . .
C2C C 1.0281(4) 0.9339(4) -0.2158(4) 0.024(2) Uani 1 1 d . B .
C3C C 0.9709(4) 0.9305(5) -0.1715(4) 0.034(3) Uani 1 1 d . . .
C4C C 0.9614(5) 0.9604(7) -0.1415(6) 0.083(6) Uani 1 1 d . B .
H4CA H 0.9918 0.9802 -0.1480 0.100 Uiso 1 1 calc R . .
C5C C 0.9075(5) 0.9611(8) -0.1022(7) 0.094(7) Uani 1 1 d . . .
H5CA H 0.9013 0.9830 -0.0836 0.113 Uiso 1 1 calc R B .
C6C C 0.8644(4) 0.9310(5) -0.0904(4) 0.035(3) Uani 1 1 d . B .
C7C C 0.8729(4) 0.9005(5) -0.1176(5) 0.042(3) Uani 1 1 d . . .
H7CA H 0.8425 0.8786 -0.1086 0.050 Uiso 1 1 calc R B .
C8C C 0.9263(5) 0.9014(4) -0.1586(5) 0.040(3) Uani 1 1 d . B .
H8CA H 0.9317 0.8808 -0.1784 0.048 Uiso 1 1 calc R . .
C9C C 1.0217(4) 0.7443(5) -0.2810(5) 0.033(3) Uani 1 1 d . C .
C10C C 1.0688(5) 0.7459(5) -0.2775(5) 0.042(3) Uani 1 1 d . . .
H10C H 1.0797 0.7751 -0.2748 0.051 Uiso 1 1 calc R C .
C11C C 1.1009(5) 0.7043(5) -0.2777(5) 0.040(3) Uani 1 1 d . C .
H11C H 1.1350 0.7068 -0.2781 0.048 Uiso 1 1 calc R . .
C12C C 1.0836(5) 0.6606(5) -0.2773(5) 0.038(3) Uani 1 1 d . . .
H12C H 1.1042 0.6312 -0.2745 0.046 Uiso 1 1 calc R C .
C13C C 1.0381(6) 0.6586(6) -0.2809(6) 0.068(5) Uani 1 1 d . C .
H13C H 1.0271 0.6287 -0.2824 0.081 Uiso 1 1 calc R . .
C14C C 1.0060(5) 0.7008(6) -0.2826(6) 0.061(4) Uani 1 1 d . . .
H14C H 0.9732 0.6989 -0.2847 0.073 Uiso 1 1 calc R C .
C15C C 0.9115(4) 0.7649(4) -0.2219(5) 0.030(3) Uani 1 1 d . C .
C16C C 0.9022(5) 0.7120(5) -0.1740(5) 0.046(3) Uani 1 1 d . . .
H16C H 0.9326 0.6946 -0.1717 0.055 Uiso 1 1 calc R C .
C17C C 0.8474(5) 0.6831(6) -0.1281(6) 0.050(3) Uani 1 1 d . C .
H17C H 0.8408 0.6462 -0.0957 0.060 Uiso 1 1 calc R . .
C18C C 0.8053(5) 0.7095(6) -0.1319(5) 0.050(4) Uani 1 1 d . . .
H18C H 0.7685 0.6907 -0.1013 0.059 Uiso 1 1 calc R C .
C19C C 0.8137(6) 0.7628(7) -0.1783(6) 0.077(5) Uani 1 1 d . C .
H19C H 0.7834 0.7811 -0.1794 0.093 Uiso 1 1 calc R . .
C20C C 0.8684(5) 0.7894(6) -0.2241(7) 0.081(6) Uani 1 1 d . . .
H20C H 0.8749 0.8257 -0.2576 0.097 Uiso 1 1 calc R C .
C21C C 0.9774(8) 0.8382(9) -0.3500(8) 0.046(6) Uiso 0.60 1 d PG C 1
C22C C 0.9732(9) 0.8115(7) -0.3784(11) 0.166(17) Uiso 0.60 1 d PG C 1
H22D H 0.9751 0.7731 -0.3624 0.199 Uiso 0.60 1 calc PR C 1
C23C C 0.9664(9) 0.8408(11) -0.4301(10) 0.174(18) Uiso 0.60 1 d PG C 1
H23D H 0.9635 0.8226 -0.4494 0.209 Uiso 0.60 1 calc PR C 1
C24C C 0.9637(9) 0.8970(11) -0.4535(8) 0.088(9) Uiso 0.60 1 d PG C 1
H24D H 0.9590 0.9171 -0.4888 0.105 Uiso 0.60 1 calc PR C 1
C25C C 0.9679(11) 0.9238(7) -0.4252(11) 0.19(2) Uiso 0.60 1 d PG C 1
H25D H 0.9661 0.9622 -0.4412 0.228 Uiso 0.60 1 calc PR C 1
C26C C 0.9748(10) 0.8944(9) -0.3735(11) 0.125(13) Uiso 0.60 1 d PG C 1
H26D H 0.9776 0.9127 -0.3541 0.149 Uiso 0.60 1 calc PR C 1
C21E C 0.9869(9) 0.8282(8) -0.3599(7) 0.029(8) Uiso 0.40 1 d PG C 2
C22E C 1.0008(8) 0.8023(6) -0.3943(8) 0.023(6) Uiso 0.40 1 d PG C 2
H22E H 1.0124 0.7673 -0.3809 0.028 Uiso 0.40 1 calc PR C 2
C23E C 0.9976(8) 0.8276(7) -0.4484(7) 0.031(7) Uiso 0.40 1 d PG C 2
H23E H 1.0071 0.8099 -0.4720 0.037 Uiso 0.40 1 calc PR C 2
C24E C 0.9806(9) 0.8787(8) -0.4681(7) 0.038(7) Uiso 0.40 1 d PG C 2
H24E H 0.9784 0.8960 -0.5051 0.045 Uiso 0.40 1 calc PR C 2
C25E C 0.9667(10) 0.9046(7) -0.4336(9) 0.049(9) Uiso 0.40 1 d PG C 2
H25E H 0.9551 0.9396 -0.4471 0.059 Uiso 0.40 1 calc PR C 2
C26E C 0.9699(10) 0.8793(8) -0.3795(9) 0.051(9) Uiso 0.40 1 d PG C 2
H26E H 0.9604 0.8970 -0.3560 0.062 Uiso 0.40 1 calc PR C 2
C27C C 1.2078(4) 0.8561(4) -0.2751(4) 0.023(2) Uani 1 1 d . . .
C28C C 1.2070(4) 0.7985(4) -0.2491(4) 0.025(2) Uani 1 1 d . B .
C29C C 1.2290(4) 0.7622(4) -0.2089(4) 0.024(2) Uani 1 1 d . . .
C30C C 1.2573(4) 0.7783(5) -0.1895(5) 0.037(3) Uani 1 1 d . B .
H30C H 1.2626 0.8163 -0.2016 0.044 Uiso 1 1 calc R . .
C31C C 1.2791(4) 0.7412(5) -0.1525(5) 0.043(3) Uani 1 1 d . . .
H31C H 1.2994 0.7542 -0.1408 0.051 Uiso 1 1 calc R B .
C32C C 1.2708(4) 0.6876(5) -0.1338(4) 0.030(3) Uani 1 1 d . B .
C33C C 1.2411(5) 0.6676(5) -0.1496(5) 0.050(3) Uani 1 1 d . . .
H33C H 1.2350 0.6292 -0.1354 0.059 Uiso 1 1 calc R B .
C34C C 1.2205(5) 0.7045(5) -0.1864(5) 0.045(3) Uani 1 1 d . B .
H34C H 1.1998 0.6907 -0.1972 0.054 Uiso 1 1 calc R . .
C35C C 1.2780(4) 0.9281(4) -0.1826(5) 0.032(3) Uani 1 1 d . . .
C36C C 1.3108(5) 0.8903(5) -0.1808(5) 0.041(3) Uani 1 1 d . . .
H36C H 1.3311 0.8876 -0.2169 0.049 Uiso 1 1 calc R . .
C37C C 1.3176(5) 0.8543(5) -0.1302(6) 0.046(3) Uani 1 1 d . . .
H37C H 1.3408 0.8272 -0.1312 0.055 Uiso 1 1 calc R . .
C38C C 1.2903(5) 0.8590(5) -0.0799(5) 0.042(3) Uani 1 1 d . . .
H38C H 1.2955 0.8367 -0.0451 0.051 Uiso 1 1 calc R . .
C39C C 1.2560(7) 0.8951(7) -0.0791(6) 0.098(6) Uani 1 1 d . . .
H39C H 1.2359 0.8974 -0.0428 0.118 Uiso 1 1 calc R . .
C40C C 1.2485(7) 0.9302(6) -0.1305(6) 0.079(5) Uani 1 1 d . . .
H40C H 1.2229 0.9550 -0.1283 0.095 Uiso 1 1 calc R . .
C41C C 1.3379(3) 1.0112(4) -0.3089(3) 0.041(3) Uani 1 1 d G . .
C42C C 1.3754(5) 1.0235(5) -0.2955(4) 0.199(15) Uani 1 1 d G . .
H42C H 1.3668 1.0080 -0.2539 0.239 Uiso 1 1 calc R . .
C43C C 1.4255(4) 1.0586(6) -0.3430(5) 0.163(11) Uani 1 1 d G . .
H43C H 1.4511 1.0670 -0.3339 0.196 Uiso 1 1 calc R . .
C44C C 1.4381(4) 1.0813(5) -0.4040(4) 0.119(8) Uani 1 1 d G . .
H44C H 1.4723 1.1052 -0.4364 0.143 Uiso 1 1 calc R . .
C45C C 1.4006(4) 1.0689(4) -0.4174(3) 0.091(6) Uani 1 1 d G . .
H45C H 1.4092 1.0844 -0.4590 0.110 Uiso 1 1 calc R . .
C46C C 1.3505(4) 1.0339(4) -0.3699(4) 0.078(5) Uani 1 1 d G . .
H46C H 1.3248 1.0254 -0.3790 0.094 Uiso 1 1 calc R . .
C47C C 1.2244(5) 1.0163(5) -0.2304(5) 0.039(3) Uani 1 1 d . . .
C48C C 1.2426(6) 1.0609(5) -0.2297(5) 0.049(3) Uani 1 1 d . . .
H48C H 1.2809 1.0716 -0.2462 0.059 Uiso 1 1 calc R . .
C49C C 1.2053(6) 1.0891(5) -0.2054(6) 0.055(4) Uani 1 1 d . . .
H49C H 1.2175 1.1188 -0.2044 0.066 Uiso 1 1 calc R . .
C50C C 1.1501(6) 1.0734(6) -0.1825(7) 0.066(4) Uani 1 1 d . . .
H50C H 1.1246 1.0929 -0.1655 0.079 Uiso 1 1 calc R . .
C51C C 1.1302(6) 1.0316(6) -0.1828(7) 0.071(4) Uani 1 1 d . . .
H51C H 1.0918 1.0226 -0.1677 0.085 Uiso 1 1 calc R . .
C52C C 1.1686(5) 1.0020(5) -0.2062(6) 0.047(3) Uani 1 1 d . . .
H52C H 1.1556 0.9713 -0.2053 0.056 Uiso 1 1 calc R . .
C53C C 1.1825(4) 1.0751(4) -0.4393(5) 0.035(3) Uani 1 1 d . . .
C54C C 1.2131(5) 1.0667(5) -0.4107(6) 0.052(4) Uani 1 1 d . B .
H54C H 1.2151 1.0297 -0.3849 0.062 Uiso 1 1 calc R . .
C55C C 1.2419(6) 1.1108(6) -0.4178(6) 0.077(5) Uani 1 1 d . . .
H55C H 1.2623 1.1039 -0.3967 0.092 Uiso 1 1 calc R B .
C56C C 1.2391(6) 1.1650(6) -0.4573(6) 0.072(5) Uani 1 1 d . B .
H56C H 1.2603 1.1956 -0.4658 0.086 Uiso 1 1 calc R . .
C57C C 1.2061(6) 1.1745(5) -0.4840(5) 0.064(4) Uani 1 1 d . . .
H57C H 1.2024 1.2114 -0.5080 0.077 Uiso 1 1 calc R B .
C58C C 1.1784(5) 1.1306(5) -0.4761(5) 0.051(4) Uani 1 1 d . B .
H58C H 1.1565 1.1376 -0.4954 0.061 Uiso 1 1 calc R . .
C59C C 1.0731(5) 1.0268(5) -0.3877(5) 0.052(4) Uani 1 1 d . . .
C60C C 1.0593(5) 1.0495(6) -0.3510(5) 0.063(4) Uani 1 1 d . B .
H60C H 1.0858 1.0572 -0.3424 0.075 Uiso 1 1 calc R . .
C61C C 1.0060(7) 1.0612(8) -0.3263(7) 0.108(8) Uani 1 1 d . . .
H61C H 0.9965 1.0777 -0.3017 0.130 Uiso 1 1 calc R B .
C62C C 0.9671(8) 1.0490(9) -0.3375(7) 0.119(11) Uani 1 1 d . B .
H62C H 0.9308 1.0564 -0.3198 0.143 Uiso 1 1 calc R . .
C63C C 0.9801(6) 1.0271(7) -0.3725(9) 0.105(8) Uani 1 1 d . . .
H63C H 0.9527 1.0200 -0.3802 0.126 Uiso 1 1 calc R B .
C64C C 1.0340(5) 1.0133(6) -0.3998(6) 0.070(5) Uani 1 1 d . B .
H64C H 1.0425 0.9965 -0.4241 0.084 Uiso 1 1 calc R . .
C65C C 1.1536(5) 1.0240(5) -0.4948(5) 0.040(3) Uani 1 1 d . . .
C66C C 1.1771(5) 1.0695(5) -0.5537(5) 0.049(4) Uani 1 1 d . B .
H66C H 1.1923 1.1026 -0.5604 0.058 Uiso 1 1 calc R . .
C67C C 1.1796(6) 1.0694(6) -0.6023(6) 0.064(4) Uani 1 1 d . . .
H67C H 1.1963 1.1019 -0.6419 0.077 Uiso 1 1 calc R B .
C68C C 1.1581(8) 1.0227(7) -0.5943(7) 0.096(6) Uani 1 1 d . B .
H68C H 1.1592 1.0233 -0.6284 0.115 Uiso 1 1 calc R . .
C69C C 1.1347(8) 0.9741(7) -0.5372(7) 0.098(6) Uani 1 1 d . . .
H69C H 1.1223 0.9407 -0.5319 0.117 Uiso 1 1 calc R B .
C70C C 1.1305(6) 0.9775(6) -0.4862(5) 0.060(4) Uani 1 1 d . B .
H70C H 1.1110 0.9466 -0.4456 0.072 Uiso 1 1 calc R . .
C71C C 1.2980(4) 0.9094(4) -0.4309(4) 0.030(3) Uani 1 1 d . . .
C72C C 1.3015(5) 0.8553(5) -0.4043(5) 0.049(4) Uani 1 1 d . B .
H72C H 1.2738 0.8294 -0.3941 0.059 Uiso 1 1 calc R . .
C73C C 1.3444(5) 0.8357(6) -0.3911(5) 0.064(4) Uani 1 1 d . . .
H73C H 1.3451 0.7970 -0.3715 0.077 Uiso 1 1 calc R B .
C74C C 1.3848(5) 0.8723(8) -0.4065(5) 0.077(6) Uani 1 1 d . B .
H74C H 1.4142 0.8596 -0.3980 0.092 Uiso 1 1 calc R . .
C75C C 1.3827(6) 0.9273(7) -0.4343(6) 0.068(5) Uani 1 1 d . . .
H75C H 1.4115 0.9534 -0.4464 0.082 Uiso 1 1 calc R B .
C76C C 1.3387(5) 0.9459(5) -0.4451(5) 0.050(3) Uani 1 1 d . B .
H76C H 1.3368 0.9843 -0.4625 0.061 Uiso 1 1 calc R . .
C77C C 1.2172(7) 0.8722(6) -0.4488(8) 0.025(6) Uiso 0.463(19) 1 d PG B 1
C78C C 1.1621(6) 0.8509(7) -0.4224(8) 0.035(7) Uiso 0.463(19) 1 d PG B 1
H78C H 1.1337 0.8636 -0.3981 0.042 Uiso 0.463(19) 1 calc PR B 1
C79C C 1.1483(5) 0.8111(7) -0.4317(7) 0.027(6) Uiso 0.463(19) 1 d PG B 1
H79C H 1.1106 0.7966 -0.4137 0.033 Uiso 0.463(19) 1 calc PR B 1
C80C C 1.1898(7) 0.7926(7) -0.4673(8) 0.039(7) Uiso 0.463(19) 1 d PG B 1
H80C H 1.1804 0.7654 -0.4736 0.047 Uiso 0.463(19) 1 calc PR B 1
C81C C 1.2450(6) 0.8139(8) -0.4936(8) 0.051(9) Uiso 0.463(19) 1 d PG B 1
H81C H 1.2733 0.8013 -0.5180 0.061 Uiso 0.463(19) 1 calc PR B 1
C82C C 1.2587(5) 0.8537(7) -0.4844(8) 0.027(6) Uiso 0.463(19) 1 d PG B 1
H82C H 1.2964 0.8682 -0.5024 0.033 Uiso 0.463(19) 1 calc PR B 1
C77' C 1.2306(7) 0.8879(7) -0.4686(8) 0.034(6) Uiso 0.537(19) 1 d PG B 2
C78' C 1.1782(6) 0.8569(7) -0.4358(7) 0.049(8) Uiso 0.537(19) 1 d PG B 2
H78D H 1.1501 0.8586 -0.4011 0.058 Uiso 0.537(19) 1 calc PR B 2
C79' C 1.1668(6) 0.8234(7) -0.4538(7) 0.039(6) Uiso 0.537(19) 1 d PG B 2
H79D H 1.1309 0.8022 -0.4314 0.047 Uiso 0.537(19) 1 calc PR B 2
C80' C 1.2078(7) 0.8210(7) -0.5045(8) 0.055(7) Uiso 0.537(19) 1 d PG B 2
H80D H 1.2001 0.7981 -0.5168 0.067 Uiso 0.537(19) 1 calc PR B 2
C81' C 1.2603(6) 0.8520(8) -0.5373(8) 0.054(8) Uiso 0.537(19) 1 d PG B 2
H81D H 1.2884 0.8504 -0.5720 0.064 Uiso 0.537(19) 1 calc PR B 2
C82' C 1.2717(5) 0.8855(7) -0.5193(8) 0.052(7) Uiso 0.537(19) 1 d PG B 2
H82D H 1.3076 0.9067 -0.5417 0.062 Uiso 0.537(19) 1 calc PR B 2
C83C C 1.2796(5) 1.0034(4) -0.5184(4) 0.023(5) Uiso 0.50 1 d PG B 1
C84C C 1.2924(5) 1.0144(4) -0.5765(5) 0.021(4) Uiso 0.50 1 d PG B 1
H84C H 1.2826 0.9862 -0.5813 0.025 Uiso 0.50 1 calc PR B 1
C85C C 1.3195(6) 1.0666(5) -0.6277(4) 0.024(5) Uiso 0.50 1 d PG B 1
H85C H 1.3282 1.0741 -0.6674 0.029 Uiso 0.50 1 calc PR B 1
C86C C 1.3339(6) 1.1078(4) -0.6207(5) 0.046(6) Uiso 0.50 1 d PG B 1
H86C H 1.3524 1.1435 -0.6556 0.055 Uiso 0.50 1 calc PR B 1
C87C C 1.3211(6) 1.0968(4) -0.5626(6) 0.037(6) Uiso 0.50 1 d PG B 1
H87C H 1.3309 1.1250 -0.5578 0.044 Uiso 0.50 1 calc PR B 1
C88C C 1.2940(5) 1.0446(5) -0.5114(4) 0.017(4) Uiso 0.50 1 d PG B 1
H88C H 1.2852 1.0370 -0.4717 0.021 Uiso 0.50 1 calc PR B 1
C83' C 1.2654(5) 0.9875(5) -0.5253(4) 0.024(5) Uiso 0.50 1 d PG B 2
C84' C 1.2646(5) 0.9788(4) -0.5690(5) 0.029(5) Uiso 0.50 1 d PG B 2
H84D H 1.2477 0.9440 -0.5569 0.034 Uiso 0.50 1 calc PR B 2
C85' C 1.2885(6) 1.0210(5) -0.6303(5) 0.032(5) Uiso 0.50 1 d PG B 2
H85D H 1.2880 1.0151 -0.6601 0.039 Uiso 0.50 1 calc PR B 2
C86' C 1.3132(6) 1.0719(5) -0.6480(4) 0.031(5) Uiso 0.50 1 d PG B 2
H86D H 1.3296 1.1008 -0.6899 0.037 Uiso 0.50 1 calc PR B 2
C87' C 1.3140(6) 1.0806(4) -0.6043(6) 0.037(6) Uiso 0.50 1 d PG B 2
H87D H 1.3309 1.1154 -0.6164 0.044 Uiso 0.50 1 calc PR B 2
C88' C 1.2901(6) 1.0384(5) -0.5430(5) 0.031(5) Uiso 0.50 1 d PG B 2
H88D H 1.2906 1.0443 -0.5132 0.037 Uiso 0.50 1 calc PR B 2
Pt1D Pt 0.572416(16) -0.177022(16) 0.869870(16) 0.01840(9) Uani 1 1 d . . .
Au1D Au 0.588760(16) -0.242749(16) 0.779865(16) 0.02163(9) Uani 1 1 d . . .
Au2D Au 0.62400(2) -0.024339(18) 0.78831(2) 0.03527(12) Uani 1 1 d . F .
P1D P 0.52318(10) -0.28790(11) 0.78251(11) 0.0210(6) Uani 1 1 d . . .
P2D P 0.68143(16) 0.01606(13) 0.80058(14) 0.0470(9) Uani 1 1 d . . .
P3D P 0.58588(10) -0.24756(11) 0.94708(11) 0.0202(6) Uani 1 1 d . . .
P4D P 0.48948(11) -0.16449(11) 0.93169(11) 0.0214(6) Uani 1 1 d . . .
O1D O 0.8898(8) -0.2965(12) 0.5852(13) 0.055(9) Uiso 0.53(6) 1 d P D 1
O2D O 0.8327(12) -0.2955(10) 0.5573(10) 0.039(6) Uiso 0.53(6) 1 d P D 1
O1D' O 0.8983(13) -0.2687(19) 0.555(2) 0.087(12) Uiso 0.47(6) 1 d P D 2
O2D' O 0.8160(14) -0.3050(11) 0.5670(12) 0.047(8) Uiso 0.47(6) 1 d P D 2
O3D O 0.5976(16) 0.1934(10) 0.4924(12) 0.055(11) Uiso 0.38(4) 1 d P E 1
O4D O 0.5642(12) 0.2170(10) 0.5651(11) 0.025(7) Uiso 0.38(4) 1 d P E 1
O3D' O 0.5632(9) 0.1908(6) 0.5057(6) 0.044(6) Uiso 0.62(4) 1 d P E 2
O4D' O 0.5822(9) 0.2212(7) 0.5507(9) 0.040(5) Uiso 0.62(4) 1 d P E 2
N1D N 0.6460(3) -0.1832(3) 0.8071(3) 0.0179(19) Uani 1 1 d . . .
N2D N 0.6954(3) -0.1617(3) 0.7941(3) 0.0207(19) Uani 1 1 d . . .
N3D N 0.7345(3) -0.1728(3) 0.7533(3) 0.024(2) Uani 1 1 d . . .
N4D N 0.8457(5) -0.2855(5) 0.5830(5) 0.058(3) Uani 1 1 d . . .
N5D N 0.5664(3) -0.1126(3) 0.7956(3) 0.027(2) Uani 1 1 d . F .
N6D N 0.5454(3) -0.1267(4) 0.7687(4) 0.031(2) Uani 1 1 d . . .
N7D N 0.5479(3) -0.0804(4) 0.7214(4) 0.030(2) Uani 1 1 d . . .
N8D N 0.5752(4) 0.1841(4) 0.5466(4) 0.040(3) Uani 1 1 d . . .
C1D C 0.6544(4) -0.2064(4) 0.7698(4) 0.017(2) Uani 1 1 d . . .
C2D C 0.7103(4) -0.2001(4) 0.7390(4) 0.017(2) Uani 1 1 d . . .
C3D C 0.7446(4) -0.2217(4) 0.6992(4) 0.028(3) Uani 1 1 d . . .
C4D C 0.7989(5) -0.2223(6) 0.6827(6) 0.057(4) Uani 1 1 d . D .
H4DA H 0.8142 -0.2088 0.6984 0.068 Uiso 1 1 calc R . .
C5D C 0.8329(5) -0.2417(6) 0.6439(7) 0.068(4) Uani 1 1 d . . .
H5DA H 0.8710 -0.2407 0.6324 0.081 Uiso 1 1 calc R D .
C6D C 0.8101(5) -0.2621(5) 0.6229(5) 0.041(3) Uani 1 1 d . D .
C7D C 0.7545(5) -0.2637(5) 0.6383(4) 0.038(3) Uani 1 1 d . . .
H7DA H 0.7391 -0.2781 0.6234 0.045 Uiso 1 1 calc R D .
C8D C 0.7233(4) -0.2433(4) 0.6766(4) 0.033(3) Uani 1 1 d . D .
H8DA H 0.6852 -0.2439 0.6882 0.040 Uiso 1 1 calc R . .
C9D C 0.5566(4) -0.3090(4) 0.7258(4) 0.028(3) Uani 1 1 d . . .
C10D C 0.5453(4) -0.3622(4) 0.7375(5) 0.030(3) Uani 1 1 d . . .
H10D H 0.5182 -0.3897 0.7773 0.036 Uiso 1 1 calc R . .
C11D C 0.5735(5) -0.3750(5) 0.6912(5) 0.040(3) Uani 1 1 d . . .
H11D H 0.5663 -0.4115 0.6999 0.048 Uiso 1 1 calc R . .
C12D C 0.6116(5) -0.3356(5) 0.6334(5) 0.038(3) Uani 1 1 d . . .
H12D H 0.6297 -0.3446 0.6017 0.046 Uiso 1 1 calc R . .
C13D C 0.6236(5) -0.2841(6) 0.6211(5) 0.050(4) Uani 1 1 d . . .
H13D H 0.6514 -0.2574 0.5813 0.061 Uiso 1 1 calc R . .
C14D C 0.5956(4) -0.2696(5) 0.6659(5) 0.040(3) Uani 1 1 d . . .
H14D H 0.6030 -0.2326 0.6559 0.048 Uiso 1 1 calc R . .
C15D C 0.4739(4) -0.2472(4) 0.7626(4) 0.026(2) Uani 1 1 d . . .
C16D C 0.4472(4) -0.2584(4) 0.7378(4) 0.030(3) Uani 1 1 d . . .
H16D H 0.4534 -0.2898 0.7328 0.036 Uiso 1 1 calc R . .
C17D C 0.4124(5) -0.2264(5) 0.7203(5) 0.038(3) Uani 1 1 d . . .
H17D H 0.3942 -0.2358 0.7042 0.046 Uiso 1 1 calc R . .
C18D C 0.4038(4) -0.1790(4) 0.7264(5) 0.036(3) Uani 1 1 d . . .
H18D H 0.3792 -0.1563 0.7149 0.043 Uiso 1 1 calc R . .
C19D C 0.4313(4) -0.1657(5) 0.7493(5) 0.035(3) Uani 1 1 d . . .
H19D H 0.4265 -0.1334 0.7527 0.042 Uiso 1 1 calc R . .
C20D C 0.4664(4) -0.2002(5) 0.7673(5) 0.032(3) Uani 1 1 d . . .
H20D H 0.4853 -0.1911 0.7831 0.038 Uiso 1 1 calc R . .
C21D C 0.4828(4) -0.3504(4) 0.8576(4) 0.022(2) Uani 1 1 d . . .
C22D C 0.4331(4) -0.3762(4) 0.8741(4) 0.028(3) Uani 1 1 d . . .
H22C H 0.4198 -0.3627 0.8454 0.034 Uiso 1 1 calc R . .
C23D C 0.4023(4) -0.4221(4) 0.9328(4) 0.033(3) Uani 1 1 d . . .
H23C H 0.3675 -0.4392 0.9448 0.039 Uiso 1 1 calc R . .
C24D C 0.4233(5) -0.4423(5) 0.9734(5) 0.042(3) Uani 1 1 d . . .
H24C H 0.4024 -0.4731 1.0138 0.050 Uiso 1 1 calc R . .
C25D C 0.4748(5) -0.4179(5) 0.9555(5) 0.038(3) Uani 1 1 d . . .
H25C H 0.4897 -0.4330 0.9828 0.046 Uiso 1 1 calc R . .
C26D C 0.5045(4) -0.3708(4) 0.8969(4) 0.029(3) Uani 1 1 d . . .
H26C H 0.5391 -0.3532 0.8846 0.035 Uiso 1 1 calc R . .
C27D C 0.5829(4) -0.0592(4) 0.7672(5) 0.023(2) Uani 1 1 d . . .
C28D C 0.5689(4) -0.0379(4) 0.7199(4) 0.019(2) Uani 1 1 d . F .
C29D C 0.5735(4) 0.0194(5) 0.6738(5) 0.030(3) Uani 1 1 d . . .
C30D C 0.5747(5) 0.0631(5) 0.6837(5) 0.038(3) Uani 1 1 d . E .
H30D H 0.5737 0.0555 0.7205 0.045 Uiso 1 1 calc R . .
C31D C 0.5774(5) 0.1172(4) 0.6412(5) 0.039(3) Uani 1 1 d . . .
H31D H 0.5794 0.1465 0.6482 0.046 Uiso 1 1 calc R E .
C32D C 0.5771(4) 0.1281(4) 0.5882(4) 0.028(3) Uani 1 1 d . E .
C33D C 0.5791(5) 0.0858(5) 0.5757(5) 0.042(3) Uani 1 1 d . . .
H33D H 0.5815 0.0937 0.5381 0.050 Uiso 1 1 calc R E .
C34D C 0.5775(5) 0.0321(4) 0.6181(5) 0.038(3) Uani 1 1 d . E .
H34D H 0.5791 0.0034 0.6091 0.045 Uiso 1 1 calc R . .
C35D C 0.6936(5) 0.0907(4) 0.7505(4) 0.026(4) Uiso 0.60 1 d PG F 1
C36D C 0.6921(5) 0.1103(4) 0.6960(5) 0.034(4) Uiso 0.60 1 d PG F 1
H36D H 0.6795 0.0854 0.6891 0.041 Uiso 0.60 1 calc PR F 1
C37D C 0.7092(5) 0.1663(5) 0.6517(4) 0.053(6) Uiso 0.60 1 d PG F 1
H37D H 0.7082 0.1797 0.6145 0.064 Uiso 0.60 1 calc PR F 1
C38D C 0.7277(5) 0.2028(4) 0.6619(5) 0.044(5) Uiso 0.60 1 d PG F 1
H38D H 0.7394 0.2411 0.6316 0.053 Uiso 0.60 1 calc PR F 1
C39D C 0.7292(5) 0.1832(4) 0.7163(6) 0.050(7) Uiso 0.60 1 d PG F 1
H39D H 0.7419 0.2081 0.7233 0.061 Uiso 0.60 1 calc PR F 1
C40D C 0.7122(5) 0.1271(5) 0.7606(4) 0.024(4) Uiso 0.60 1 d PG F 1
H40D H 0.7132 0.1137 0.7978 0.029 Uiso 0.60 1 calc PR F 1
Cl1E Cl 0.8445(6) 0.0924(7) 0.6260(7) 0.078(5) Uiso 0.25 1 d PD G 1
Cl2E Cl 0.9310(8) 0.1652(9) 0.5084(8) 0.122(7) Uiso 0.25 1 d PD G 1
C27E C 0.891(3) 0.152(2) 0.5848(15) 0.13(3) Uiso 0.25 1 d PD G 1
H27A H 0.9149 0.1481 0.6030 0.153 Uiso 0.25 1 calc PR G 1
H27B H 0.8712 0.1836 0.5852 0.153 Uiso 0.25 1 calc PR G 1
C35' C 0.7250(10) 0.0890(7) 0.7333(10) 0.076(12) Uiso 0.40 1 d PG F 2
C36' C 0.7688(10) 0.0986(9) 0.6771(12) 0.088(13) Uiso 0.40 1 d PG F 2
H36E H 0.7802 0.0684 0.6705 0.105 Uiso 0.40 1 calc PR F 2
C37' C 0.7960(8) 0.1524(11) 0.6304(9) 0.085(13) Uiso 0.40 1 d PG F 2
H37E H 0.8260 0.1590 0.5920 0.103 Uiso 0.40 1 calc PR F 2
C38' C 0.7794(9) 0.1966(8) 0.6400(8) 0.073(11) Uiso 0.40 1 d PG F 2
H38E H 0.7980 0.2333 0.6082 0.088 Uiso 0.40 1 calc PR F 2
C39' C 0.7355(8) 0.1869(7) 0.6963(10) 0.031(7) Uiso 0.40 1 d PG F 2
H39E H 0.7242 0.2171 0.7029 0.037 Uiso 0.40 1 calc PR F 2
C40' C 0.7083(8) 0.1331(9) 0.7429(8) 0.037(8) Uiso 0.40 1 d PG F 2
H40E H 0.6784 0.1265 0.7814 0.045 Uiso 0.40 1 calc PR F 2
C41D C 0.6550(5) 0.0134(4) 0.8738(5) 0.035(3) Uani 1 1 d . F .
C42D C 0.6080(5) 0.0351(5) 0.8949(6) 0.050(4) Uani 1 1 d . . .
H42D H 0.5886 0.0492 0.8722 0.060 Uiso 1 1 calc R F .
C43D C 0.5890(6) 0.0365(6) 0.9473(7) 0.072(5) Uani 1 1 d . F .
H43D H 0.5561 0.0506 0.9616 0.087 Uiso 1 1 calc R . .
C44D C 0.6168(6) 0.0177(6) 0.9801(6) 0.065(4) Uani 1 1 d . . .
H44D H 0.6051 0.0219 1.0149 0.078 Uiso 1 1 calc R F .
C45D C 0.6614(5) -0.0069(7) 0.9629(6) 0.070(5) Uani 1 1 d . F .
H45D H 0.6793 -0.0224 0.9871 0.084 Uiso 1 1 calc R . .
C46D C 0.6807(5) -0.0092(5) 0.9094(5) 0.048(3) Uani 1 1 d . . .
H46D H 0.7117 -0.0265 0.8973 0.058 Uiso 1 1 calc R F .
C47D C 0.7445(5) -0.0118(5) 0.7858(5) 0.050(4) Uani 1 1 d . F .
C48D C 0.7885(7) 0.0069(6) 0.7866(5) 0.064(4) Uani 1 1 d . . .
H48D H 0.7857 0.0365 0.7944 0.077 Uiso 1 1 calc R F .
C49D C 0.8349(6) -0.0157(7) 0.7766(6) 0.071(5) Uani 1 1 d . F .
H49D H 0.8634 -0.0030 0.7793 0.086 Uiso 1 1 calc R . .
C50D C 0.8410(5) -0.0578(7) 0.7622(6) 0.066(4) Uani 1 1 d . . .
H50D H 0.8743 -0.0726 0.7531 0.079 Uiso 1 1 calc R F .
C51D C 0.7975(5) -0.0777(6) 0.7615(5) 0.054(4) Uani 1 1 d . F .
H51D H 0.8003 -0.1068 0.7529 0.065 Uiso 1 1 calc R . .
C52D C 0.7503(5) -0.0543(5) 0.7736(4) 0.043(3) Uani 1 1 d . . .
H52D H 0.7206 -0.0681 0.7734 0.051 Uiso 1 1 calc R F .
C53D C 0.6447(4) -0.2274(4) 0.9494(4) 0.021(2) Uani 1 1 d . . .
C54D C 0.6681(4) -0.1718(4) 0.9194(4) 0.022(2) Uani 1 1 d . . .
H54D H 0.6545 -0.1435 0.8951 0.026 Uiso 1 1 calc R . .
C55D C 0.7106(4) -0.1579(5) 0.9246(5) 0.035(3) Uani 1 1 d . . .
H55D H 0.7264 -0.1202 0.9039 0.042 Uiso 1 1 calc R . .
C56D C 0.7299(4) -0.1987(5) 0.9596(4) 0.031(3) Uani 1 1 d . . .
H56D H 0.7595 -0.1888 0.9628 0.038 Uiso 1 1 calc R . .
C57D C 0.7073(4) -0.2540(4) 0.9906(4) 0.025(2) Uani 1 1 d . . .
H57D H 0.7209 -0.2820 1.0152 0.030 Uiso 1 1 calc R . .
C58D C 0.6653(4) -0.2675(4) 0.9851(4) 0.024(2) Uani 1 1 d . . .
H58D H 0.6495 -0.3054 1.0064 0.029 Uiso 1 1 calc R . .
C59D C 0.5299(4) -0.2777(4) 1.0260(4) 0.021(2) Uani 1 1 d . . .
C60D C 0.5348(4) -0.2744(4) 1.0715(4) 0.022(2) Uani 1 1 d . . .
H60D H 0.5677 -0.2547 1.0606 0.026 Uiso 1 1 calc R . .
C61D C 0.4930(4) -0.2992(4) 1.1304(4) 0.032(3) Uani 1 1 d . . .
H61D H 0.4978 -0.2980 1.1607 0.039 Uiso 1 1 calc R . .
C62D C 0.4432(4) -0.3265(4) 1.1478(4) 0.029(3) Uani 1 1 d . . .
H62D H 0.4143 -0.3434 1.1893 0.035 Uiso 1 1 calc R . .
C63D C 0.4369(4) -0.3283(4) 1.1046(5) 0.032(3) Uani 1 1 d . . .
H63D H 0.4027 -0.3453 1.1152 0.039 Uiso 1 1 calc R . .
C64D C 0.4799(5) -0.3056(4) 1.0452(4) 0.032(3) Uani 1 1 d . . .
H64D H 0.4752 -0.3092 1.0161 0.038 Uiso 1 1 calc R . .
C65D C 0.6055(4) -0.3070(4) 0.9386(4) 0.022(2) Uani 1 1 d . . .
C66D C 0.6592(4) -0.3011(4) 0.8907(4) 0.024(2) Uani 1 1 d . . .
H66D H 0.6827 -0.2660 0.8641 0.029 Uiso 1 1 calc R . .
C67D C 0.6784(4) -0.3450(4) 0.8814(5) 0.030(3) Uani 1 1 d . . .
H67D H 0.7131 -0.3391 0.8470 0.036 Uiso 1 1 calc R . .
C68D C 0.6465(4) -0.3975(5) 0.9226(5) 0.036(3) Uani 1 1 d . . .
H68D H 0.6599 -0.4281 0.9178 0.043 Uiso 1 1 calc R . .
C69D C 0.5954(4) -0.4050(5) 0.9705(5) 0.033(3) Uani 1 1 d . . .
H69D H 0.5734 -0.4410 0.9985 0.040 Uiso 1 1 calc R . .
C70D C 0.5750(4) -0.3605(4) 0.9789(4) 0.031(3) Uani 1 1 d . . .
H70D H 0.5396 -0.3671 1.0128 0.037 Uiso 1 1 calc R . .
C71D C 0.4675(4) -0.0994(4) 0.8922(4) 0.017(2) Uani 1 1 d . . .
C72D C 0.4731(4) -0.0534(4) 0.8961(4) 0.033(3) Uani 1 1 d . . .
H72D H 0.4889 -0.0542 0.9196 0.040 Uiso 1 1 calc R . .
C73D C 0.4555(5) -0.0063(4) 0.8653(5) 0.038(3) Uani 1 1 d . . .
H73D H 0.4580 0.0249 0.8693 0.046 Uiso 1 1 calc R . .
C74D C 0.4343(5) -0.0032(5) 0.8289(5) 0.047(3) Uani 1 1 d . . .
H74D H 0.4238 0.0301 0.8067 0.056 Uiso 1 1 calc R . .
C75D C 0.4286(5) -0.0496(5) 0.8250(5) 0.047(3) Uani 1 1 d . . .
H75D H 0.4140 -0.0485 0.8005 0.056 Uiso 1 1 calc R . .
C76D C 0.4446(4) -0.0975(4) 0.8576(4) 0.033(3) Uani 1 1 d . . .
H76D H 0.4398 -0.1297 0.8561 0.040 Uiso 1 1 calc R . .
C77D C 0.4898(4) -0.1600(4) 0.9937(4) 0.021(2) Uani 1 1 d . . .
C78D C 0.5379(4) -0.1282(4) 0.9758(4) 0.025(2) Uani 1 1 d . . .
H78E H 0.5670 -0.1113 0.9343 0.030 Uiso 1 1 calc R . .
C79D C 0.5425(4) -0.1220(4) 1.0180(5) 0.033(3) Uani 1 1 d . . .
H79E H 0.5746 -0.0997 1.0053 0.040 Uiso 1 1 calc R . .
C80D C 0.5020(4) -0.1471(4) 1.0782(5) 0.032(3) Uani 1 1 d . . .
H80E H 0.5063 -0.1427 1.1070 0.039 Uiso 1 1 calc R . .
C81D C 0.4539(4) -0.1795(4) 1.0977(4) 0.030(3) Uani 1 1 d . . .
H81E H 0.4251 -0.1966 1.1393 0.036 Uiso 1 1 calc R . .
C82D C 0.4495(4) -0.1859(4) 1.0539(4) 0.025(2) Uani 1 1 d . . .
H82E H 0.4179 -0.2087 1.0665 0.030 Uiso 1 1 calc R . .
C83D C 0.4329(4) -0.2148(4) 0.9594(4) 0.020(2) Uani 1 1 d . . .
C84D C 0.3786(4) -0.2199(4) 1.0019(4) 0.028(3) Uani 1 1 d . . .
H84E H 0.3699 -0.1973 1.0201 0.034 Uiso 1 1 calc R . .
C85D C 0.3369(4) -0.2574(5) 1.0184(4) 0.030(3) Uani 1 1 d . . .
H85E H 0.3001 -0.2610 1.0484 0.036 Uiso 1 1 calc R . .
C86D C 0.3483(4) -0.2890(5) 0.9920(5) 0.037(3) Uani 1 1 d . . .
H86E H 0.3191 -0.3140 1.0033 0.044 Uiso 1 1 calc R . .
C87D C 0.4020(5) -0.2857(4) 0.9485(5) 0.035(3) Uani 1 1 d . . .
H87E H 0.4094 -0.3080 0.9302 0.042 Uiso 1 1 calc R . .
C88D C 0.4442(4) -0.2492(5) 0.9327(5) 0.034(3) Uani 1 1 d . . .
H88E H 0.4811 -0.2470 0.9039 0.041 Uiso 1 1 calc R . .
Cl1 Cl 1.01174(14) 0.55100(15) 0.38797(14) 0.0605(10) Uani 1 1 d D . .
Cl2 Cl 0.94774(15) 0.64110(16) 0.37847(16) 0.0662(10) Uani 1 1 d D . .
C89 C 0.9606(5) 0.5814(5) 0.3698(6) 0.067(4) Uani 1 1 d D . .
H89A H 0.9260 0.5539 0.3971 0.081 Uiso 1 1 calc R . .
H89B H 0.9723 0.5924 0.3267 0.081 Uiso 1 1 calc R . .
Cl3 Cl 0.6370(8) 0.4456(8) 0.8796(9) 0.033(3) Uani 0.50 1 d P H 3
Cl4 Cl 0.5527(11) 0.5139(10) 0.8837(9) 0.073(7) Uani 0.50 1 d P H 3
Cl3' Cl 0.6286(10) 0.4381(10) 0.8909(10) 0.079(7) Uani 0.50 1 d P H 4
Cl4' Cl 0.5491(7) 0.5152(7) 0.8842(5) 0.023(3) Uani 0.50 1 d P H 4
C90 C 0.5832(4) 0.4664(5) 0.8616(5) 0.040(3) Uiso 1 1 d . . .
H90A H 0.5981 0.4832 0.8166 0.048 Uiso 0.50 1 calc PR H 3
H90B H 0.5550 0.4335 0.8829 0.048 Uiso 0.50 1 calc PR H 3
H90C H 0.5555 0.4360 0.8758 0.048 Uiso 0.50 1 d PR H 5
H90D H 0.6042 0.4858 0.8160 0.048 Uiso 0.50 1 d PR H 5
Cl5 Cl 1.5054(3) 1.0368(3) -0.5887(3) 0.0523(19) Uani 0.50 1 d P I 16
Cl6 Cl 1.4584(3) 1.1354(3) -0.5913(3) 0.0568(18) Uani 0.50 1 d P I 16
C91 C 1.4545(12) 1.0769(14) -0.6012(15) 0.047(8) Uani 0.50 1 d P I 16
H91A H 1.4172 1.0538 -0.5715 0.056 Uiso 0.50 1 calc PR I 16
H91B H 1.4611 1.0905 -0.6434 0.056 Uiso 0.50 1 calc PR I 16
Cl7 Cl 1.4801(4) 1.0670(4) -0.5811(4) 0.074(2) Uani 0.50 1 d P J 6
Cl8 Cl 1.3862(3) 1.1226(3) -0.5540(3) 0.063(2) Uani 0.50 1 d P J 6
C92 C 1.4509(15) 1.1156(15) -0.6155(12) 0.077(13) Uani 0.50 1 d P J 6
H92A H 1.4408 1.1056 -0.6389 0.093 Uiso 0.50 1 calc PR J 6
H92B H 1.4770 1.1513 -0.6448 0.093 Uiso 0.50 1 calc PR J 6
Cl9 Cl 0.4329(5) 0.2845(5) 0.4776(5) 0.139(3) Uiso 0.50 1 d PD K 7
Cl10 Cl 0.4914(5) 0.2214(5) 0.4210(5) 0.139(3) Uiso 0.50 1 d PD K 7
C93 C 0.4442(15) 0.2175(10) 0.4922(11) 0.139(3) Uiso 0.50 1 d PD K 7
H93M H 0.4089 0.1934 0.5117 0.167 Uiso 0.50 1 calc PR K 7
H93N H 0.4598 0.2014 0.5206 0.167 Uiso 0.50 1 calc PR K 7
Cl11 Cl 0.6729(4) 0.8624(4) 0.1982(4) 0.0301(17) Uiso 0.25 1 d PD L 8
Cl12 Cl 0.7051(4) 0.9772(4) 0.0943(4) 0.0301(17) Uiso 0.25 1 d PD L 8
C94 C 0.687(2) 0.9049(9) 0.1222(11) 0.0301(17) Uiso 0.25 1 d PD L 8
H94M H 0.6545 0.8997 0.1190 0.036 Uiso 0.25 1 calc PR L 8
H94N H 0.7182 0.8937 0.0958 0.036 Uiso 0.25 1 calc PR L 8
Cl13 Cl 1.0472(8) 0.1862(9) 0.5508(9) 0.117(5) Uiso 0.25 1 d PD M 9
Cl14 Cl 0.9358(9) 0.2027(9) 0.6234(9) 0.117(5) Uiso 0.25 1 d PD M 9
C95 C 1.0083(12) 0.227(2) 0.581(3) 0.117(5) Uiso 0.25 1 d PD M 9
H95A H 1.0163 0.2656 0.5472 0.140 Uiso 0.25 1 calc PR M 9
H95B H 1.0201 0.2277 0.6089 0.140 Uiso 0.25 1 calc PR M 9
Cl15 Cl 0.8821(9) 0.0778(9) 0.8064(9) 0.129(5) Uiso 0.25 1 d PD N 10
Cl16 Cl 0.8715(10) 0.1575(9) 0.6879(10) 0.129(5) Uiso 0.25 1 d PD N 10
C96 C 0.848(2) 0.124(3) 0.7695(15) 0.129(5) Uiso 0.25 1 d PD N 10
H97A H 0.8444 0.1538 0.7791 0.155 Uiso 0.25 1 calc PR N 10
H97B H 0.8102 0.1036 0.7907 0.155 Uiso 0.25 1 calc PR N 10
Cl17 Cl 1.0023(5) 0.2536(6) 0.6005(6) 0.054(3) Uiso 0.25 1 d PD O 11
Cl18 Cl 0.9185(7) 0.1661(7) 0.6922(8) 0.085(5) Uiso 0.25 1 d PD O 11
C97 C 0.968(3) 0.196(2) 0.6139(14) 0.15(4) Uiso 0.25 1 d PD O 11
H97C H 0.9929 0.1703 0.6060 0.183 Uiso 0.25 1 calc PR O 11
H97D H 0.9496 0.2072 0.5880 0.183 Uiso 0.25 1 calc PR O 11
C911 C 1.1039(4) 0.3695(4) 0.2857(3) 0.0690(19) Uiso 1 1 d G P 12
H91D H 1.0822 0.3321 0.3162 0.103 Uiso 1 1 calc R P 12
H91E H 1.0793 0.3969 0.2862 0.103 Uiso 1 1 calc R P 12
H91F H 1.1312 0.3754 0.2957 0.103 Uiso 1 1 calc R P 12
C912 C 1.1341(4) 0.3760(3) 0.2209(3) 0.0690(19) Uiso 1 1 d G P 12
H91G H 1.1079 0.3718 0.2083 0.083 Uiso 1 1 calc R P 12
H91H H 1.1603 0.3498 0.2181 0.083 Uiso 1 1 calc R P 12
C913 C 1.1643(3) 0.4367(3) 0.1835(3) 0.0690(19) Uiso 1 1 d G P 12
H91I H 1.1381 0.4632 0.1840 0.083 Uiso 1 1 calc R P 12
H91J H 1.1884 0.4415 0.1982 0.083 Uiso 1 1 calc R P 12
C914 C 1.1978(4) 0.4421(3) 0.1198(3) 0.0690(19) Uiso 1 1 d G P 12
H91K H 1.1737 0.4367 0.1055 0.083 Uiso 1 1 calc R P 12
H91L H 1.2244 0.4160 0.1193 0.083 Uiso 1 1 calc R P 12
C915 C 1.2274(4) 0.5028(4) 0.0819(3) 0.0690(19) Uiso 1 1 d G P 12
H91M H 1.2512 0.5130 0.0387 0.103 Uiso 1 1 calc R P 12
H91N H 1.2499 0.5067 0.0982 0.103 Uiso 1 1 calc R P 12
H91O H 1.1998 0.5273 0.0846 0.103 Uiso 1 1 calc R P 12
C916 C 1.2735(6) 0.5228(7) 0.0830(7) 0.081(5) Uiso 1 1 d . Q 13
C917 C 1.1872(14) 0.5339(15) 0.0587(15) 0.096(11) Uiso 0.50 1 d P R 13
C921 C 0.862(2) 0.132(2) 0.6155(17) 0.073(8) Uiso 0.25 1 d PG S 13
H92G H 0.8577 0.1579 0.5793 0.109 Uiso 0.25 1 calc PR S 13
H92H H 0.8268 0.1062 0.6481 0.109 Uiso 0.25 1 calc PR S 13
H92I H 0.8911 0.1113 0.6043 0.109 Uiso 0.25 1 calc PR S 13
C922 C 0.8763(17) 0.1649(15) 0.6388(12) 0.073(8) Uiso 0.25 1 d PG S 13
h92m H 0.9166 0.1719 0.6229 0.087 Uiso 0.25 1 calc PR S 13
h92n H 0.8623 0.2004 0.6280 0.087 Uiso 0.25 1 calc PR S 13
C923 C 0.8451(13) 0.1234(12) 0.7083(13) 0.073(8) Uiso 0.25 1 d PG S 13
H92C H 0.8587 0.0876 0.7190 0.087 Uiso 0.25 1 calc PR S 13
H92D H 0.8047 0.1168 0.7244 0.087 Uiso 0.25 1 calc PR S 13
C924 C 0.8610(17) 0.1563(16) 0.7309(15) 0.073(8) Uiso 0.25 1 d PG S 13
H92E H 0.9010 0.1606 0.7174 0.087 Uiso 0.25 1 calc PR S 13
H92F H 0.8497 0.1933 0.7177 0.087 Uiso 0.25 1 calc PR S 13
C925 C 0.8258(19) 0.116(2) 0.8010(14) 0.073(8) Uiso 0.25 1 d PG S 13
H92J H 0.8311 0.1313 0.8233 0.109 Uiso 0.25 1 calc PR S 13
H92K H 0.8374 0.0801 0.8120 0.109 Uiso 0.25 1 calc PR S 13
H92L H 0.7867 0.1124 0.8122 0.109 Uiso 0.25 1 calc PR S 13
C931 C 0.5724(8) 0.8585(9) 0.3256(7) 0.069(4) Uiso 0.50 1 d PG T 14
H93G H 0.5673 0.8370 0.3675 0.104 Uiso 0.50 1 calc PR T 14
H93H H 0.5388 0.8502 0.3260 0.104 Uiso 0.50 1 calc PR T 14
H93I H 0.5801 0.8981 0.3104 0.104 Uiso 0.50 1 calc PR T 14
C932 C 0.6216(8) 0.8428(7) 0.2830(6) 0.069(4) Uiso 0.50 1 d PG T 14
H93A H 0.6129 0.8050 0.2920 0.083 Uiso 0.50 1 calc PR T 14
H93B H 0.6555 0.8462 0.2852 0.083 Uiso 0.50 1 calc PR T 14
C933 C 0.6264(6) 0.8882(6) 0.2205(6) 0.069(4) Uiso 0.50 1 d PG T 14
H93C H 0.5936 0.8832 0.2172 0.083 Uiso 0.50 1 calc PR T 14
H93D H 0.6324 0.9260 0.2130 0.083 Uiso 0.50 1 calc PR T 14
C934 C 0.6779(8) 0.8758(8) 0.1774(7) 0.069(4) Uiso 0.50 1 d PG T 14
H93E H 0.6720 0.8377 0.1855 0.083 Uiso 0.50 1 calc PR T 14
H93F H 0.7108 0.8813 0.1804 0.083 Uiso 0.50 1 calc PR T 14
C935 C 0.6826(10) 0.9201(9) 0.1149(6) 0.069(4) Uiso 0.50 1 d PG T 14
H93J H 0.7145 0.9175 0.0816 0.104 Uiso 0.50 1 calc PR T 14
H93K H 0.6872 0.9570 0.1092 0.104 Uiso 0.50 1 calc PR T 14
H93L H 0.6489 0.9139 0.1143 0.104 Uiso 0.50 1 calc PR T 14
C901 C 0.6290(7) 0.3899(8) 0.2276(5) 0.015(2) Uiso 0.40 1 d PGD U 15
H90K H 0.6667 0.4111 0.1986 0.023 Uiso 0.40 1 calc PR U 15
H90L H 0.6025 0.4155 0.2290 0.023 Uiso 0.40 1 calc PR U 15
H90M H 0.6217 0.3666 0.2142 0.023 Uiso 0.40 1 calc PR U 15
C902 C 0.6230(5) 0.3527(6) 0.2925(5) 0.015(2) Uiso 0.40 1 d PGD U 15
H90E H 0.6311 0.3745 0.3074 0.018 Uiso 0.40 1 calc PR U 15
H90F H 0.6465 0.3237 0.2941 0.018 Uiso 0.40 1 calc PR U 15
C903 C 0.5606(4) 0.3281(5) 0.3283(5) 0.015(2) Uiso 0.40 1 d PGD U 15
H90G H 0.5370 0.3567 0.3291 0.018 Uiso 0.40 1 calc PR U 15
H90H H 0.5521 0.3086 0.3113 0.018 Uiso 0.40 1 calc PR U 15
C904 C 0.5552(5) 0.2877(6) 0.3918(5) 0.015(2) Uiso 0.40 1 d PGD U 15
H90I H 0.5643 0.3072 0.4084 0.018 Uiso 0.40 1 calc PR U 15
H90J H 0.5784 0.2588 0.3910 0.018 Uiso 0.40 1 calc PR U 15
C905 C 0.4930(5) 0.2635(7) 0.4282(5) 0.015(2) Uiso 0.40 1 d PGD U 15
H90N H 0.4827 0.2361 0.4711 0.023 Uiso 0.40 1 calc PR U 15
H90O H 0.4854 0.2456 0.4097 0.023 Uiso 0.40 1 calc PR U 15
H90P H 0.4714 0.2934 0.4269 0.023 Uiso 0.40 1 calc PR U 15
C941 C 0.6242(18) 0.4022(18) 0.2157(16) 0.084(7) Uiso 0.35 1 d PD V 16
H94G H 0.6535 0.4111 0.1744 0.125 Uiso 0.35 1 calc PR V 16
H94H H 0.6223 0.4351 0.2197 0.125 Uiso 0.35 1 calc PR V 16
H94I H 0.5887 0.3901 0.2222 0.125 Uiso 0.35 1 calc PR V 16
C942 C 0.6370(14) 0.3562(17) 0.2634(13) 0.084(7) Uiso 0.35 1 d PD V 16
H94A H 0.6484 0.3263 0.2535 0.100 Uiso 0.35 1 calc PR V 16
H94B H 0.6673 0.3706 0.2645 0.100 Uiso 0.35 1 calc PR V 16
C943 C 0.5853(13) 0.3346(18) 0.3240(13) 0.084(7) Uiso 0.35 1 d PD V 16
H94C H 0.5631 0.3636 0.3276 0.100 Uiso 0.35 1 calc PR V 16
H94D H 0.5620 0.3026 0.3346 0.100 Uiso 0.35 1 calc PR V 16
C944 C 0.6157(16) 0.3187(17) 0.3579(15) 0.084(7) Uiso 0.35 1 d PD V 16
H94E H 0.6549 0.3369 0.3285 0.100 Uiso 0.35 1 calc PR V 16
H94F H 0.6147 0.2782 0.3772 0.100 Uiso 0.35 1 calc PR V 16
C945 C 0.5934(17) 0.3340(18) 0.4075(16) 0.084(7) Uiso 0.35 1 d PD V 16
H94J H 0.6049 0.3105 0.4383 0.125 Uiso 0.35 1 calc PR V 16
H94K H 0.5529 0.3283 0.4275 0.125 Uiso 0.35 1 calc PR V 16
H94L H 0.6078 0.3730 0.3890 0.125 Uiso 0.35 1 calc PR V 16

loop_
_atom_site_aniso_label
_atom_site_aniso_U_11
_atom_site_aniso_U_22
_atom_site_aniso_U_33
_atom_site_aniso_U_23
_atom_site_aniso_U_13
_atom_site_aniso_U_12
Pt1A 0.0204(2) 0.0166(2) 0.01635(18) -0.00713(16) -0.00945(17) 0.00327(17)
Au1A 0.0230(2) 0.0166(2) 0.02066(19) -0.01043(17) -0.01204(17) 0.00527(17)
Au2A 0.0270(2) 0.0190(2) 0.0287(2) -0.01084(18) -0.01794(19) 0.00476(18)
P1A 0.0229(15) 0.0199(15) 0.0277(14) -0.0131(12) -0.0145(12) 0.0061(12)
P2A 0.0286(16) 0.0223(16) 0.0376(16) -0.0130(13) -0.0218(14) 0.0036(13)
P3A 0.0219(15) 0.0177(15) 0.0178(12) -0.0074(11) -0.0093(11) 0.0037(12)
P4A 0.0216(15) 0.0224(15) 0.0204(13) -0.0101(12) -0.0094(12) 0.0031(12)
O1A 0.043(5) 0.057(6) 0.068(6) -0.049(5) -0.008(5) 0.013(5)
O2A 0.032(5) 0.070(7) 0.058(6) -0.041(5) -0.002(5) 0.001(5)
O3A 0.105(8) 0.024(5) 0.072(6) -0.014(5) -0.070(6) 0.020(5)
O4A 0.059(6) 0.042(5) 0.048(5) -0.019(4) -0.038(5) 0.016(4)
N1A 0.021(5) 0.007(4) 0.016(4) -0.006(3) -0.010(4) 0.005(3)
N2A 0.038(6) 0.016(5) 0.025(5) -0.013(4) -0.013(4) 0.002(4)
N3A 0.034(5) 0.023(5) 0.019(4) -0.010(4) -0.011(4) -0.002(4)
N4A 0.038(7) 0.033(7) 0.036(6) -0.012(5) -0.012(5) 0.014(5)
N5A 0.023(5) 0.017(5) 0.023(4) -0.008(4) -0.013(4) 0.001(4)
N6A 0.029(5) 0.017(5) 0.030(5) -0.011(4) -0.020(4) 0.001(4)
N7A 0.036(5) 0.015(5) 0.029(5) -0.008(4) -0.020(4) 0.000(4)
N8A 0.047(7) 0.039(7) 0.036(5) -0.022(5) -0.025(5) 0.019(5)
C1A 0.030(6) 0.008(5) 0.024(5) -0.001(4) -0.019(5) 0.005(5)
C2A 0.028(6) 0.011(5) 0.012(5) -0.002(4) -0.011(4) 0.000(4)
C3A 0.037(7) 0.014(6) 0.018(5) 0.000(4) -0.019(5) 0.009(5)
C4A 0.025(6) 0.040(7) 0.025(6) -0.019(5) -0.001(5) -0.003(5)
C5A 0.042(8) 0.031(7) 0.045(7) -0.029(6) -0.013(6) 0.009(6)
C6A 0.018(6) 0.020(6) 0.033(6) -0.017(5) -0.008(5) 0.012(5)
C7A 0.020(6) 0.022(6) 0.031(6) -0.013(5) -0.013(5) 0.006(5)
C8A 0.034(7) 0.027(6) 0.032(6) -0.016(5) -0.026(5) 0.011(5)
C9A 0.019(6) 0.028(6) 0.020(5) -0.014(5) -0.006(4) -0.005(5)
C10A 0.036(6) 0.000(5) 0.025(5) -0.001(4) -0.011(5) -0.006(4)
C11A 0.031(7) 0.027(7) 0.031(6) -0.009(5) -0.015(5) 0.018(5)
C12A 0.037(7) 0.040(8) 0.031(6) -0.014(6) -0.020(6) 0.009(6)
C13A 0.046(7) 0.029(7) 0.041(6) -0.023(6) -0.027(6) 0.018(6)
C14A 0.023(6) 0.030(7) 0.030(6) -0.006(5) -0.018(5) 0.011(5)
C15A 0.014(6) 0.034(7) 0.050(7) -0.033(6) -0.011(5) 0.007(5)
C16A 0.032(7) 0.032(7) 0.034(6) -0.009(5) -0.022(6) 0.004(5)
C17A 0.022(7) 0.039(8) 0.072(9) -0.027(7) -0.027(7) 0.017(6)
C18A 0.018(6) 0.044(8) 0.030(6) -0.013(6) 0.000(5) -0.002(5)
C19A 0.037(8) 0.061(9) 0.030(6) -0.024(6) -0.005(6) 0.010(7)
C20A 0.033(7) 0.067(9) 0.032(6) -0.027(6) -0.018(6) 0.014(6)
C21A 0.031(6) 0.021(6) 0.023(5) -0.019(5) -0.010(5) 0.011(5)
C22A 0.041(7) 0.028(7) 0.056(7) -0.026(6) -0.037(6) 0.015(6)
C23A 0.061(8) 0.015(6) 0.059(8) -0.022(6) -0.040(7) 0.014(6)
C24A 0.087(11) 0.038(8) 0.064(8) -0.037(7) -0.060(8) 0.033(7)
C25A 0.036(7) 0.052(8) 0.037(6) -0.038(6) -0.024(6) 0.030(6)
C26A 0.027(6) 0.041(7) 0.035(6) -0.027(6) -0.016(5) 0.008(5)
C27A 0.021(5) 0.029(6) 0.014(5) -0.016(4) -0.012(4) 0.013(5)
C28A 0.009(5) 0.023(6) 0.013(5) -0.008(4) -0.001(4) 0.004(4)
C29A 0.025(6) 0.022(6) 0.013(5) -0.010(4) -0.005(4) 0.005(5)
C30A 0.026(6) 0.028(6) 0.032(6) -0.015(5) -0.018(5) 0.007(5)
C31A 0.039(7) 0.014(6) 0.032(6) -0.009(5) -0.014(5) 0.003(5)
C32A 0.029(6) 0.033(7) 0.023(5) -0.015(5) -0.016(5) 0.013(5)
C33A 0.029(6) 0.032(7) 0.027(6) -0.012(5) -0.013(5) 0.001(5)
C34A 0.023(6) 0.020(6) 0.028(5) -0.009(5) -0.013(5) 0.005(5)
C35A 0.013(5) 0.033(7) 0.035(6) -0.023(5) -0.008(5) 0.008(5)
C36A 0.044(8) 0.044(8) 0.042(7) -0.021(6) 0.000(6) -0.019(7)
C37A 0.049(10) 0.088(13) 0.067(10) -0.049(9) -0.008(8) 0.007(9)
C38A 0.033(8) 0.069(10) 0.044(8) -0.024(8) -0.008(6) -0.011(7)
C39A 0.033(7) 0.041(8) 0.037(7) -0.011(6) -0.011(6) -0.002(6)
C40A 0.035(7) 0.040(8) 0.044(7) -0.031(6) -0.007(6) 0.009(6)
C41A 0.024(6) 0.033(7) 0.028(5) -0.020(5) -0.017(5) 0.014(5)
C42A 0.031(7) 0.034(7) 0.033(6) -0.016(5) -0.016(5) 0.007(5)
C43A 0.028(6) 0.031(7) 0.039(6) -0.015(6) -0.017(6) 0.008(5)
C44A 0.034(7) 0.054(8) 0.047(7) -0.032(7) -0.030(6) 0.020(6)
C45A 0.037(7) 0.042(7) 0.026(6) -0.017(5) -0.019(5) 0.007(6)
C46A 0.037(7) 0.038(7) 0.040(7) -0.018(6) -0.020(6) -0.006(6)
C47A 0.026(6) 0.022(6) 0.029(6) -0.005(5) -0.017(5) 0.003(5)
C48A 0.047(8) 0.035(7) 0.025(6) -0.010(5) -0.019(6) 0.002(6)
C49A 0.048(8) 0.041(8) 0.048(7) -0.018(6) -0.030(7) 0.020(7)
C50A 0.041(8) 0.029(7) 0.039(7) -0.016(6) -0.014(6) 0.018(6)
C51A 0.043(8) 0.040(8) 0.039(7) -0.028(6) -0.013(6) 0.004(6)
C52A 0.035(7) 0.035(7) 0.064(8) -0.034(6) -0.035(6) 0.014(6)
C53A 0.037(6) 0.013(5) 0.002(4) 0.002(4) -0.009(4) 0.006(5)
C54A 0.027(6) 0.021(6) 0.028(6) -0.005(5) -0.013(5) 0.000(5)
C55A 0.020(6) 0.032(7) 0.029(6) -0.002(5) -0.012(5) 0.005(5)
C56A 0.022(6) 0.045(8) 0.023(6) -0.008(6) -0.003(5) 0.013(6)
C57A 0.044(8) 0.043(8) 0.039(7) -0.021(6) -0.020(6) 0.020(6)
C58A 0.024(6) 0.044(8) 0.022(5) -0.014(5) -0.009(5) 0.009(6)
C59A 0.026(6) 0.018(6) 0.011(5) -0.001(4) -0.005(4) -0.004(5)
C60A 0.041(7) 0.026(7) 0.025(6) -0.014(5) -0.011(5) 0.001(6)
C61A 0.076(10) 0.018(7) 0.029(6) 0.000(5) -0.018(7) 0.001(7)
C62A 0.058(9) 0.030(7) 0.025(6) -0.009(5) -0.004(6) -0.023(6)
C63A 0.038(7) 0.037(8) 0.043(7) -0.018(6) -0.013(6) -0.008(6)
C64A 0.028(6) 0.031(7) 0.029(6) -0.019(5) -0.003(5) -0.007(5)
C65A 0.020(5) 0.013(5) 0.027(5) -0.007(4) -0.016(5) 0.011(4)
C66A 0.028(6) 0.028(6) 0.016(5) -0.009(5) -0.005(5) 0.004(5)
C67A 0.028(6) 0.025(6) 0.052(7) -0.027(6) -0.021(6) 0.018(5)
C68A 0.035(7) 0.056(9) 0.025(6) -0.030(6) -0.013(5) 0.025(6)
C69A 0.024(6) 0.030(7) 0.017(5) -0.008(5) -0.006(5) 0.011(5)
C70A 0.020(6) 0.020(6) 0.027(5) -0.011(5) -0.008(5) 0.008(5)
C71A 0.014(5) 0.019(6) 0.022(5) -0.011(4) -0.003(4) 0.014(4)
C72A 0.030(7) 0.034(7) 0.029(6) -0.008(5) -0.016(5) 0.010(6)
C73A 0.026(6) 0.028(7) 0.029(6) -0.009(5) -0.002(5) 0.008(5)
C74A 0.024(7) 0.040(8) 0.011(5) 0.009(5) 0.001(5) 0.012(6)
C75A 0.028(7) 0.046(8) 0.028(6) -0.017(6) -0.009(5) 0.024(6)
C76A 0.014(5) 0.029(6) 0.026(5) -0.015(5) -0.007(4) 0.014(5)
C77A 0.025(6) 0.020(6) 0.025(5) -0.014(5) -0.013(5) 0.012(5)
C78A 0.029(6) 0.030(7) 0.031(6) -0.013(5) -0.019(5) 0.014(5)
C79A 0.022(6) 0.030(7) 0.056(7) -0.018(6) -0.015(6) 0.004(5)
C80A 0.031(7) 0.035(7) 0.043(7) -0.015(6) -0.020(6) 0.016(6)
C81A 0.043(8) 0.036(7) 0.037(6) -0.013(6) -0.024(6) 0.014(6)
C82A 0.024(6) 0.030(7) 0.054(7) -0.033(6) -0.021(6) 0.015(5)
C83A 0.040(7) 0.013(5) 0.021(5) -0.003(4) -0.016(5) -0.003(5)
C84A 0.017(6) 0.045(7) 0.024(5) -0.019(5) -0.011(5) 0.012(5)
C85A 0.045(8) 0.031(7) 0.032(6) -0.011(5) -0.023(6) -0.002(6)
C86A 0.060(9) 0.033(8) 0.054(8) -0.026(7) -0.021(7) -0.006(7)
C87A 0.052(9) 0.056(9) 0.056(8) -0.043(7) -0.009(7) -0.005(7)
C88A 0.030(7) 0.036(7) 0.039(6) -0.028(6) -0.008(5) 0.009(6)
Pt1B 0.0195(2) 0.0185(2) 0.01782(19) -0.00793(17) -0.00910(17) 0.00480(17)
Au1B 0.0242(2) 0.0231(2) 0.0243(2) -0.01306(18) -0.01449(18) 0.00727(18)
Au2B 0.0239(2) 0.0313(3) 0.0297(2) -0.0189(2) -0.01177(19) 0.00742(19)
P1B 0.0245(15) 0.0221(16) 0.0328(15) -0.0154(13) -0.0177(13) 0.0083(12)
P2B 0.0261(16) 0.0374(19) 0.0402(17) -0.0268(15) -0.0149(14) 0.0132(14)
P3B 0.0225(15) 0.0212(15) 0.0215(13) -0.0107(12) -0.0113(12) 0.0075(12)
P4B 0.0257(15) 0.0210(15) 0.0194(13) -0.0088(12) -0.0103(12) 0.0081(12)
O1B 0.148(12) 0.043(7) 0.129(10) 0.026(7) -0.111(9) -0.028(7)
O2B 0.147(11) 0.043(7) 0.132(10) 0.018(6) -0.119(9) -0.010(7)
O3B 0.049(6) 0.067(7) 0.088(7) -0.064(6) -0.007(5) 0.005(5)
N1B 0.013(4) 0.039(6) 0.007(4) -0.003(4) -0.003(3) -0.012(4)
N2B 0.030(5) 0.023(5) 0.024(4) -0.007(4) -0.014(4) 0.004(4)
N3B 0.021(5) 0.032(6) 0.028(5) -0.013(4) -0.014(4) 0.000(4)
N4B 0.108(12) 0.045(9) 0.090(9) 0.005(7) -0.079(9) -0.005(8)
N5B 0.016(4) 0.013(4) 0.013(4) 0.001(3) -0.006(3) 0.009(4)
N6B 0.021(5) 0.027(5) 0.022(4) -0.011(4) -0.011(4) 0.005(4)
N7B 0.029(5) 0.032(6) 0.030(5) -0.021(4) -0.013(4) 0.007(4)
N8B 0.035(8) 0.108(12) 0.123(11) -0.094(10) -0.029(8) 0.034(8)
C1B 0.016(5) 0.007(5) 0.025(5) -0.009(4) -0.006(4) 0.012(4)
C2B 0.018(6) 0.029(6) 0.019(5) -0.010(5) -0.006(4) 0.000(5)
C3B 0.015(5) 0.027(6) 0.020(5) -0.011(5) -0.007(4) 0.010(5)
C4B 0.034(7) 0.036(7) 0.038(6) -0.012(6) -0.021(6) 0.004(6)
C5B 0.052(8) 0.045(8) 0.043(7) -0.011(6) -0.036(7) 0.008(7)
C6B 0.055(8) 0.021(7) 0.036(6) 0.003(5) -0.026(6) 0.005(6)
C7B 0.034(7) 0.031(7) 0.022(5) -0.013(5) -0.012(5) 0.012(5)
C8B 0.021(6) 0.030(6) 0.021(5) -0.012(5) -0.011(5) 0.007(5)
C9B 0.042(7) 0.021(6) 0.031(6) -0.013(5) -0.018(6) -0.001(5)
C10B 0.053(8) 0.030(8) 0.046(7) -0.018(6) -0.018(7) 0.008(6)
C11B 0.079(11) 0.017(7) 0.069(9) -0.022(7) -0.028(8) 0.012(7)
C12B 0.178(19) 0.027(9) 0.042(9) 0.006(7) -0.027(11) 0.019(11)
C13B 0.20(2) 0.038(10) 0.036(8) 0.004(8) -0.015(11) 0.008(12)
C14B 0.143(15) 0.024(8) 0.040(8) -0.009(6) -0.036(9) 0.031(9)
C15B 0.031(6) 0.019(6) 0.014(5) 0.002(4) -0.014(5) 0.005(5)
C16B 0.043(7) 0.027(7) 0.030(6) -0.002(5) -0.023(6) -0.007(6)
C17B 0.025(7) 0.044(8) 0.027(6) -0.008(6) -0.014(5) 0.003(6)
C18B 0.048(8) 0.069(10) 0.026(6) -0.032(7) -0.022(6) 0.028(7)
C19B 0.052(8) 0.051(8) 0.038(7) -0.029(6) -0.034(6) 0.024(7)
C20B 0.042(7) 0.022(6) 0.016(5) -0.003(4) -0.021(5) 0.001(5)
C21B 0.026(6) 0.029(6) 0.022(5) -0.012(5) -0.015(5) 0.003(5)
C22B 0.022(6) 0.047(8) 0.031(6) -0.020(6) -0.005(5) 0.002(6)
C23B 0.036(7) 0.049(8) 0.045(7) -0.029(6) -0.018(6) 0.021(6)
C24B 0.051(8) 0.039(8) 0.041(7) -0.030(6) -0.021(6) 0.013(6)
C25B 0.054(8) 0.054(9) 0.047(7) -0.034(7) -0.035(7) 0.022(7)
C26B 0.034(7) 0.032(7) 0.044(7) -0.024(6) -0.023(6) 0.012(5)
C27B 0.018(5) 0.013(5) 0.003(4) -0.002(4) 0.001(4) 0.004(4)
C28B 0.035(7) 0.019(6) 0.015(5) -0.004(4) -0.014(5) 0.004(5)
C29B 0.027(6) 0.030(7) 0.017(5) -0.007(5) -0.010(5) 0.003(5)
C30B 0.032(7) 0.063(9) 0.053(7) -0.040(7) -0.021(6) 0.012(7)
C31B 0.027(7) 0.072(10) 0.061(8) -0.052(8) -0.015(6) 0.019(7)
C32B 0.033(7) 0.038(8) 0.043(7) -0.028(6) -0.008(6) 0.013(6)
C33B 0.030(7) 0.035(7) 0.029(6) -0.017(5) -0.006(5) 0.005(6)
C34B 0.026(6) 0.045(8) 0.023(6) -0.025(5) -0.001(5) 0.009(6)
C35B 0.034(7) 0.039(8) 0.051(7) -0.030(6) -0.025(6) 0.018(6)
C36B 0.040(8) 0.052(9) 0.049(7) -0.029(7) -0.014(6) -0.006(7)
C37B 0.050(9) 0.051(9) 0.060(8) -0.032(7) -0.030(7) 0.034(7)
C38B 0.039(8) 0.064(11) 0.065(9) -0.032(8) -0.029(7) 0.023(7)
C39B 0.038(8) 0.062(10) 0.061(8) -0.031(8) -0.027(7) 0.006(7)
C40B 0.047(8) 0.054(9) 0.066(9) -0.035(7) -0.035(7) 0.012(7)
C41B 0.036(7) 0.050(8) 0.053(8) -0.041(7) -0.026(6) 0.020(6)
C42B 0.061(9) 0.053(9) 0.056(8) -0.045(8) -0.025(8) 0.016(7)
C43B 0.059(10) 0.076(12) 0.068(10) -0.044(9) -0.010(8) 0.007(9)
C44B 0.132(16) 0.078(13) 0.087(12) -0.068(11) -0.058(12) 0.062(12)
C45B 0.162(18) 0.060(11) 0.093(13) -0.058(11) -0.074(13) 0.064(12)
C46B 0.088(11) 0.058(10) 0.048(8) -0.040(8) -0.035(8) 0.033(9)
C47B 0.029(7) 0.055(9) 0.065(8) -0.040(7) -0.026(7) 0.008(6)
C48B 0.051(9) 0.055(9) 0.045(7) -0.013(7) -0.025(7) 0.000(7)
C49B 0.069(11) 0.067(11) 0.080(11) -0.030(9) -0.041(9) -0.004(9)
C50B 0.051(9) 0.037(8) 0.070(9) -0.026(7) -0.023(8) 0.007(7)
C51B 0.046(9) 0.058(10) 0.067(9) -0.031(8) -0.024(8) 0.015(8)
C52B 0.036(8) 0.055(9) 0.056(8) -0.034(7) -0.021(7) 0.022(7)
C53B 0.015(5) 0.023(6) 0.019(5) -0.007(5) -0.002(4) 0.004(5)
C54B 0.027(6) 0.026(7) 0.042(6) -0.016(5) -0.021(5) 0.007(5)
C55B 0.041(8) 0.031(7) 0.062(8) -0.029(6) -0.024(7) 0.009(6)
C56B 0.052(8) 0.018(7) 0.048(7) -0.011(6) -0.022(7) 0.014(6)
C57B 0.065(9) 0.042(8) 0.049(7) -0.019(6) -0.044(7) 0.026(7)
C58B 0.049(8) 0.031(7) 0.051(7) -0.021(6) -0.032(7) 0.018(6)
C59B 0.031(6) 0.029(6) 0.020(5) -0.012(5) -0.014(5) 0.014(5)
C60B 0.045(8) 0.041(7) 0.024(6) -0.022(5) -0.013(6) 0.012(6)
C61B 0.021(6) 0.070(10) 0.035(7) -0.026(7) -0.009(5) 0.003(6)
C62B 0.038(7) 0.038(7) 0.042(7) -0.024(6) -0.020(6) 0.005(6)
C63B 0.036(7) 0.034(7) 0.050(7) -0.027(6) -0.025(6) 0.015(6)
C64B 0.021(6) 0.028(6) 0.037(6) -0.018(5) -0.016(5) 0.009(5)
C65B 0.033(7) 0.025(6) 0.026(6) -0.016(5) -0.015(5) 0.015(5)
C66B 0.051(8) 0.020(6) 0.020(5) -0.006(5) -0.021(5) 0.012(5)
C67B 0.058(9) 0.037(8) 0.032(6) -0.016(6) -0.016(6) 0.025(7)
C68B 0.068(10) 0.056(9) 0.043(8) -0.033(7) -0.036(8) 0.037(8)
C69B 0.051(8) 0.059(9) 0.049(7) -0.042(7) -0.040(7) 0.033(7)
C70B 0.025(6) 0.033(7) 0.042(6) -0.026(6) -0.019(5) 0.018(5)
C71B 0.030(6) 0.016(6) 0.012(5) -0.002(4) 0.001(5) 0.011(5)
C72B 0.036(7) 0.024(7) 0.037(6) -0.004(5) -0.016(6) 0.001(6)
C73B 0.026(7) 0.044(8) 0.050(8) -0.015(7) 0.002(6) -0.011(6)
C74B 0.033(8) 0.028(7) 0.041(8) -0.001(6) -0.004(6) 0.008(6)
C75B 0.049(9) 0.036(8) 0.029(7) -0.007(6) -0.004(6) 0.032(7)
C76B 0.037(7) 0.037(7) 0.029(6) -0.006(5) -0.015(6) 0.024(6)
C77B 0.024(6) 0.021(6) 0.015(5) -0.007(4) -0.005(4) 0.008(5)
C78B 0.028(7) 0.022(7) 0.053(7) -0.015(6) -0.006(6) 0.006(6)
C79B 0.041(8) 0.040(9) 0.075(9) -0.035(8) -0.010(7) 0.003(7)
C80B 0.057(9) 0.036(8) 0.050(7) -0.023(6) -0.032(7) 0.022(7)
C81B 0.029(7) 0.026(7) 0.032(6) -0.015(5) -0.007(5) 0.012(6)
C82B 0.032(7) 0.027(7) 0.029(6) -0.012(5) -0.017(5) 0.006(5)
C83B 0.018(6) 0.029(6) 0.026(5) -0.019(5) -0.008(5) 0.022(5)
C84B 0.036(7) 0.041(7) 0.026(6) -0.021(5) -0.016(5) 0.021(6)
C85B 0.040(8) 0.059(9) 0.043(7) -0.037(7) -0.029(6) 0.039(7)
C86B 0.030(7) 0.072(10) 0.042(7) -0.039(7) -0.023(6) 0.017(7)
C87B 0.036(7) 0.034(7) 0.042(7) -0.022(6) -0.021(6) 0.021(6)
C88B 0.028(6) 0.032(7) 0.028(6) -0.022(5) -0.019(5) 0.020(5)
Pt1C 0.0268(2) 0.0163(2) 0.0205(2) -0.00503(17) -0.00958(18) 0.00357(18)
Au1C 0.0284(2) 0.0228(2) 0.0410(2) -0.0122(2) -0.0194(2) 0.0041(2)
Au2C 0.0321(3) 0.0224(2) 0.0249(2) -0.01080(18) -0.01061(19) -0.00159(19)
P1C 0.042(2) 0.0305(19) 0.0448(18) -0.0123(15) -0.0275(16) -0.0015(15)
P2C 0.0433(19) 0.0239(17) 0.0323(16) -0.0114(13) -0.0201(15) -0.0001(14)
P3C 0.0287(16) 0.0225(16) 0.0223(14) -0.0042(12) -0.0085(13) 0.0078(13)
O1C 0.045(6) 0.127(10) 0.099(8) -0.093(8) -0.002(6) -0.007(6)
O2C 0.028(5) 0.087(8) 0.130(9) -0.087(7) -0.015(6) 0.009(5)
O3C 0.121(9) 0.034(6) 0.113(8) -0.033(6) -0.098(7) 0.036(6)
O4C 0.063(6) 0.056(6) 0.053(5) -0.032(5) -0.043(5) 0.026(5)
N1C 0.020(5) 0.011(5) 0.026(4) -0.003(4) -0.012(4) 0.006(4)
N2C 0.023(5) 0.027(6) 0.029(5) -0.005(4) -0.010(4) -0.002(4)
N3C 0.034(6) 0.033(6) 0.027(5) -0.014(4) -0.010(5) -0.002(5)
N4C 0.034(6) 0.044(7) 0.060(7) -0.033(6) -0.016(6) 0.003(5)
N5C 0.020(5) 0.023(5) 0.025(4) -0.012(4) -0.006(4) 0.008(4)
N6C 0.055(6) 0.021(5) 0.037(5) -0.011(4) -0.032(5) 0.007(5)
N7C 0.054(6) 0.019(5) 0.045(5) -0.015(4) -0.041(5) 0.014(5)
N8C 0.049(7) 0.045(7) 0.041(6) -0.021(5) -0.032(5) 0.016(6)
C1C 0.034(7) 0.022(6) 0.021(5) -0.001(5) -0.020(5) 0.011(5)
C2C 0.019(6) 0.021(6) 0.022(5) -0.003(5) -0.010(5) 0.001(5)
C3C 0.033(7) 0.032(7) 0.021(5) -0.001(5) -0.014(5) -0.001(6)
C4C 0.028(8) 0.161(17) 0.085(11) -0.106(12) 0.005(7) -0.008(9)
C5C 0.033(8) 0.186(19) 0.099(12) -0.126(13) 0.007(8) -0.022(10)
C6C 0.022(6) 0.060(9) 0.020(5) -0.024(6) -0.003(5) 0.000(6)
C7C 0.019(6) 0.034(8) 0.068(8) -0.031(7) -0.014(6) 0.011(6)
C8C 0.032(7) 0.017(6) 0.073(8) -0.027(6) -0.024(7) 0.007(5)
C9C 0.029(7) 0.039(7) 0.030(6) -0.018(5) -0.012(5) 0.002(6)
C10C 0.057(9) 0.033(7) 0.052(7) -0.023(6) -0.037(7) 0.012(7)
C11C 0.055(8) 0.038(8) 0.030(6) -0.013(6) -0.026(6) 0.005(7)
C12C 0.039(8) 0.030(7) 0.032(6) -0.018(5) -0.004(6) 0.003(6)
C13C 0.049(9) 0.082(12) 0.087(11) -0.079(10) -0.005(8) 0.011(9)
C14C 0.034(8) 0.097(12) 0.071(9) -0.061(9) -0.017(7) -0.006(8)
C15C 0.031(6) 0.027(7) 0.045(7) -0.020(6) -0.025(6) 0.005(5)
C16C 0.026(7) 0.053(9) 0.059(8) -0.033(7) -0.017(6) 0.018(6)
C17C 0.054(9) 0.055(9) 0.047(8) -0.036(7) -0.019(7) 0.013(8)
C18C 0.032(8) 0.066(10) 0.039(7) -0.018(7) -0.014(6) -0.013(7)
C19C 0.036(9) 0.117(15) 0.062(9) -0.027(10) -0.034(8) 0.021(9)
C20C 0.043(9) 0.062(11) 0.089(11) 0.015(8) -0.052(9) -0.005(8)
C27C 0.029(6) 0.012(5) 0.017(5) 0.002(4) -0.013(5) 0.007(5)
C28C 0.027(6) 0.024(6) 0.027(5) -0.012(5) -0.019(5) 0.009(5)
C29C 0.035(6) 0.021(6) 0.023(5) -0.012(5) -0.019(5) 0.007(5)
C30C 0.051(8) 0.022(6) 0.039(6) -0.008(5) -0.031(6) 0.009(6)
C31C 0.036(7) 0.033(8) 0.050(7) -0.005(6) -0.028(6) -0.007(6)
C32C 0.022(6) 0.045(8) 0.022(5) -0.018(5) -0.011(5) 0.016(5)
C33C 0.083(10) 0.035(8) 0.065(8) -0.031(7) -0.056(8) 0.025(7)
C34C 0.074(9) 0.041(8) 0.055(8) -0.029(6) -0.051(7) 0.017(7)
C35C 0.034(7) 0.024(6) 0.042(7) -0.014(5) -0.024(6) 0.007(5)
C36C 0.036(7) 0.062(9) 0.051(7) -0.039(7) -0.031(6) 0.019(7)
C37C 0.050(8) 0.046(8) 0.061(8) -0.028(7) -0.042(7) 0.018(7)
C38C 0.046(8) 0.032(7) 0.034(7) -0.008(6) -0.021(6) 0.014(6)
C39C 0.138(16) 0.112(15) 0.046(9) -0.045(10) -0.049(10) 0.064(13)
C40C 0.131(14) 0.070(11) 0.042(8) -0.038(8) -0.047(9) 0.075(10)
C41C 0.039(7) 0.052(8) 0.033(6) -0.023(6) -0.015(6) -0.007(6)
C42C 0.121(17) 0.21(2) 0.095(13) 0.092(14) -0.080(14) -0.121(17)
C43C 0.079(15) 0.19(3) 0.108(16) 0.010(16) -0.045(13) -0.052(15)
C44C 0.088(14) 0.125(17) 0.052(10) 0.006(10) -0.007(10) -0.070(12)
C45C 0.105(14) 0.103(14) 0.042(9) -0.018(9) -0.035(10) -0.005(12)
C46C 0.042(9) 0.091(13) 0.031(7) 0.008(7) -0.004(7) -0.017(8)
C47C 0.065(9) 0.026(7) 0.030(6) -0.010(5) -0.031(6) 0.004(6)
C48C 0.067(9) 0.038(8) 0.047(7) -0.018(6) -0.034(7) 0.001(7)
C49C 0.088(12) 0.030(8) 0.069(9) -0.029(7) -0.053(9) 0.027(8)
C50C 0.074(11) 0.069(11) 0.096(11) -0.059(10) -0.062(10) 0.052(9)
C51C 0.073(11) 0.068(11) 0.121(13) -0.068(11) -0.066(11) 0.034(9)
C52C 0.051(9) 0.036(8) 0.081(9) -0.036(7) -0.047(8) 0.016(7)
C53C 0.034(7) 0.010(6) 0.033(6) -0.001(5) -0.006(5) 0.002(5)
C54C 0.056(9) 0.018(7) 0.075(9) -0.009(6) -0.043(8) 0.005(6)
C55C 0.103(13) 0.039(9) 0.076(10) 0.000(8) -0.062(10) -0.012(9)
C56C 0.093(12) 0.036(9) 0.064(9) -0.013(8) -0.028(9) -0.021(8)
C57C 0.116(13) 0.018(7) 0.040(7) -0.002(6) -0.034(9) -0.009(8)
C58C 0.054(9) 0.036(8) 0.035(7) -0.007(6) -0.013(6) 0.002(7)
C59C 0.026(7) 0.054(9) 0.035(7) -0.007(6) -0.005(6) 0.021(6)
C60C 0.055(9) 0.078(11) 0.025(6) -0.023(7) -0.006(6) 0.034(8)
C61C 0.074(13) 0.117(16) 0.053(10) -0.013(10) -0.015(10) 0.074(12)
C62C 0.062(13) 0.14(2) 0.031(9) 0.005(10) 0.004(9) 0.058(13)
C63C 0.023(9) 0.090(15) 0.097(14) 0.021(11) -0.026(10) 0.004(9)
C64C 0.044(9) 0.048(10) 0.068(9) 0.007(7) -0.030(8) 0.004(7)
C65C 0.043(8) 0.036(8) 0.026(6) -0.014(6) -0.011(6) 0.019(6)
C66C 0.039(8) 0.056(9) 0.030(6) -0.018(6) -0.009(6) 0.024(7)
C67C 0.096(12) 0.053(10) 0.031(7) -0.016(7) -0.031(8) 0.026(9)
C68C 0.18(2) 0.083(14) 0.065(11) -0.046(10) -0.087(13) 0.064(14)
C69C 0.19(2) 0.062(12) 0.074(11) -0.032(9) -0.089(13) 0.026(12)
C70C 0.101(12) 0.050(9) 0.031(7) -0.012(7) -0.045(8) 0.029(9)
C71C 0.035(7) 0.017(6) 0.030(6) -0.009(5) -0.013(5) 0.002(5)
C72C 0.048(8) 0.047(9) 0.048(7) -0.010(6) -0.036(7) 0.016(7)
C73C 0.034(8) 0.064(10) 0.044(8) 0.004(7) -0.014(7) -0.003(7)
C74C 0.029(8) 0.151(18) 0.022(7) -0.023(9) -0.012(6) 0.001(10)
C75C 0.046(10) 0.094(14) 0.059(9) -0.036(10) -0.020(8) -0.010(9)
C76C 0.043(8) 0.039(8) 0.053(8) -0.023(7) -0.010(7) -0.008(7)
Pt1D 0.0202(2) 0.0153(2) 0.01586(18) -0.00521(16) -0.00904(17) 0.00334(17)
Au1D 0.0238(2) 0.0208(2) 0.01982(19) -0.01054(17) -0.00984(18) 0.00295(18)
Au2D 0.0635(3) 0.0191(2) 0.0381(2) -0.0128(2) -0.0375(2) 0.0105(2)
P1D 0.0217(15) 0.0211(15) 0.0202(13) -0.0128(12) -0.0082(12) 0.0068(12)
P2D 0.084(3) 0.0208(18) 0.0406(18) -0.0039(14) -0.0427(19) -0.0057(18)
P3D 0.0209(14) 0.0163(14) 0.0169(12) -0.0048(11) -0.0084(11) 0.0026(11)
P4D 0.0241(15) 0.0192(15) 0.0184(13) -0.0076(11) -0.0110(12) 0.0059(12)
N1D 0.010(4) 0.010(4) 0.013(4) 0.007(3) -0.004(3) -0.002(3)
N2D 0.021(5) 0.023(5) 0.014(4) -0.005(4) -0.009(4) 0.001(4)
N3D 0.029(5) 0.019(5) 0.021(4) -0.010(4) -0.010(4) 0.005(4)
N4D 0.061(9) 0.060(8) 0.075(8) -0.049(7) -0.035(8) 0.027(7)
N5D 0.034(5) 0.019(5) 0.024(4) -0.002(4) -0.018(4) 0.000(4)
N6D 0.040(6) 0.027(5) 0.027(5) -0.011(4) -0.021(4) 0.010(4)
N7D 0.033(5) 0.026(5) 0.031(5) -0.006(4) -0.025(4) 0.008(4)
N8D 0.066(7) 0.026(6) 0.029(5) -0.009(5) -0.029(6) 0.008(5)
C1D 0.015(5) 0.007(5) 0.018(5) -0.005(4) -0.002(4) 0.011(4)
C2D 0.025(6) 0.013(5) 0.011(4) -0.005(4) -0.008(4) 0.002(4)
C3D 0.023(6) 0.024(6) 0.029(6) -0.013(5) -0.009(5) 0.009(5)
C4D 0.050(9) 0.086(11) 0.083(10) -0.069(9) -0.043(8) 0.032(8)
C5D 0.046(9) 0.110(13) 0.099(11) -0.089(11) -0.041(9) 0.049(9)
C6D 0.052(8) 0.043(8) 0.038(7) -0.033(6) -0.018(6) 0.026(7)
C7D 0.042(8) 0.033(7) 0.027(6) -0.015(5) -0.008(6) 0.002(6)
C8D 0.026(6) 0.044(7) 0.025(6) -0.023(5) -0.003(5) 0.009(5)
C9D 0.033(6) 0.028(7) 0.030(6) -0.015(5) -0.018(5) 0.005(5)
C10D 0.037(7) 0.028(7) 0.029(6) -0.015(5) -0.020(5) 0.014(5)
C11D 0.068(9) 0.038(7) 0.029(6) -0.023(6) -0.031(6) 0.023(7)
C12D 0.040(7) 0.052(8) 0.037(7) -0.034(6) -0.018(6) 0.013(6)
C13D 0.034(7) 0.073(10) 0.036(7) -0.032(7) -0.002(6) -0.012(7)
C14D 0.030(7) 0.052(8) 0.028(6) -0.025(6) 0.000(5) -0.013(6)
C15D 0.029(6) 0.034(7) 0.021(5) -0.016(5) -0.013(5) 0.003(5)
C16D 0.037(7) 0.028(7) 0.026(6) -0.015(5) -0.014(5) 0.002(5)
C17D 0.053(8) 0.035(7) 0.040(7) -0.018(6) -0.033(6) 0.011(6)
C18D 0.033(7) 0.023(7) 0.037(6) -0.008(5) -0.015(6) 0.006(5)
C19D 0.041(7) 0.030(7) 0.041(6) -0.023(6) -0.022(6) 0.020(6)
C20D 0.030(6) 0.037(7) 0.045(7) -0.026(6) -0.026(6) 0.016(6)
C21D 0.020(6) 0.014(5) 0.028(5) -0.017(5) -0.003(5) 0.008(4)
C22D 0.027(6) 0.029(6) 0.027(6) -0.014(5) -0.012(5) 0.008(5)
C23D 0.033(7) 0.021(6) 0.030(6) -0.012(5) -0.006(5) 0.004(5)
C24D 0.055(9) 0.031(7) 0.036(7) -0.027(6) -0.012(6) 0.014(6)
C25D 0.042(8) 0.038(7) 0.025(6) -0.012(5) -0.015(6) 0.000(6)
C26D 0.037(7) 0.025(6) 0.025(5) -0.012(5) -0.016(5) 0.004(5)
C27D 0.023(6) 0.018(6) 0.047(6) -0.023(5) -0.024(5) 0.011(5)
C28D 0.030(6) 0.013(5) 0.011(4) -0.001(4) -0.014(4) 0.005(5)
C29D 0.027(6) 0.045(8) 0.039(6) -0.026(6) -0.029(5) 0.021(5)
C30D 0.065(8) 0.032(7) 0.032(6) -0.020(6) -0.034(6) 0.023(6)
C31D 0.073(9) 0.017(6) 0.047(7) -0.017(5) -0.045(7) 0.019(6)
C32D 0.028(6) 0.024(6) 0.027(6) -0.006(5) -0.018(5) 0.002(5)
C33D 0.064(9) 0.043(8) 0.019(5) -0.011(5) -0.026(6) 0.004(7)
C34D 0.067(9) 0.016(6) 0.041(6) -0.011(5) -0.038(6) 0.009(6)
C41D 0.056(8) 0.020(6) 0.037(6) -0.014(5) -0.027(6) 0.002(6)
C42D 0.024(7) 0.041(8) 0.050(8) 0.004(6) -0.020(6) -0.001(6)
C43D 0.047(9) 0.058(10) 0.058(9) -0.011(8) -0.011(8) 0.029(8)
C44D 0.060(10) 0.063(10) 0.054(9) -0.039(8) -0.006(8) 0.015(8)
C45D 0.054(9) 0.126(15) 0.066(9) -0.074(10) -0.032(8) 0.034(10)
C46D 0.060(9) 0.070(10) 0.056(8) -0.052(7) -0.042(7) 0.041(7)
C47D 0.065(9) 0.039(8) 0.026(6) -0.015(6) -0.002(6) -0.035(7)
C48D 0.077(11) 0.063(10) 0.036(7) -0.011(7) -0.022(8) -0.033(9)
C49D 0.055(10) 0.104(15) 0.040(8) -0.035(9) -0.008(8) -0.024(10)
C50D 0.032(8) 0.102(13) 0.058(9) -0.050(9) -0.006(7) -0.004(8)
C51D 0.043(8) 0.079(11) 0.027(6) -0.030(7) 0.004(6) -0.031(8)
C52D 0.039(8) 0.053(9) 0.018(6) -0.012(6) -0.004(6) -0.010(7)
C53D 0.026(6) 0.018(6) 0.019(5) -0.006(4) -0.014(5) 0.004(5)
C54D 0.029(6) 0.023(6) 0.013(5) -0.008(4) -0.010(5) 0.005(5)
C55D 0.036(7) 0.034(7) 0.032(6) -0.019(5) -0.011(6) 0.000(6)
C56D 0.025(6) 0.050(8) 0.021(5) -0.019(5) -0.012(5) 0.009(6)
C57D 0.022(6) 0.031(7) 0.032(6) -0.019(5) -0.018(5) 0.016(5)
C58D 0.019(6) 0.025(6) 0.020(5) -0.012(5) -0.004(4) 0.009(5)
C59D 0.023(6) 0.014(5) 0.014(5) -0.001(4) -0.010(4) 0.008(4)
C60D 0.018(6) 0.021(6) 0.027(5) -0.012(5) -0.012(5) 0.010(4)
C61D 0.037(7) 0.028(7) 0.016(5) -0.005(5) -0.012(5) 0.017(6)
C62D 0.034(7) 0.014(6) 0.015(5) 0.001(4) -0.004(5) 0.008(5)
C63D 0.022(6) 0.009(6) 0.042(7) -0.002(5) -0.011(5) 0.008(5)
C64D 0.049(8) 0.013(6) 0.027(6) -0.004(5) -0.020(6) 0.009(5)
C65D 0.024(6) 0.019(6) 0.020(5) -0.004(4) -0.013(5) -0.003(5)
C66D 0.016(5) 0.032(7) 0.010(5) -0.003(4) -0.003(4) -0.003(5)
C67D 0.029(6) 0.030(7) 0.035(6) -0.025(5) -0.013(5) 0.022(5)
C68D 0.030(7) 0.029(7) 0.053(7) -0.029(6) -0.017(6) 0.014(6)
C69D 0.031(7) 0.023(6) 0.037(6) -0.016(5) -0.010(5) 0.007(5)
C70D 0.025(6) 0.033(7) 0.027(6) -0.015(5) -0.006(5) 0.001(5)
C71D 0.016(5) 0.016(5) 0.015(5) -0.012(4) -0.001(4) 0.012(4)
C72D 0.049(7) 0.028(7) 0.027(6) -0.012(5) -0.026(6) 0.017(6)
C73D 0.060(8) 0.020(6) 0.035(6) -0.016(5) -0.023(6) 0.015(6)
C74D 0.041(8) 0.042(8) 0.034(7) -0.008(6) -0.016(6) 0.024(6)
C75D 0.043(8) 0.032(8) 0.043(7) 0.002(6) -0.027(6) 0.003(6)
C76D 0.030(6) 0.029(7) 0.034(6) -0.007(5) -0.020(5) 0.002(5)
C77D 0.026(6) 0.012(5) 0.028(5) -0.009(4) -0.018(5) 0.007(5)
C78D 0.032(6) 0.013(6) 0.023(5) -0.006(4) -0.013(5) 0.012(5)
C79D 0.036(7) 0.027(7) 0.039(7) -0.017(5) -0.021(6) 0.009(5)
C80D 0.041(7) 0.028(7) 0.029(6) -0.013(5) -0.019(6) 0.006(6)
C81D 0.041(7) 0.030(7) 0.021(5) -0.012(5) -0.019(5) 0.013(6)
C82D 0.027(6) 0.020(6) 0.028(6) -0.010(5) -0.016(5) 0.008(5)
C83D 0.017(5) 0.021(6) 0.013(5) -0.001(4) -0.009(4) 0.007(4)
C84D 0.024(6) 0.040(7) 0.021(5) -0.018(5) -0.009(5) 0.008(5)
C85D 0.017(6) 0.046(7) 0.030(6) -0.023(6) -0.008(5) 0.010(5)
C86D 0.021(6) 0.059(9) 0.037(6) -0.030(6) -0.012(5) -0.002(6)
C87D 0.042(7) 0.029(7) 0.047(7) -0.028(6) -0.023(6) 0.014(6)
C88D 0.020(6) 0.041(7) 0.029(6) -0.020(6) -0.002(5) 0.006(5)
Cl1 0.050(2) 0.069(3) 0.0478(18) -0.0291(18) -0.0143(17) 0.0138(19)
Cl2 0.079(3) 0.067(3) 0.065(2) -0.039(2) -0.040(2) 0.027(2)
C89 0.059(10) 0.062(10) 0.084(10) -0.028(8) -0.047(9) 0.012(8)
Cl3 0.031(6) 0.044(6) 0.030(4) -0.017(4) -0.020(4) 0.004(5)
Cl4 0.073(14) 0.054(14) 0.076(11) -0.025(10) -0.035(10) 0.021(10)
Cl3' 0.064(11) 0.131(19) 0.085(13) -0.091(13) -0.037(10) 0.059(11)
Cl4' 0.033(7) 0.021(8) 0.009(5) -0.004(5) -0.010(5) 0.006(5)
Cl5 0.050(5) 0.042(4) 0.083(5) -0.030(4) -0.048(4) 0.013(4)
Cl6 0.054(4) 0.045(4) 0.057(4) -0.027(4) -0.014(4) 0.000(3)
C91 0.044(17) 0.07(2) 0.07(2) -0.06(2) -0.049(17) 0.029(18)
Cl7 0.067(6) 0.074(7) 0.056(5) -0.015(5) -0.029(5) -0.003(5)
Cl8 0.068(5) 0.059(5) 0.050(4) -0.027(4) -0.019(4) -0.003(4)
C92 0.11(3) 0.07(3) 0.021(15) -0.022(18) -0.006(17) -0.03(2)

loop_
_atom_type_symbol
_atom_type_description
_atom_type_scat_dispersion_real
_atom_type_scat_dispersion_imag
_atom_type_scat_source
C C 0.0033 0.0016 'International Tables Vol C Tables 4.2.6.8 and 6.1.1.4'
H H 0.0000 0.0000 'International Tables Vol C Tables 4.2.6.8 and 6.1.1.4'
N N 0.0061 0.0033 'International Tables Vol C Tables 4.2.6.8 and 6.1.1.4'
O O 0.0106 0.0060 'International Tables Vol C Tables 4.2.6.8 and 6.1.1.4'
P P 0.1023 0.0942 'International Tables Vol C Tables 4.2.6.8 and 6.1.1.4'
Cl Cl 0.1484 0.1585 'International Tables Vol C Tables 4.2.6.8 and 6.1.1.4'
Pt Pt -1.7033 8.3905 'International Tables Vol C Tables 4.2.6.8 and 6.1.1.4'
Au Au -2.0133 8.8022 'International Tables Vol C Tables 4.2.6.8 and 6.1.1.4'

loop_
_geom_angle_atom_site_label_1
_geom_angle_atom_site_label_2
_geom_angle_atom_site_label_3
_geom_angle
N1A Pt1A N5A 86.2(3)
N1A Pt1A P3A 86.3(2)
N5A Pt1A P3A 172.3(2)
N1A Pt1A P4A 175.3(2)
N5A Pt1A P4A 89.3(2)
P3A Pt1A P4A 98.25(9)
C1A Au1A P1A 176.0(3)
C27A Au2A P2A 173.6(3)
C9A P1A C15A 105.5(5)
C9A P1A C21A 107.4(5)
C15A P1A C21A 101.8(5)
C9A P1A Au1A 114.3(3)
C15A P1A Au1A 110.6(3)
C21A P1A Au1A 116.1(3)
C35A P2A C47A 107.7(5)
C35A P2A C41A 103.7(5)
C47A P2A C41A 104.6(5)
C35A P2A Au2A 113.7(4)
C47A P2A Au2A 117.9(3)
C41A P2A Au2A 107.9(3)
C59A P3A C65A 110.6(4)
C59A P3A C53A 104.0(5)
C65A P3A C53A 100.3(4)
C59A P3A Pt1A 110.5(3)
C65A P3A Pt1A 116.0(3)
C53A P3A Pt1A 114.4(3)
C83A P4A C71A 107.2(5)
C83A P4A C77A 101.6(5)
C71A P4A C77A 101.8(4)
C83A P4A Pt1A 110.5(4)
C71A P4A Pt1A 116.5(3)
C77A P4A Pt1A 117.6(3)
C1A N1A N2A 112.1(8)
C1A N1A Pt1A 130.1(6)
N2A N1A Pt1A 117.8(6)
N3A N2A N1A 106.8(7)
N2A N3A C2A 108.7(8)
O2A N4A O1A 121.1(10)
O2A N4A C6A 120.8(10)
O1A N4A C6A 117.9(10)
C27A N5A N6A 113.5(8)
C27A N5A Pt1A 128.4(7)
N6A N5A Pt1A 118.1(6)
N7A N6A N5A 107.8(7)
N6A N7A C28A 108.6(8)
O3A N8A O4A 123.4(9)
O3A N8A C32A 118.8(10)
O4A N8A C32A 117.8(9)
N1A C1A C2A 102.7(8)
N1A C1A Au1A 121.7(7)
C2A C1A Au1A 135.5(7)
N3A C2A C1A 109.7(8)
N3A C2A C3A 119.5(9)
C1A C2A C3A 130.7(9)
C8A C3A C4A 117.3(10)
C8A C3A C2A 123.3(10)
C4A C3A C2A 119.5(9)
C5A C4A C3A 121.7(10)
C5A C4A H4AA 119.2
C3A C4A H4AA 119.2
C4A C5A C6A 119.2(10)
C4A C5A H5AA 120.4
C6A C5A H5AA 120.4
C7A C6A C5A 121.1(9)
C7A C6A N4A 118.9(10)
C5A C6A N4A 120.0(10)
C8A C7A C6A 119.3(10)
C8A C7A H7AA 120.3
C6A C7A H7AA 120.3
C7A C8A C3A 121.5(10)
C7A C8A H8AA 119.2
C3A C8A H8AA 119.2
C14A C9A C10A 118.8(9)
C14A C9A P1A 124.4(8)
C10A C9A P1A 116.8(7)
C11A C10A C9A 118.8(9)
C11A C10A H10A 120.6
C9A C10A H10A 120.6
C12A C11A C10A 121.6(10)
C12A C11A H11A 119.2
C10A C11A H11A 119.2
C11A C12A C13A 118.7(10)
C11A C12A H12A 120.7
C13A C12A H12A 120.7
C14A C13A C12A 120.8(10)
C14A C13A H13A 119.6
C12A C13A H13A 119.6
C9A C14A C13A 121.3(10)
C9A C14A H14A 119.4
C13A C14A H14A 119.4
C16A C15A C20A 118.9(10)
C16A C15A P1A 125.1(9)
C20A C15A P1A 116.0(8)
C15A C16A C17A 120.3(10)
C15A C16A H16A 119.9
C17A C16A H16A 119.8
C18A C17A C16A 119.6(10)
C18A C17A H17A 120.2
C16A C17A H17A 120.2
C17A C18A C19A 121.9(10)
C17A C18A H18A 119.1
C19A C18A H18A 119.1
C18A C19A C20A 118.8(11)
C18A C19A H19A 120.6
C20A C19A H19A 120.6
C19A C20A C15A 120.6(10)
C19A C20A H20A 119.7
C15A C20A H20A 119.7
C26A C21A C22A 120.9(10)
C26A C21A P1A 118.9(8)
C22A C21A P1A 120.1(8)
C23A C22A C21A 118.8(10)
C23A C22A H22A 120.6
C21A C22A H22A 120.6
C22A C23A C24A 121.8(11)
C22A C23A H23A 119.1
C24A C23A H23A 119.1
C25A C24A C23A 119.1(11)
C25A C24A H24A 120.5
C23A C24A H24A 120.5
C24A C25A C26A 120.2(10)
C24A C25A H25A 119.9
C26A C25A H25A 119.9
C21A C26A C25A 119.2(10)
C21A C26A H26A 120.4
C25A C26A H26A 120.4
N5A C27A C28A 102.2(8)
N5A C27A Au2A 125.6(7)
C28A C27A Au2A 132.2(7)
N7A C28A C27A 107.9(8)
N7A C28A C29A 121.3(9)
C27A C28A C29A 130.7(9)
C34A C29A C30A 118.4(9)
C34A C29A C28A 123.2(9)
C30A C29A C28A 118.3(9)
C29A C30A C31A 120.8(9)
C29A C30A H30A 119.6
C31A C30A H30A 119.6
C32A C31A C30A 118.2(9)
C32A C31A H31A 120.9
C30A C31A H31A 120.9
C31A C32A C33A 122.6(9)
C31A C32A N8A 118.4(10)
C33A C32A N8A 119.0(10)
C32A C33A C34A 118.4(10)
C32A C33A H33A 120.8
C34A C33A H33A 120.8
C29A C34A C33A 121.6(10)
C29A C34A H34A 119.2
C33A C34A H34A 119.2
C36A C35A C40A 118.1(10)
C36A C35A P2A 118.6(8)
C40A C35A P2A 123.3(8)
C35A C36A C37A 119.6(12)
C35A C36A H36A 120.2
C37A C36A H36A 120.2
C38A C37A C36A 121.9(14)
C38A C37A H37A 119.0
C36A C37A H37A 119.0
C37A C38A C39A 118.8(12)
C37A C38A H38A 120.6
C39A C38A H38A 120.6
C38A C39A C40A 119.5(12)
C38A C39A H39A 120.3
C40A C39A H39A 120.3
C35A C40A C39A 122.0(11)
C35A C40A H40A 119.0
C39A C40A H40A 119.0
C42A C41A C46A 117.5(9)
C42A C41A P2A 123.8(8)
C46A C41A P2A 118.6(8)
C41A C42A C43A 122.6(10)
C41A C42A H42A 118.7
C43A C42A H42A 118.7
C42A C43A C44A 118.5(10)
C42A C43A H43A 120.8
C44A C43A H43A 120.8
C45A C44A C43A 121.1(10)
C45A C44A H44A 119.4
C43A C44A H44A 119.4
C46A C45A C44A 118.9(10)
C46A C45A H45A 120.5
C44A C45A H45A 120.5
C45A C46A C41A 121.4(10)
C45A C46A H46A 119.3
C41A C46A H46A 119.3
C52A C47A C48A 119.0(11)
C52A C47A P2A 121.7(8)
C48A C47A P2A 119.2(9)
C47A C48A C49A 119.8(11)
C47A C48A H48A 120.1
C49A C48A H48A 120.1
C50A C49A C48A 120.1(11)
C50A C49A H49A 119.9
C48A C49A H49A 119.9
C49A C50A C51A 120.6(11)
C49A C50A H50A 119.7
C51A C50A H50A 119.7
C50A C51A C52A 119.3(11)
C50A C51A H51A 120.3
C52A C51A H51A 120.3
C47A C52A C51A 121.0(10)
C47A C52A H52A 119.5
C51A C52A H52A 119.5
C54A C53A C58A 117.9(10)
C54A C53A P3A 123.0(8)
C58A C53A P3A 119.0(8)
C53A C54A C55A 122.7(11)
C53A C54A H54A 118.6
C55A C54A H54A 118.6
C54A C55A C56A 118.9(11)
C54A C55A H55A 120.6
C56A C55A H55A 120.6
C57A C56A C55A 119.4(11)
C57A C56A H56A 120.3
C55A C56A H56A 120.3
C56A C57A C58A 120.1(12)
C56A C57A H57A 119.9
C58A C57A H57A 119.9
C53A C58A C57A 120.8(11)
C53A C58A H58A 119.6
C57A C58A H58A 119.6
C64A C59A C60A 117.2(10)
C64A C59A P3A 118.5(8)
C60A C59A P3A 124.2(8)
C61A C60A C59A 120.8(11)
C61A C60A H60A 119.6
C59A C60A H60A 119.6
C60A C61A C62A 122.1(11)
C60A C61A H61A 118.9
C62A C61A H61A 118.9
C63A C62A C61A 118.9(11)
C63A C62A H62A 120.6
C61A C62A H62A 120.6
C62A C63A C64A 119.2(11)
C62A C63A H63A 120.4
C64A C63A H63A 120.4
C59A C64A C63A 121.8(11)
C59A C64A H64A 119.1
C63A C64A H64A 119.1
C70A C65A C66A 117.0(9)
C70A C65A P3A 126.9(8)
C66A C65A P3A 116.1(7)
C67A C66A C65A 121.7(9)
C67A C66A H66A 119.2
C65A C66A H66A 119.2
C66A C67A C68A 119.1(10)
C66A C67A H67A 120.5
C68A C67A H67A 120.5
C69A C68A C67A 120.8(10)
C69A C68A H68A 119.6
C67A C68A H68A 119.6
C68A C69A C70A 119.6(9)
C68A C69A H69A 120.2
C70A C69A H69A 120.2
C65A C70A C69A 121.8(10)
C65A C70A H70A 119.1
C69A C70A H70A 119.1
C76A C71A C72A 119.1(9)
C76A C71A P4A 123.2(8)
C72A C71A P4A 117.7(8)
C71A C72A C73A 120.6(10)
C71A C72A H72A 119.7
C73A C72A H72A 119.7
C74A C73A C72A 118.1(11)
C74A C73A H73A 120.9
C72A C73A H73A 120.9
C75A C74A C73A 119.8(10)
C75A C74A H74A 120.1
C73A C74A H74A 120.1
C74A C75A C76A 121.7(11)
C74A C75A H75A 119.1
C76A C75A H75A 119.1
C71A C76A C75A 120.5(11)
C71A C76A H76A 119.8
C75A C76A H76A 119.8
C78A C77A C82A 117.8(9)
C78A C77A P4A 123.4(7)
C82A C77A P4A 118.8(8)
C79A C78A C77A 119.4(9)
C79A C78A H78A 120.3
C77A C78A H78A 120.3
C80A C79A C78A 122.6(11)
C80A C79A H79A 118.7
C78A C79A H79A 118.7
C79A C80A C81A 119.2(10)
C79A C80A H80A 120.4
C81A C80A H80A 120.4
C82A C81A C80A 119.6(10)
C82A C81A H81A 120.2
C80A C81A H81A 120.2
C81A C82A C77A 121.4(10)
C81A C82A H82A 119.3
C77A C82A H82A 119.3
C84A C83A C88A 118.1(10)
C84A C83A P4A 123.4(8)
C88A C83A P4A 118.5(8)
C83A C84A C85A 121.7(10)
C83A C84A H84A 119.2
C85A C84A H84A 119.2
C86A C85A C84A 118.7(11)
C86A C85A H85A 120.6
C84A C85A H85A 120.6
C85A C86A C87A 121.8(11)
C85A C86A H86A 119.1
C87A C86A H86A 119.1
C88A C87A C86A 118.7(12)
C88A C87A H87A 120.7
C86A C87A H87A 120.7
C87A C88A C83A 120.9(11)
C87A C88A H88A 119.5
C83A C88A H88A 119.5
N1B Pt1B N5B 87.6(3)
N1B Pt1B P3B 86.0(2)
N5B Pt1B P3B 173.5(2)
N1B Pt1B P4B 176.5(2)
N5B Pt1B P4B 89.51(19)
P3B Pt1B P4B 96.91(9)
C1B Au1B P1B 176.1(3)
C27B Au2B P2B 172.9(3)
C15B P1B C9B 101.7(5)
C15B P1B C21B 106.7(4)
C9B P1B C21B 105.7(5)
C15B P1B Au1B 113.3(4)
C9B P1B Au1B 112.7(3)
C21B P1B Au1B 115.6(3)
C47B P2B C35B 108.0(5)
C47B P2B C41B 107.7(6)
C35B P2B C41B 103.4(5)
C47B P2B Au2B 116.2(4)
C35B P2B Au2B 115.4(4)
C41B P2B Au2B 105.0(4)
C59B P3B C65B 110.8(5)
C59B P3B C53B 102.6(5)
C65B P3B C53B 101.2(5)
C59B P3B Pt1B 110.8(3)
C65B P3B Pt1B 115.0(3)
C53B P3B Pt1B 115.4(3)
C83B P4B C71B 111.9(5)
C83B P4B C77B 101.0(4)
C71B P4B C77B 101.7(4)
C83B P4B Pt1B 109.6(3)
C71B P4B Pt1B 113.8(3)
C77B P4B Pt1B 118.0(3)
C1B N1B N2B 113.7(8)
C1B N1B Pt1B 130.7(6)
N2B N1B Pt1B 115.6(6)
N3B N2B N1B 106.1(8)
N2B N3B C2B 109.3(8)
O2B N4B O1B 123.5(12)
O2B N4B C6B 118.0(12)
O1B N4B C6B 118.4(12)
N6B N5B C27B 112.5(7)
N6B N5B Pt1B 117.5(6)
C27B N5B Pt1B 129.9(6)
N7B N6B N5B 109.1(8)
N6B N7B C28B 105.1(8)
O3B N8B O4B 117.1(13)
O3B N8B O4B' 123.5(15)
O4B N8B O4B' 50.9(10)
O3B N8B C32B 121.4(11)
O4B N8B C32B 114.7(13)
O4B' N8B C32B 109.7(14)
N1B C1B C2B 102.2(8)
N1B C1B Au1B 124.5(7)
C2B C1B Au1B 133.1(7)
N3B C2B C1B 108.7(8)
N3B C2B C3B 118.2(9)
C1B C2B C3B 133.1(9)
C4B C3B C8B 117.2(9)
C4B C3B C2B 120.5(10)
C8B C3B C2B 122.3(9)
C5B C4B C3B 120.6(11)
C5B C4B H4BA 119.7
C3B C4B H4BA 119.7
C6B C5B C4B 120.4(11)
C6B C5B H5BA 119.8
C4B C5B H5BA 119.8
C5B C6B C7B 121.3(10)
C5B C6B N4B 119.6(11)
C7B C6B N4B 119.1(12)
C6B C7B C8B 119.2(11)
C6B C7B H7BA 120.4
C8B C7B H7BA 120.4
C7B C8B C3B 121.3(9)
C7B C8B H8BA 119.3
C3B C8B H8BA 119.3
C10B C9B C14B 116.8(10)
C10B C9B P1B 125.4(9)
C14B C9B P1B 117.9(9)
C9B C10B C11B 123.4(12)
C9B C10B H10B 118.3
C11B C10B H10B 118.3
C12B C11B C10B 117.5(12)
C12B C11B H11B 121.3
C10B C11B H11B 121.3
C11B C12B C13B 121.7(13)
C11B C12B H12B 119.2
C13B C12B H12B 119.2
C14B C13B C12B 117.4(14)
C14B C13B H13B 121.3
C12B C13B H13B 121.3
C13B C14B C9B 123.3(14)
C13B C14B H14B 118.4
C9B C14B H14B 118.4
C20B C15B C16B 117.8(10)
C20B C15B P1B 120.6(8)
C16B C15B P1B 121.5(9)
C17B C16B C15B 118.7(11)
C17B C16B H16B 120.7
C15B C16B H16B 120.7
C18B C17B C16B 121.5(11)
C18B C17B H17B 119.3
C16B C17B H17B 119.3
C17B C18B C19B 119.4(11)
C17B C18B H18B 120.3
C19B C18B H18B 120.3
C20B C19B C18B 120.6(12)
C20B C19B H19B 119.7
C18B C19B H19B 119.7
C19B C20B C15B 121.9(10)
C19B C20B H20B 119.1
C15B C20B H20B 119.1
C26B C21B C22B 119.8(10)
C26B C21B P1B 123.0(8)
C22B C21B P1B 117.2(7)
C21B C22B C23B 120.1(10)
C21B C22B H22B 120.0
C23B C22B H22B 120.0
C24B C23B C22B 119.0(10)
C24B C23B H23B 120.5
C22B C23B H23B 120.5
C25B C24B C23B 120.0(10)
C25B C24B H24B 120.0
C23B C24B H24B 120.0
C24B C25B C26B 120.6(11)
C24B C25B H25B 119.7
C26B C25B H25B 119.7
C21B C26B C25B 120.6(10)
C21B C26B H26B 119.7
C25B C26B H26B 119.7
N5B C27B C28B 100.7(8)
N5B C27B Au2B 122.7(6)
C28B C27B Au2B 136.5(7)
N7B C28B C27B 112.5(9)
N7B C28B C29B 117.3(9)
C27B C28B C29B 130.3(10)
C34B C29B C30B 117.2(10)
C34B C29B C28B 123.3(9)
C30B C29B C28B 119.4(10)
C31B C30B C29B 121.5(11)
C31B C30B H30B 119.3
C29B C30B H30B 119.3
C32B C31B C30B 117.5(11)
C32B C31B H31B 121.3
C30B C31B H31B 121.3
C33B C32B C31B 124.8(11)
C33B C32B N8B 116.6(11)
C31B C32B N8B 118.6(11)
C32B C33B C34B 116.9(11)
C32B C33B H33B 121.5
C34B C33B H33B 121.5
C29B C34B C33B 122.1(10)
C29B C34B H34B 119.0
C33B C34B H34B 119.0
C40B C35B C36B 117.1(11)
C40B C35B P2B 122.5(10)
C36B C35B P2B 120.4(9)
C35B C36B C37B 121.5(12)
C35B C36B H36B 119.3
C37B C36B H36B 119.3
C38B C37B C36B 119.7(13)
C38B C37B H37B 120.2
C36B C37B H37B 120.2
C37B C38B C39B 119.7(13)
C37B C38B H38B 120.2
C39B C38B H38B 120.2
C38B C39B C40B 121.6(13)
C38B C39B H39B 119.2
C40B C39B H39B 119.2
C39B C40B C35B 120.4(13)
C39B C40B H40B 119.8
C35B C40B H40B 119.8
C46B C41B C42B 122.9(11)
C46B C41B P2B 122.2(10)
C42B C41B P2B 114.8(9)
C41B C42B C43B 118.8(13)
C41B C42B H42B 120.6
C43B C42B H42B 120.6
C42B C43B C44B 118.9(14)
C42B C43B H43B 120.6
C44B C43B H43B 120.5
C45B C44B C43B 119.6(14)
C45B C44B H44B 120.2
C43B C44B H44B 120.2
C46B C45B C44B 120.8(15)
C46B C45B H45B 119.6
C44B C45B H45B 119.6
C41B C46B C45B 118.9(14)
C41B C46B H46B 120.6
C45B C46B H46B 120.6
C52B C47B C48B 117.5(12)
C52B C47B P2B 124.8(10)
C48B C47B P2B 117.3(9)
C49B C48B C47B 120.5(12)
C49B C48B H48B 119.7
C47B C48B H48B 119.7
C50B C49B C48B 119.9(14)
C50B C49B H49B 120.1
C48B C49B H49B 120.1
C51B C50B C49B 120.4(13)
C51B C50B H50B 119.8
C49B C50B H50B 119.8
C50B C51B C52B 119.1(13)
C50B C51B H51B 120.4
C52B C51B H51B 120.4
C47B C52B C51B 122.4(12)
C47B C52B H52B 118.8
C51B C52B H52B 118.8
C58B C53B C54B 117.1(10)
C58B C53B P3B 119.6(9)
C54B C53B P3B 123.3(8)
C55B C54B C53B 120.7(10)
C55B C54B H54B 119.7
C53B C54B H54B 119.7
C54B C55B C56B 120.8(11)
C54B C55B H55B 119.6
C56B C55B H55B 119.6
C55B C56B C57B 120.1(11)
C55B C56B H56B 120.0
C57B C56B H56B 120.0
C58B C57B C56B 118.4(11)
C58B C57B H57B 120.8
C56B C57B H57B 120.8
C53B C58B C57B 122.9(11)
C53B C58B H58B 118.5
C57B C58B H58B 118.5
C60B C59B C64B 117.0(10)
C60B C59B P3B 124.5(9)
C64B C59B P3B 118.4(8)
C59B C60B C61B 120.8(11)
C59B C60B H60B 119.6
C61B C60B H60B 119.6
C62B C61B C60B 120.8(11)
C62B C61B H61B 119.6
C60B C61B H61B 119.6
C61B C62B C63B 120.7(11)
C61B C62B H62B 119.7
C63B C62B H62B 119.7
C64B C63B C62B 118.9(10)
C64B C63B H63B 120.5
C62B C63B H63B 120.5
C63B C64B C59B 121.6(10)
C63B C64B H64B 119.2
C59B C64B H64B 119.2
C66B C65B C70B 118.9(10)
C66B C65B P3B 126.1(8)
C70B C65B P3B 114.9(7)
C65B C66B C67B 121.0(11)
C65B C66B H66B 119.5
C67B C66B H66B 119.5
C68B C67B C66B 119.1(11)
C68B C67B H67B 120.5
C66B C67B H67B 120.5
C69B C68B C67B 120.0(11)
C69B C68B H68B 120.0
C67B C68B H68B 120.0
C68B C69B C70B 121.1(11)
C68B C69B H69B 119.5
C70B C69B H69B 119.5
C69B C70B C65B 120.0(10)
C69B C70B H70B 120.0
C65B C70B H70B 120.0
C72B C71B C76B 120.4(10)
C72B C71B P4B 115.7(8)
C76B C71B P4B 123.8(9)
C71B C72B C73B 120.0(11)
C71B C72B H72B 120.0
C73B C72B H72B 120.0
C74B C73B C72B 120.7(12)
C74B C73B H73B 119.6
C72B C73B H73B 119.6
C73B C74B C75B 119.6(12)
C73B C74B H74B 120.2
C75B C74B H74B 120.2
C74B C75B C76B 120.8(12)
C74B C75B H75B 119.6
C76B C75B H75B 119.6
C71B C76B C75B 118.4(12)
C71B C76B H76B 120.8
C75B C76B H76B 120.8
C78B C77B C82B 117.0(10)
C78B C77B P4B 123.7(8)
C82B C77B P4B 119.3(8)
C79B C78B C77B 120.9(11)
C79B C78B H78B 119.6
C77B C78B H78B 119.6
C80B C79B C78B 120.7(12)
C80B C79B H79B 119.6
C78B C79B H79B 119.6
C79B C80B C81B 119.8(12)
C79B C80B H80B 120.1
C81B C80B H80B 120.1
C82B C81B C80B 119.4(11)
C82B C81B H81B 120.3
C80B C81B H81B 120.3
C81B C82B C77B 122.2(10)
C81B C82B H82B 118.9
C77B C82B H82B 118.9
C88B C83B C84B 118.2(10)
C88B C83B P4B 121.3(7)
C84B C83B P4B 120.5(8)
C85B C84B C83B 119.7(11)
C85B C84B H84B 120.2
C83B C84B H84B 120.2
C86B C85B C84B 120.7(11)
C86B C85B H85B 119.6
C84B C85B H85B 119.6
C85B C86B C87B 119.4(11)
C85B C86B H86B 120.3
C87B C86B H86B 120.3
C88B C87B C86B 119.8(11)
C88B C87B H87B 120.1
C86B C87B H87B 120.1
C87B C88B C83B 122.0(10)
C87B C88B H88B 119.0
C83B C88B H88B 119.0
N1C Pt1C N5C 88.4(3)
N1C Pt1C P4' 174.5(3)
N5C Pt1C P4' 86.9(3)
N1C Pt1C P3C 88.3(2)
N5C Pt1C P3C 176.6(2)
P4' Pt1C P3C 96.5(2)
N1C Pt1C P4C 171.8(3)
N5C Pt1C P4C 85.7(3)
P3C Pt1C P4C 97.7(2)
C1C Au1C P1C 177.7(3)
C27C Au2C P2C 171.3(3)
C21C P1C C9C 112.4(8)
C21C P1C C15C 103.2(7)
C9C P1C C15C 104.1(5)
C9C P1C C21E 98.3(7)
C15C P1C C21E 107.6(8)
C21C P1C Au1C 108.4(8)
C9C P1C Au1C 113.9(4)
C15C P1C Au1C 114.4(4)
C21E P1C Au1C 116.7(6)
C41C P2C C47C 109.2(5)
C41C P2C C35C 103.1(5)
C47C P2C C35C 103.1(5)
C41C P2C Au2C 114.8(3)
C47C P2C Au2C 116.6(4)
C35C P2C Au2C 108.5(4)
C53C P3C C65C 111.7(5)
C53C P3C C59C 100.9(6)
C65C P3C C59C 102.6(6)
C53C P3C Pt1C 109.7(4)
C65C P3C Pt1C 114.7(4)
C59C P3C Pt1C 116.2(4)
C71C P4C C83C 104.3(7)
C71C P4C C77C 100.9(7)
C83C P4C C77C 119.0(7)
C71C P4C Pt1C 116.2(5)
C83C P4C Pt1C 115.3(5)
C77C P4C Pt1C 100.8(6)
C77' P4' C83' 90.3(8)
C77' P4' C71C 101.7(8)
C83' P4' C71C 104.8(6)
C77' P4' Pt1C 126.4(8)
C83' P4' Pt1C 121.8(6)
C71C P4' Pt1C 108.5(4)
N2C N1C C1C 110.2(8)
N2C N1C Pt1C 117.2(6)
C1C N1C Pt1C 132.2(7)
N3C N2C N1C 107.9(8)
N2C N3C C2C 108.9(9)
O1C N4C O2C 122.9(11)
O1C N4C C6C 119.4(10)
O2C N4C C6C 117.7(10)
N6C N5C C27C 114.0(8)
N6C N5C Pt1C 115.4(6)
C27C N5C Pt1C 130.5(7)
N5C N6C N7C 105.9(8)
C28C N7C N6C 107.8(8)
O3C N8C O4C 125.0(10)
O3C N8C C32C 119.0(10)
O4C N8C C32C 116.0(10)
N1C C1C C2C 103.6(9)
N1C C1C Au1C 121.5(8)
C2C C1C Au1C 134.8(8)
N3C C2C C1C 109.4(9)
N3C C2C C3C 119.3(10)
C1C C2C C3C 131.1(10)
C8C C3C C4C 117.2(11)
C8C C3C C2C 124.5(11)
C4C C3C C2C 118.2(10)
C5C C4C C3C 120.1(12)
C5C C4C H4CA 120.0
C3C C4C H4CA 120.0
C6C C5C C4C 120.4(12)
C6C C5C H5CA 119.8
C4C C5C H5CA 119.8
C5C C6C C7C 120.2(11)
C5C C6C N4C 119.0(11)
C7C C6C N4C 120.8(10)
C6C C7C C8C 119.5(11)
C6C C7C H7CA 120.3
C8C C7C H7CA 120.3
C3C C8C C7C 122.5(11)
C3C C8C H8CA 118.7
C7C C8C H8CA 118.7
C14C C9C C10C 118.8(12)
C14C C9C P1C 123.8(10)
C10C C9C P1C 117.4(9)
C9C C10C C11C 119.9(11)
C9C C10C H10C 120.1
C11C C10C H10C 120.1
C12C C11C C10C 120.2(12)
C12C C11C H11C 119.9
C10C C11C H11C 119.9
C13C C12C C11C 120.4(13)
C13C C12C H12C 119.8
C11C C12C H12C 119.8
C12C C13C C14C 120.3(13)
C12C C13C H13C 119.8
C14C C13C H13C 119.8
C9C C14C C13C 120.2(12)
C9C C14C H14C 119.9
C13C C14C H14C 119.9
C20C C15C C16C 119.2(11)
C20C C15C P1C 121.1(9)
C16C C15C P1C 119.6(8)
C15C C16C C17C 120.6(11)
C15C C16C H16C 119.7
C17C C16C H16C 119.7
C18C C17C C16C 118.1(12)
C18C C17C H17C 120.9
C16C C17C H17C 120.9
C17C C18C C19C 122.2(12)
C17C C18C H18C 118.9
C19C C18C H18C 118.9
C18C C19C C20C 118.1(13)
C18C C19C H19C 121.0
C20C C19C H19C 121.0
C15C C20C C19C 121.7(12)
C15C C20C H20C 119.2
C19C C20C H20C 119.2
C22C C21C C26C 120.0
C22C C21C P1C 120.3(15)
C26C C21C P1C 119.6(15)
C21C C22C C23C 120.0
C21C C22C H22D 120.0
C23C C22C H22D 120.0
C24C C23C C22C 120.0
C24C C23C H23D 120.0
C22C C23C H23D 120.0
C23C C24C C25C 120.0
C23C C24C H24D 120.0
C25C C24C H24D 120.0
C26C C25C C24C 120.0
C26C C25C H25D 120.0
C24C C25C H25D 120.0
C25C C26C C21C 120.0
C25C C26C H26D 120.0
C21C C26C H26D 120.0
C22E C21E C26E 120.0
C22E C21E P1C 128.3(10)
C26E C21E P1C 111.6(10)
C23E C22E C21E 120.0
C23E C22E H22E 120.0
C21E C22E H22E 120.0
C22E C23E C24E 120.0
C22E C23E H23E 120.0
C24E C23E H23E 120.0
C25E C24E C23E 120.0
C25E C24E H24E 120.0
C23E C24E H24E 120.0
C26E C25E C24E 120.0
C26E C25E H25E 120.0
C24E C25E H25E 120.0
C25E C26E C21E 120.0
C25E C26E H26E 120.0
C21E C26E H26E 120.0
N5C C27C C28C 100.9(9)
N5C C27C Au2C 125.9(7)
C28C C27C Au2C 133.1(7)
N7C C28C C27C 111.2(8)
N7C C28C C29C 119.0(9)
C27C C28C C29C 129.8(9)
C30C C29C C34C 115.1(9)
C30C C29C C28C 126.1(10)
C34C C29C C28C 118.8(9)
C29C C30C C31C 123.0(11)
C29C C30C H30C 118.5
C31C C30C H30C 118.5
C32C C31C C30C 119.2(11)
C32C C31C H31C 120.4
C30C C31C H31C 120.4
C31C C32C C33C 121.6(10)
C31C C32C N8C 120.5(10)
C33C C32C N8C 117.9(11)
C32C C33C C34C 118.6(11)
C32C C33C H33C 120.7
C34C C33C H33C 120.7
C33C C34C C29C 122.4(10)
C33C C34C H34C 118.8
C29C C34C H34C 118.8
C36C C35C C40C 116.5(11)
C36C C35C P2C 121.3(9)
C40C C35C P2C 122.0(9)
C35C C36C C37C 125.0(11)
C35C C36C H36C 117.5
C37C C36C H36C 117.5
C38C C37C C36C 117.7(12)
C38C C37C H37C 121.2
C36C C37C H37C 121.2
C39C C38C C37C 119.3(12)
C39C C38C H38C 120.4
C37C C38C H38C 120.4
C38C C39C C40C 122.1(13)
C38C C39C H39C 119.0
C40C C39C H39C 119.0
C35C C40C C39C 119.3(13)
C35C C40C H40C 120.4
C39C C40C H40C 120.4
C42C C41C C46C 120.0
C42C C41C P2C 123.1(5)
C46C C41C P2C 116.7(5)
C43C C42C C41C 120.0
C43C C42C H42C 120.0
C41C C42C H42C 120.0
C42C C43C C44C 120.0
C42C C43C H43C 120.0
C44C C43C H43C 120.0
C45C C44C C43C 120.0
C45C C44C H44C 120.0
C43C C44C H44C 120.0
C44C C45C C46C 120.0
C44C C45C H45C 120.0
C46C C45C H45C 120.0
C45C C46C C41C 120.0
C45C C46C H46C 120.0
C41C C46C H46C 120.0
C52C C47C C48C 118.2(12)
C52C C47C P2C 118.9(9)
C48C C47C P2C 122.3(10)
C49C C48C C47C 120.6(13)
C49C C48C H48C 119.7
C47C C48C H48C 119.7
C48C C49C C50C 118.7(13)
C48C C49C H49C 120.6
C50C C49C H49C 120.6
C51C C50C C49C 123.6(14)
C51C C50C H50C 118.2
C49C C50C H50C 118.2
C50C C51C C52C 117.3(14)
C50C C51C H51C 121.4
C52C C51C H51C 121.4
C47C C52C C51C 121.6(12)
C47C C52C H52C 119.2
C51C C52C H52C 119.2
C54C C53C C58C 118.0(11)
C54C C53C P3C 119.4(8)
C58C C53C P3C 122.5(10)
C53C C54C C55C 122.9(11)
C53C C54C H54C 118.6
C55C C54C H54C 118.6
C56C C55C C54C 117.1(13)
C56C C55C H55C 121.4
C54C C55C H55C 121.4
C57C C56C C55C 120.9(13)
C57C C56C H56C 119.5
C55C C56C H56C 119.5
C56C C57C C58C 120.3(13)
C56C C57C H57C 119.9
C58C C57C H57C 119.9
C57C C58C C53C 120.6(13)
C57C C58C H58C 119.7
C53C C58C H58C 119.7
C60C C59C C64C 121.4(12)
C60C C59C P3C 119.0(11)
C64C C59C P3C 119.5(11)
C59C C60C C61C 119.5(16)
C59C C60C H60C 120.3
C61C C60C H60C 120.3
C62C C61C C60C 121(2)
C62C C61C H61C 119.7
C60C C61C H61C 119.7
C63C C62C C61C 120.2(19)
C63C C62C H62C 119.9
C61C C62C H62C 119.9
C62C C63C C64C 123.3(19)
C62C C63C H63C 118.4
C64C C63C H63C 118.4
C59C C64C C63C 115.0(16)
C59C C64C H64C 122.5
C63C C64C H64C 122.5
C70C C65C C66C 116.7(12)
C70C C65C P3C 113.3(8)
C66C C65C P3C 129.9(11)
C67C C66C C65C 123.4(14)
C67C C66C H66C 118.3
C65C C66C H66C 118.3
C66C C67C C68C 120.0(13)
C66C C67C H67C 120.0
C68C C67C H67C 120.0
C67C C68C C69C 121.2(14)
C67C C68C H68C 119.4
C69C C68C H68C 119.4
C68C C69C C70C 116.3(15)
C68C C69C H69C 121.9
C70C C69C H69C 121.9
C65C C70C C69C 122.0(12)
C65C C70C H70C 119.0
C69C C70C H70C 119.0
C72C C71C C76C 117.3(11)
C72C C71C P4C 124.4(9)
C76C C71C P4C 118.2(9)
C72C C71C P4' 117.2(9)
C76C C71C P4' 125.4(9)
P4C C71C P4' 7.3(4)
C71C C72C C73C 122.7(13)
C71C C72C H72C 118.7
C73C C72C H72C 118.7
C74C C73C C72C 119.3(14)
C74C C73C H73C 120.3
C72C C73C H73C 120.3
C73C C74C C75C 119.2(14)
C73C C74C H74C 120.4
C75C C74C H74C 120.4
C74C C75C C76C 120.6(14)
C74C C75C H75C 119.7
C76C C75C H75C 119.7
C71C C76C C75C 120.8(13)
C71C C76C H76C 119.6
C75C C76C H76C 119.6
C78C C77C C82C 120.0
C78C C77C P4C 125.9(9)
C82C C77C P4C 113.9(9)
C79C C78C C77C 120.0
C79C C78C H78C 120.0
C77C C78C H78C 120.0
C78C C79C C80C 120.0
C78C C79C H79C 120.0
C80C C79C H79C 120.0
C81C C80C C79C 120.0
C81C C80C H80C 120.0
C79C C80C H80C 120.0
C80C C81C C82C 120.0
C80C C81C H81C 120.0
C82C C81C H81C 120.0
C81C C82C C77C 120.0
C81C C82C H82C 120.0
C77C C82C H82C 120.0
C78' C77' C82' 120.0
C78' C77' P4' 113.6(10)
C82' C77' P4' 126.0(10)
C79' C78' C77' 120.0
C79' C78' H78D 120.0
C77' C78' H78D 120.0
C78' C79' C80' 120.0
C78' C79' H79D 120.0
C80' C79' H79D 120.0
C81' C80' C79' 120.0
C81' C80' H80D 120.0
C79' C80' H80D 120.0
C82' C81' C80' 120.0
C82' C81' H81D 120.0
C80' C81' H81D 120.0
C81' C82' C77' 120.0
C81' C82' H82D 120.0
C77' C82' H82D 120.0
C84C C83C C88C 120.0
C84C C83C P4C 125.1(7)
C88C C83C P4C 114.9(7)
C85C C84C C83C 120.0
C85C C84C H84C 120.0
C83C C84C H84C 120.0
C86C C85C C84C 120.0
C86C C85C H85C 120.0
C84C C85C H85C 120.0
C85C C86C C87C 120.0
C85C C86C H86C 120.0
C87C C86C H86C 120.0
C86C C87C C88C 120.0
C86C C87C H87C 120.0
C88C C87C H87C 120.0
C87C C88C C83C 120.0
C87C C88C H88C 120.0
C83C C88C H88C 120.0
C84' C83' C88' 120.0
C84' C83' P4' 117.7(8)
C88' C83' P4' 122.2(8)
C85' C84' C83' 120.0
C85' C84' H84D 120.0
C83' C84' H84D 120.0
C86' C85' C84' 120.0
C86' C85' H85D 120.0
C84' C85' H85D 120.0
C85' C86' C87' 120.0
C85' C86' H86D 120.0
C87' C86' H86D 120.0
C88' C87' C86' 120.0
C88' C87' H87D 120.0
C86' C87' H87D 120.0
C87' C88' C83' 120.0
C87' C88' H88D 120.0
C83' C88' H88D 120.0
N1D Pt1D N5D 87.4(3)
N1D Pt1D P4D 174.5(2)
N5D Pt1D P4D 87.2(2)
N1D Pt1D P3D 88.5(2)
N5D Pt1D P3D 175.7(2)
P4D Pt1D P3D 96.97(9)
C1D Au1D P1D 172.1(3)
C27D Au2D P2D 172.0(3)
C9D P1D C15D 104.2(5)
C9D P1D C21D 107.6(5)
C15D P1D C21D 106.8(4)
C9D P1D Au1D 108.8(3)
C15D P1D Au1D 116.0(4)
C21D P1D Au1D 112.8(3)
C47D P2D C35D 112.4(5)
C47D P2D C41D 107.6(5)
C35D P2D C41D 98.9(5)
C47D P2D C35' 88.7(8)
C35D P2D C35' 23.8(8)
C41D P2D C35' 109.5(8)
C47D P2D Au2D 110.5(4)
C35D P2D Au2D 108.7(4)
C41D P2D Au2D 118.2(4)
C35' P2D Au2D 117.9(7)
C65D P3D C59D 103.4(4)
C65D P3D C53D 100.4(4)
C59D P3D C53D 104.4(4)
C65D P3D Pt1D 115.4(3)
C59D P3D Pt1D 118.7(3)
C53D P3D Pt1D 112.4(3)
C83D P4D C77D 113.1(4)
C83D P4D C71D 100.5(4)
C77D P4D C71D 103.1(4)
C83D P4D Pt1D 112.0(3)
C77D P4D Pt1D 112.7(3)
C71D P4D Pt1D 114.5(3)
N2D N1D C1D 110.4(7)
N2D N1D Pt1D 121.5(6)
C1D N1D Pt1D 128.0(6)
N3D N2D N1D 107.3(7)
N2D N3D C2D 108.8(8)
O2D N4D O1D 123.1(18)
O2D N4D O1D' 113.1(19)
O1D N4D O1D' 35.2(13)
O2D N4D O2D' 16.4(17)
O1D N4D O2D' 131.9(17)
O1D' N4D O2D' 129.0(19)
O2D N4D C6D 123.1(17)
O1D N4D C6D 113.6(13)
O1D' N4D C6D 115.5(15)
O2D' N4D C6D 111.3(14)
C27D N5D N6D 113.0(8)
C27D N5D Pt1D 129.9(7)
N6D N5D Pt1D 116.9(6)
N7D N6D N5D 106.9(8)
N6D N7D C28D 107.8(8)
O4D' N8D O4D 21.6(14)
O4D' N8D O3D 114.6(16)
O4D N8D O3D 129.2(18)
O4D' N8D O3D' 120.3(13)
O4D N8D O3D' 119.3(14)
O3D N8D O3D' 38.7(12)
O4D' N8D C32D 122.3(12)
O4D N8D C32D 117.6(13)
O3D N8D C32D 111.0(14)
O3D' N8D C32D 117.3(10)
C2D C1D N1D 101.8(8)
C2D C1D Au1D 138.3(7)
N1D C1D Au1D 119.6(6)
C1D C2D N3D 111.6(8)
C1D C2D C3D 128.6(9)
N3D C2D C3D 119.6(9)
C4D C3D C8D 116.9(10)
C4D C3D C2D 121.2(10)
C8D C3D C2D 121.9(9)
C3D C4D C5D 122.6(12)
C3D C4D H4DA 118.7
C5D C4D H4DA 118.7
C6D C5D C4D 118.2(12)
C6D C5D H5DA 120.9
C4D C5D H5DA 120.9
C5D C6D C7D 122.8(11)
C5D C6D N4D 119.1(11)
C7D C6D N4D 118.1(11)
C8D C7D C6D 115.9(11)
C8D C7D H7DA 122.0
C6D C7D H7DA 122.0
C7D C8D C3D 123.7(10)
C7D C8D H8DA 118.2
C3D C8D H8DA 118.2
C14D C9D C10D 117.5(10)
C14D C9D P1D 118.5(9)
C10D C9D P1D 124.0(8)
C11D C10D C9D 120.1(10)
C11D C10D H10D 119.9
C9D C10D H10D 119.9
C12D C11D C10D 120.8(11)
C12D C11D H11D 119.6
C10D C11D H11D 119.6
C13D C12D C11D 120.1(11)
C13D C12D H12D 119.9
C11D C12D H12D 119.9
C12D C13D C14D 120.6(11)
C12D C13D H13D 119.7
C14D C13D H13D 119.7
C13D C14D C9D 120.7(11)
C13D C14D H14D 119.6
C9D C14D H14D 119.6
C20D C15D C16D 118.2(10)
C20D C15D P1D 118.6(8)
C16D C15D P1D 123.0(9)
C17D C16D C15D 122.9(11)
C17D C16D H16D 118.6
C15D C16D H16D 118.6
C16D C17D C18D 118.9(11)
C16D C17D H17D 120.5
C18D C17D H17D 120.5
C19D C18D C17D 119.6(10)
C19D C18D H18D 120.2
C17D C18D H18D 120.2
C18D C19D C20D 119.5(10)
C18D C19D H19D 120.3
C20D C19D H19D 120.3
C15D C20D C19D 120.9(10)
C15D C20D H20D 119.5
C19D C20D H20D 119.5
C26D C21D C22D 121.2(9)
C26D C21D P1D 116.7(8)
C22D C21D P1D 122.0(8)
C21D C22D C23D 120.3(10)
C21D C22D H22C 119.9
C23D C22D H22C 119.9
C24D C23D C22D 118.9(11)
C24D C23D H23C 120.5
C22D C23D H23C 120.5
C23D C24D C25D 120.6(10)
C23D C24D H24C 119.7
C25D C24D H24C 119.7
C24D C25D C26D 119.7(10)
C24D C25D H25C 120.2
C26D C25D H25C 120.2
C21D C26D C25D 119.2(10)
C21D C26D H26C 120.4
C25D C26D H26C 120.4
N5D C27D C28D 102.7(8)
N5D C27D Au2D 123.8(7)
C28D C27D Au2D 133.3(8)
N7D C28D C27D 109.4(8)
N7D C28D C29D 120.1(8)
C27D C28D C29D 130.4(9)
C30D C29D C34D 117.8(10)
C30D C29D C28D 121.3(9)
C34D C29D C28D 120.8(10)
C31D C30D C29D 121.7(10)
C31D C30D H30D 119.2
C29D C30D H30D 119.2
C30D C31D C32D 119.2(10)
C30D C31D H31D 120.4
C32D C31D H31D 120.4
C33D C32D C31D 120.1(10)
C33D C32D N8D 121.2(9)
C31D C32D N8D 118.7(10)
C34D C33D C32D 119.7(9)
C34D C33D H33D 120.1
C32D C33D H33D 120.1
C33D C34D C29D 121.2(10)
C33D C34D H34D 119.4
C29D C34D H34D 119.4
C36D C35D C40D 120.0
C36D C35D P2D 117.5(6)
C40D C35D P2D 121.8(6)
C35D C36D C37D 120.0
C35D C36D H36D 120.0
C37D C36D H36D 120.0
C36D C37D C38D 120.0
C36D C37D H37D 120.0
C38D C37D H37D 120.0
C39D C38D C37D 120.0
C39D C38D H38D 120.0
C37D C38D H38D 120.0
C38D C39D C40D 120.0
C38D C39D H39D 120.0
C40D C39D H39D 120.0
C39D C40D C35D 120.0
C39D C40D H40D 120.0
C35D C40D H40D 120.0
Cl1E C27E Cl2E 106.9(16)
Cl1E C27E H27A 110.3
Cl2E C27E H27A 110.3
Cl1E C27E H27B 110.3
Cl2E C27E H27B 110.3
H27A C27E H27B 108.6
C36' C35' C40' 120.0
C36' C35' P2D 123.8(13)
C40' C35' P2D 116.1(13)
C35' C36' C37' 120.0
C35' C36' H36E 120.0
C37' C36' H36E 120.0
C38' C37' C36' 120.0
C38' C37' H37E 120.0
C36' C37' H37E 120.0
C37' C38' C39' 120.0
C37' C38' H38E 120.0
C39' C38' H38E 120.0
C40' C39' C38' 120.0
C40' C39' H39E 120.0
C38' C39' H39E 120.0
C39' C40' C35' 120.0
C39' C40' H40E 120.0
C35' C40' H40E 120.0
C42D C41D C46D 117.9(11)
C42D C41D P2D 119.8(9)
C46D C41D P2D 122.2(9)
C43D C42D C41D 121.2(11)
C43D C42D H42D 119.4
C41D C42D H42D 119.4
C42D C43D C44D 120.7(13)
C42D C43D H43D 119.6
C44D C43D H43D 119.6
C45D C44D C43D 119.8(13)
C45D C44D H44D 120.1
C43D C44D H44D 120.1
C44D C45D C46D 119.5(13)
C44D C45D H45D 120.3
C46D C45D H45D 120.3
C41D C46D C45D 120.5(12)
C41D C46D H46D 119.7
C45D C46D H46D 119.7
C52D C47D C48D 117.2(14)
C52D C47D P2D 119.4(10)
C48D C47D P2D 123.4(11)
C49D C48D C47D 122.1(15)
C49D C48D H48D 118.9
C47D C48D H48D 118.9
C48D C49D C50D 120.1(14)
C48D C49D H49D 120.0
C50D C49D H49D 120.0
C51D C50D C49D 119.0(14)
C51D C50D H50D 120.5
C49D C50D H50D 120.5
C52D C51D C50D 118.7(13)
C52D C51D H51D 120.7
C50D C51D H51D 120.7
C47D C52D C51D 122.9(12)
C47D C52D H52D 118.6
C51D C52D H52D 118.6
C58D C53D C54D 117.8(9)
C58D C53D P3D 120.0(7)
C54D C53D P3D 122.1(7)
C55D C54D C53D 120.6(9)
C55D C54D H54D 119.7
C53D C54D H54D 119.7
C56D C55D C54D 119.7(10)
C56D C55D H55D 120.2
C54D C55D H55D 120.2
C55D C56D C57D 121.4(10)
C55D C56D H56D 119.3
C57D C56D H56D 119.3
C58D C57D C56D 118.7(9)
C58D C57D H57D 120.7
C56D C57D H57D 120.7
C57D C58D C53D 121.9(10)
C57D C58D H58D 119.1
C53D C58D H58D 119.1
C64D C59D C60D 116.2(8)
C64D C59D P3D 121.9(8)
C60D C59D P3D 122.0(7)
C61D C60D C59D 120.3(10)
C61D C60D H60D 119.8
C59D C60D H60D 119.8
C60D C61D C62D 121.8(10)
C60D C61D H61D 119.1
C62D C61D H61D 119.1
C63D C62D C61D 118.7(9)
C63D C62D H62D 120.6
C61D C62D H62D 120.6
C62D C63D C64D 120.2(10)
C62D C63D H63D 119.9
C64D C63D H63D 119.9
C63D C64D C59D 122.6(10)
C63D C64D H64D 118.7
C59D C64D H64D 118.7
C70D C65D C66D 115.9(10)
C70D C65D P3D 125.5(8)
C66D C65D P3D 118.3(7)
C67D C66D C65D 122.3(9)
C67D C66D H66D 118.9
C65D C66D H66D 118.9
C68D C67D C66D 119.6(9)
C68D C67D H67D 120.2
C66D C67D H67D 120.2
C69D C68D C67D 119.5(10)
C69D C68D H68D 120.2
C67D C68D H68D 120.2
C68D C69D C70D 121.2(10)
C68D C69D H69D 119.4
C70D C69D H69D 119.4
C65D C70D C69D 121.3(10)
C65D C70D H70D 119.3
C69D C70D H70D 119.3
C72D C71D C76D 119.8(9)
C72D C71D P4D 122.4(7)
C76D C71D P4D 117.8(8)
C73D C72D C71D 118.9(10)
C73D C72D H72D 120.5
C71D C72D H72D 120.5
C72D C73D C74D 121.8(11)
C72D C73D H73D 119.1
C74D C73D H73D 119.1
C73D C74D C75D 119.1(11)
C73D C74D H74D 120.4
C75D C74D H74D 120.4
C76D C75D C74D 119.1(11)
C76D C75D H75D 120.5
C74D C75D H75D 120.5
C71D C76D C75D 121.2(11)
C71D C76D H76D 119.4
C75D C76D H76D 119.4
C82D C77D C78D 119.1(9)
C82D C77D P4D 126.0(8)
C78D C77D P4D 114.9(7)
C79D C78D C77D 119.9(9)
C79D C78D H78E 120.1
C77D C78D H78E 120.1
C78D C79D C80D 121.3(11)
C78D C79D H79E 119.4
C80D C79D H79E 119.4
C79D C80D C81D 120.3(10)
C79D C80D H80E 119.9
C81D C80D H80E 119.9
C80D C81D C82D 118.1(9)
C80D C81D H81E 121.0
C82D C81D H81E 121.0
C77D C82D C81D 121.3(10)
C77D C82D H82E 119.3
C81D C82D H82E 119.3
C84D C83D C88D 117.8(9)
C84D C83D P4D 124.3(8)
C88D C83D P4D 117.8(7)
C85D C84D C83D 121.0(10)
C85D C84D H84E 119.5
C83D C84D H84E 119.5
C86D C85D C84D 120.3(9)
C86D C85D H85E 119.8
C84D C85D H85E 119.8
C85D C86D C87D 121.6(10)
C85D C86D H86E 119.2
C87D C86D H86E 119.2
C88D C87D C86D 118.5(10)
C88D C87D H87E 120.8
C86D C87D H87E 120.8
C87D C88D C83D 120.7(9)
C87D C88D H88E 119.6
C83D C88D H88E 119.6
Cl1 C89 Cl2 111.5(7)
Cl1 C89 H89A 109.3
Cl2 C89 H89A 109.3
Cl1 C89 H89B 109.3
Cl2 C89 H89B 109.3
H89A C89 H89B 108.0
Cl4 C90 Cl3' 109.8(13)
Cl4 C90 Cl3 110.8(12)
Cl3' C90 Cl3 8.9(13)
Cl4 C90 Cl4' 2.5(13)
Cl3' C90 Cl4' 112.1(12)
Cl3 C90 Cl4' 113.2(10)
Cl4 C90 H90A 109.5
Cl3' C90 H90A 117.4
Cl3 C90 H90A 109.5
Cl4' C90 H90A 108.8
Cl4 C90 H90B 109.5
Cl3' C90 H90B 102.2
Cl3 C90 H90B 109.5
Cl4' C90 H90B 107.7
H90A C90 H90B 108.1
Cl4 C90 H90C 112.2
Cl3' C90 H90C 109.2
Cl3 C90 H90C 115.8
Cl4' C90 H90C 110.1
H90A C90 H90C 98.3
H90B C90 H90C 9.9
Cl4 C90 H90D 108.6
Cl3' C90 H90D 109.3
Cl3 C90 H90D 100.9
Cl4' C90 H90D 108.3
H90A C90 H90D 10.3
H90B C90 H90D 117.3
H90C C90 H90D 107.7
Cl5 C91 Cl6 108.7(14)
Cl5 C91 H91A 109.9
Cl6 C91 H91A 109.9
Cl5 C91 H91B 109.9
Cl6 C91 H91B 109.9
H91A C91 H91B 108.3
Cl7 C92 Cl8 108.4(15)
Cl7 C92 H92A 110.0
Cl8 C92 H92A 110.0
Cl7 C92 H92B 110.0
Cl8 C92 H92B 110.0
H92A C92 H92B 108.4
Cl9 C93 Cl10 108.4(14)
Cl9 C93 H93M 110.0
Cl10 C93 H93M 110.0
Cl9 C93 H93N 110.0
Cl10 C93 H93N 110.0
H93M C93 H93N 108.4
Cl11 C94 Cl12 112.6(14)
Cl11 C94 H94M 109.1
Cl12 C94 H94M 109.1
Cl11 C94 H94N 109.1
Cl12 C94 H94N 109.1
H94M C94 H94N 107.8
Cl13 C95 Cl14 113.1(19)
Cl13 C95 H95A 109.0
Cl14 C95 H95A 109.0
Cl13 C95 H95B 109.0
Cl14 C95 H95B 109.0
H95A C95 H95B 107.8
Cl15 C96 Cl16 125(2)
Cl15 C96 H97A 106.1
Cl16 C96 H97A 106.1
Cl15 C96 H97B 106.1
Cl16 C96 H97B 106.1
H97A C96 H97B 106.3
Cl17 C97 Cl18 102.1(11)
Cl17 C97 H97C 111.4
Cl18 C97 H97C 111.4
Cl17 C97 H97D 111.4
Cl18 C97 H97D 111.4
H97C C97 H97D 109.2
C912 C911 H91D 109.5
C912 C911 H91E 109.5
H91D C911 H91E 109.5
C912 C911 H91F 109.5
H91D C911 H91F 109.5
H91E C911 H91F 109.5
C911 C912 C913 98.4
C911 C912 H91G 112.1
C913 C912 H91G 112.1
C911 C912 H91H 112.1
C913 C912 H91H 112.1
H91G C912 H91H 109.7
C914 C913 C912 98.8
C914 C913 H91I 112.0
C912 C913 H91I 112.0
C914 C913 H91J 112.0
C912 C913 H91J 112.0
H91I C913 H91J 109.7
C913 C914 C915 99.4
C913 C914 H91K 111.9
C915 C914 H91K 111.9
C913 C914 H91L 111.9
C915 C914 H91L 111.9
H91K C914 H91L 109.6
C914 C915 H91M 109.5
C914 C915 H91N 109.5
H91M C915 H91N 109.5
C914 C915 H91O 109.5
H91M C915 H91O 109.5
H91N C915 H91O 109.5
C922 C921 H92G 109.5
C922 C921 H92H 109.5
H92G C921 H92H 109.5
C922 C921 H92I 109.5
H92G C921 H92I 109.5
H92H C921 H92I 109.5
C923 C922 C921 99.4
C923 C922 h92m 111.9
C921 C922 h92m 111.9
C923 C922 h92n 111.9
C921 C922 h92n 111.9
h92m C922 h92n 109.6
C922 C923 C924 98.8
C922 C923 H92C 112.0
C924 C923 H92C 112.0
C922 C923 H92D 112.0
C924 C923 H92D 112.0
H92C C923 H92D 109.7
C925 C924 C923 98.4
C925 C924 H92E 112.1
C923 C924 H92E 112.1
C925 C924 H92F 112.1
C923 C924 H92F 112.1
H92E C924 H92F 109.7
C924 C925 H92J 109.5
C924 C925 H92K 109.5
H92J C925 H92K 109.5
C924 C925 H92L 109.5
H92J C925 H92L 109.5
H92K C925 H92L 109.5
C932 C931 H93G 109.5
C932 C931 H93H 109.5
H93G C931 H93H 109.5
C932 C931 H93I 109.5
H93G C931 H93I 109.5
H93H C931 H93I 109.5
C931 C932 C933 98.4
C931 C932 H93A 112.1
C933 C932 H93A 112.1
C931 C932 H93B 112.1
C933 C932 H93B 112.1
H93A C932 H93B 109.7
C934 C933 C932 98.8
C934 C933 H93C 112.0
C932 C933 H93C 112.0
C934 C933 H93D 112.0
C932 C933 H93D 112.0
H93C C933 H93D 109.7
C933 C934 C935 99.4
C933 C934 H93E 111.9
C935 C934 H93E 111.9
C933 C934 H93F 111.9
C935 C934 H93F 111.9
H93E C934 H93F 109.6
C934 C935 H93J 109.5
C934 C935 H93K 109.5
H93J C935 H93K 109.5
C934 C935 H93L 109.5
H93J C935 H93L 109.5
H93K C935 H93L 109.5
C902 C901 H90K 109.5
C902 C901 H90L 109.5
H90K C901 H90L 109.5
C902 C901 H90M 109.5
H90K C901 H90M 109.5
H90L C901 H90M 109.5
C901 C902 C903 98.4
C901 C902 H90E 112.1
C903 C902 H90E 112.1
C901 C902 H90F 112.1
C903 C902 H90F 112.1
H90E C902 H90F 109.7
C904 C903 C902 98.8
C904 C903 H90G 112.0
C902 C903 H90G 112.0
C904 C903 H90H 112.0
C902 C903 H90H 112.0
H90G C903 H90H 109.7
C903 C904 C905 99.4
C903 C904 H90I 111.9
C905 C904 H90I 111.9
C903 C904 H90J 111.9
C905 C904 H90J 111.9
H90I C904 H90J 109.6
C904 C905 H90N 109.5
C904 C905 H90O 109.5
H90N C905 H90O 109.5
C904 C905 H90P 109.5
H90N C905 H90P 109.5
H90O C905 H90P 109.5
C942 C941 H94G 109.5
C942 C941 H94H 109.5
H94G C941 H94H 109.5
C942 C941 H94I 109.5
H94G C941 H94I 109.5
H94H C941 H94I 109.5
C943 C942 C941 107(2)
C943 C942 H94A 110.4
C941 C942 H94A 110.4
C943 C942 H94B 110.4
C941 C942 H94B 110.4
H94A C942 H94B 108.6
C944 C943 C942 93(2)
C944 C943 H94C 113.2
C942 C943 H94C 113.2
C944 C943 H94D 113.2
C942 C943 H94D 113.2
H94C C943 H94D 110.5
C943 C944 C945 114(3)
C943 C944 H94E 108.8
C945 C944 H94E 108.8
C943 C944 H94F 108.8
C945 C944 H94F 108.8
H94E C944 H94F 107.7
C944 C945 H94J 109.5
C944 C945 H94K 109.5
H94J C945 H94K 109.5
C944 C945 H94L 109.5
H94J C945 H94L 109.5
H94K C945 H94L 109.5

loop_
_geom_bond_atom_site_label_1
_geom_bond_atom_site_label_2
_geom_bond_distance
Pt1A N1A 2.040(7)
Pt1A N5A 2.073(7)
Pt1A P3A 2.278(3)
Pt1A P4A 2.286(3)
Au1A C1A 2.036(10)
Au1A P1A 2.288(3)
Au2A C27A 2.020(10)
Au2A P2A 2.283(3)
P1A C9A 1.817(9)
P1A C15A 1.819(10)
P1A C21A 1.821(10)
P2A C35A 1.794(10)
P2A C47A 1.804(11)
P2A C41A 1.827(9)
P3A C59A 1.812(10)
P3A C65A 1.820(10)
P3A C53A 1.853(10)
P4A C83A 1.806(10)
P4A C71A 1.829(9)
P4A C77A 1.836(10)
O1A N4A 1.278(12)
O2A N4A 1.208(11)
O3A N8A 1.228(11)
O4A N8A 1.235(11)
N1A C1A 1.345(11)
N1A N2A 1.363(10)
N2A N3A 1.316(10)
N3A C2A 1.352(11)
N4A C6A 1.450(13)
N5A C27A 1.324(11)
N5A N6A 1.335(10)
N6A N7A 1.315(10)
N7A C28A 1.356(12)
N8A C32A 1.476(12)
C1A C2A 1.399(13)
C2A C3A 1.473(13)
C3A C8A 1.401(13)
C3A C4A 1.402(14)
C4A C5A 1.368(13)
C4A H4AA 0.9500
C5A C6A 1.385(14)
C5A H5AA 0.9500
C6A C7A 1.376(13)
C7A C8A 1.372(13)
C7A H7AA 0.9500
C8A H8AA 0.9500
C9A C14A 1.381(14)
C9A C10A 1.417(13)
C10A C11A 1.398(13)
C10A H10A 0.9500
C11A C12A 1.383(14)
C11A H11A 0.9500
C12A C13A 1.385(14)
C12A H12A 0.9500
C13A C14A 1.381(13)
C13A H13A 0.9500
C14A H14A 0.9500
C15A C16A 1.358(13)
C15A C20A 1.432(14)
C16A C17A 1.407(14)
C16A H16A 0.9500
C17A C18A 1.368(14)
C17A H17A 0.9500
C18A C19A 1.374(15)
C18A H18A 0.9500
C19A C20A 1.378(14)
C19A H19A 0.9500
C20A H20A 0.9500
C21A C26A 1.373(13)
C21A C22A 1.406(13)
C22A C23A 1.373(14)
C22A H22A 0.9500
C23A C24A 1.390(15)
C23A H23A 0.9500
C24A C25A 1.385(15)
C24A H24A 0.9500
C25A C26A 1.417(14)
C25A H25A 0.9500
C26A H26A 0.9500
C27A C28A 1.446(13)
C28A C29A 1.450(12)
C29A C34A 1.385(13)
C29A C30A 1.394(13)
C30A C31A 1.406(13)
C30A H30A 0.9500
C31A C32A 1.369(14)
C31A H31A 0.9500
C32A C33A 1.374(14)
C33A C34A 1.388(13)
C33A H33A 0.9500
C34A H34A 0.9500
C35A C36A 1.365(15)
C35A C40A 1.374(14)
C36A C37A 1.400(16)
C36A H36A 0.9500
C37A C38A 1.343(18)
C37A H37A 0.9500
C38A C39A 1.377(16)
C38A H38A 0.9500
C39A C40A 1.379(14)
C39A H39A 0.9500
C40A H40A 0.9500
C41A C42A 1.351(13)
C41A C46A 1.412(13)
C42A C43A 1.375(13)
C42A H42A 0.9500
C43A C44A 1.378(14)
C43A H43A 0.9500
C44A C45A 1.374(14)
C44A H44A 0.9500
C45A C46A 1.360(14)
C45A H45A 0.9500
C46A H46A 0.9500
C47A C52A 1.363(13)
C47A C48A 1.373(14)
C48A C49A 1.422(16)
C48A H48A 0.9500
C49A C50A 1.352(16)
C49A H49A 0.9500
C50A C51A 1.359(15)
C50A H50A 0.9500
C51A C52A 1.415(15)
C51A H51A 0.9500
C52A H52A 0.9500
C53A C54A 1.360(13)
C53A C58A 1.367(14)
C54A C55A 1.373(14)
C54A H54A 0.9500
C55A C56A 1.376(15)
C55A H55A 0.9500
C56A C57A 1.374(15)
C56A H56A 0.9500
C57A C58A 1.383(14)
C57A H57A 0.9500
C58A H58A 0.9500
C59A C64A 1.375(13)
C59A C60A 1.398(13)
C60A C61A 1.364(15)
C60A H60A 0.9500
C61A C62A 1.374(16)
C61A H61A 0.9500
C62A C63A 1.371(15)
C62A H62A 0.9500
C63A C64A 1.417(14)
C63A H63A 0.9500
C64A H64A 0.9500
C65A C70A 1.391(12)
C65A C66A 1.410(13)
C66A C67A 1.383(13)
C66A H66A 0.9500
C67A C68A 1.396(14)
C67A H67A 0.9500
C68A C69A 1.364(15)
C68A H68A 0.9500
C69A C70A 1.396(13)
C69A H69A 0.9500
C70A H70A 0.9500
C71A C76A 1.364(13)
C71A C72A 1.382(14)
C72A C73A 1.418(13)
C72A H72A 0.9500
C73A C74A 1.388(15)
C73A H73A 0.9500
C74A C75A 1.354(16)
C74A H74A 0.9500
C75A C76A 1.374(13)
C75A H75A 0.9500
C76A H76A 0.9500
C77A C78A 1.409(13)
C77A C82A 1.410(13)
C78A C79A 1.375(14)
C78A H78A 0.9500
C79A C80A 1.354(14)
C79A H79A 0.9500
C80A C81A 1.407(14)
C80A H80A 0.9500
C81A C82A 1.367(14)
C81A H81A 0.9500
C82A H82A 0.9500
C83A C84A 1.383(13)
C83A C88A 1.418(14)
C84A C85A 1.392(14)
C84A H84A 0.9500
C85A C86A 1.379(15)
C85A H85A 0.9500
C86A C87A 1.392(16)
C86A H86A 0.9500
C87A C88A 1.385(15)
C87A H87A 0.9500
C88A H88A 0.9500
Pt1B N1B 2.058(7)
Pt1B N5B 2.072(7)
Pt1B P3B 2.283(3)
Pt1B P4B 2.295(2)
Au1B C1B 2.027(10)
Au1B P1B 2.290(3)
Au2B C27B 1.998(9)
Au2B P2B 2.283(3)
P1B C15B 1.786(10)
P1B C9B 1.805(10)
P1B C21B 1.840(10)
P2B C47B 1.788(13)
P2B C35B 1.802(11)
P2B C41B 1.877(11)
P3B C59B 1.816(11)
P3B C65B 1.830(10)
P3B C53B 1.833(10)
P4B C83B 1.811(11)
P4B C71B 1.829(10)
P4B C77B 1.837(10)
O1B N4B 1.236(14)
O2B N4B 1.235(14)
O3B N8B 1.192(13)
O4B N8B 1.307(19)
O4B' N8B 1.35(2)
N1B C1B 1.315(11)
N1B N2B 1.364(10)
N2B N3B 1.298(10)
N3B C2B 1.358(12)
N4B C6B 1.464(15)
N5B N6B 1.333(10)
N5B C27B 1.347(11)
N6B N7B 1.322(10)
N7B C28B 1.352(12)
N8B C32B 1.485(15)
C1B C2B 1.412(12)
C2B C3B 1.470(13)
C3B C4B 1.395(13)
C3B C8B 1.411(13)
C4B C5B 1.376(14)
C4B H4BA 0.9500
C5B C6B 1.360(15)
C5B H5BA 0.9500
C6B C7B 1.365(14)
C7B C8B 1.375(13)
C7B H7BA 0.9500
C8B H8BA 0.9500
C9B C10B 1.357(15)
C9B C14B 1.385(15)
C10B C11B 1.402(15)
C10B H10B 0.9500
C11B C12B 1.358(18)
C11B H11B 0.9500
C12B C13B 1.41(2)
C12B H12B 0.9500
C13B C14B 1.366(17)
C13B H13B 0.9500
C14B H14B 0.9500
C15B C20B 1.397(14)
C15B C16B 1.421(13)
C16B C17B 1.412(15)
C16B H16B 0.9500
C17B C18B 1.371(16)
C17B H17B 0.9500
C18B C19B 1.377(15)
C18B H18B 0.9500
C19B C20B 1.372(14)
C19B H19B 0.9500
C20B H20B 0.9500
C21B C26B 1.369(13)
C21B C22B 1.375(14)
C22B C23B 1.424(14)
C22B H22B 0.9500
C23B C24B 1.382(15)
C23B H23B 0.9500
C24B C25B 1.370(15)
C24B H24B 0.9500
C25B C26B 1.389(14)
C25B H25B 0.9500
C26B H26B 0.9500
C27B C28B 1.393(13)
C28B C29B 1.496(14)
C29B C34B 1.377(14)
C29B C30B 1.418(14)
C30B C31B 1.371(15)
C30B H30B 0.9500
C31B C32B 1.364(16)
C31B H31B 0.9500
C32B C33B 1.350(14)
C33B C34B 1.397(14)
C33B H33B 0.9500
C34B H34B 0.9500
C35B C40B 1.389(15)
C35B C36B 1.391(16)
C36B C37B 1.401(16)
C36B H36B 0.9500
C37B C38B 1.354(17)
C37B H37B 0.9500
C38B C39B 1.361(17)
C38B H38B 0.9500
C39B C40B 1.380(16)
C39B H39B 0.9500
C40B H40B 0.9500
C41B C46B 1.347(16)
C41B C42B 1.372(16)
C42B C43B 1.390(16)
C42B H42B 0.9500
C43B C44B 1.40(2)
C43B H43B 0.9500
C44B C45B 1.38(2)
C44B H44B 0.9500
C45B C46B 1.369(18)
C45B H45B 0.9500
C46B H46B 0.9500
C47B C52B 1.358(15)
C47B C48B 1.406(15)
C48B C49B 1.395(17)
C48B H48B 0.9500
C49B C50B 1.372(17)
C49B H49B 0.9500
C50B C51B 1.368(17)
C50B H50B 0.9500
C51B C52B 1.399(16)
C51B H51B 0.9500
C52B H52B 0.9500
C53B C58B 1.364(14)
C53B C54B 1.415(14)
C54B C55B 1.362(14)
C54B H54B 0.9500
C55B C56B 1.362(15)
C55B H55B 0.9500
C56B C57B 1.395(16)
C56B H56B 0.9500
C57B C58B 1.375(15)
C57B H57B 0.9500
C58B H58B 0.9500
C59B C60B 1.391(14)
C59B C64B 1.400(13)
C60B C61B 1.397(15)
C60B H60B 0.9500
C61B C62B 1.329(15)
C61B H61B 0.9500
C62B C63B 1.398(14)
C62B H62B 0.9500
C63B C64B 1.382(13)
C63B H63B 0.9500
C64B H64B 0.9500
C65B C66B 1.385(13)
C65B C70B 1.403(14)
C66B C67B 1.400(14)
C66B H66B 0.9500
C67B C68B 1.396(16)
C67B H67B 0.9500
C68B C69B 1.373(15)
C68B H68B 0.9500
C69B C70B 1.383(13)
C69B H69B 0.9500
C70B H70B 0.9500
C71B C72B 1.382(15)
C71B C76B 1.391(14)
C72B C73B 1.399(14)
C72B H72B 0.9500
C73B C74B 1.352(16)
C73B H73B 0.9500
C74B C75B 1.397(18)
C74B H74B 0.9500
C75B C76B 1.403(15)
C75B H75B 0.9500
C76B H76B 0.9500
C77B C78B 1.384(14)
C77B C82B 1.401(13)
C78B C79B 1.379(16)
C78B H78B 0.9500
C79B C80B 1.368(15)
C79B H79B 0.9500
C80B C81B 1.381(15)
C80B H80B 0.9500
C81B C82B 1.363(14)
C81B H81B 0.9500
C82B H82B 0.9500
C83B C88B 1.374(13)
C83B C84B 1.410(13)
C84B C85B 1.378(15)
C84B H84B 0.9500
C85B C86B 1.375(15)
C85B H85B 0.9500
C86B C87B 1.389(14)
C86B H86B 0.9500
C87B C88B 1.358(14)
C87B H87B 0.9500
C88B H88B 0.9500
Pt1C N1C 2.029(8)
Pt1C N5C 2.062(8)
Pt1C P4' 2.257(8)
Pt1C P3C 2.274(3)
Pt1C P4C 2.312(8)
Au1C C1C 2.032(11)
Au1C P1C 2.302(3)
Au2C C27C 2.015(10)
Au2C P2C 2.287(3)
P1C C21C 1.772(16)
P1C C9C 1.819(12)
P1C C15C 1.840(11)
P1C C21E 1.907(13)
P2C C41C 1.793(7)
P2C C47C 1.801(12)
P2C C35C 1.832(11)
P3C C53C 1.797(11)
P3C C65C 1.799(11)
P3C C59C 1.850(11)
P4C C71C 1.710(13)
P4C C83C 1.857(11)
P4C C77C 2.053(14)
P4' C77' 1.623(14)
P4' C83' 1.825(12)
P4' C71C 1.964(13)
O1C N4C 1.204(12)
O2C N4C 1.221(11)
O3C N8C 1.219(12)
O4C N8C 1.234(11)
N1C N2C 1.370(11)
N1C C1C 1.373(12)
N2C N3C 1.319(11)
N3C C2C 1.356(12)
N4C C6C 1.459(13)
N5C N6C 1.347(11)
N5C C27C 1.350(12)
N6C N7C 1.348(11)
N7C C28C 1.341(12)
N8C C32C 1.478(13)
C1C C2C 1.402(14)
C2C C3C 1.470(14)
C3C C8C 1.346(14)
C3C C4C 1.398(16)
C4C C5C 1.394(16)
C4C H4CA 0.9500
C5C C6C 1.346(15)
C5C H5CA 0.9500
C6C C7C 1.353(15)
C7C C8C 1.387(14)
C7C H7CA 0.9500
C8C H8CA 0.9500
C9C C14C 1.367(16)
C9C C10C 1.367(14)
C10C C11C 1.401(16)
C10C H10C 0.9500
C11C C12C 1.355(15)
C11C H11C 0.9500
C12C C13C 1.327(17)
C12C H12C 0.9500
C13C C14C 1.408(19)
C13C H13C 0.9500
C14C H14C 0.9500
C15C C20C 1.335(15)
C15C C16C 1.375(15)
C16C C17C 1.420(15)
C16C H16C 0.9500
C17C C18C 1.343(16)
C17C H17C 0.9500
C18C C19C 1.372(18)
C18C H18C 0.9500
C19C C20C 1.406(17)
C19C H19C 0.9500
C20C H20C 0.9500
C21C C22C 1.3900
C21C C26C 1.3900
C22C C23C 1.3900
C22C H22D 0.9500
C23C C24C 1.3900
C23C H23D 0.9500
C24C C25C 1.3900
C24C H24D 0.9500
C25C C26C 1.3900
C25C H25D 0.9500
C26C H26D 0.9500
C21E C22E 1.3900
C21E C26E 1.3900
C22E C23E 1.3900
C22E H22E 0.9500
C23E C24E 1.3900
C23E H23E 0.9500
C24E C25E 1.3900
C24E H24E 0.9500
C25E C26E 1.3900
C25E H25E 0.9500
C26E H26E 0.9500
C27C C28C 1.409(13)
C28C C29C 1.456(13)
C29C C30C 1.361(13)
C29C C34C 1.419(14)
C30C C31C 1.402(14)
C30C H30C 0.9500
C31C C32C 1.333(15)
C31C H31C 0.9500
C32C C33C 1.373(15)
C33C C34C 1.374(14)
C33C H33C 0.9500
C34C H34C 0.9500
C35C C36C 1.328(15)
C35C C40C 1.349(15)
C36C C37C 1.389(14)
C36C H36C 0.9500
C37C C38C 1.340(15)
C37C H37C 0.9500
C38C C39C 1.325(18)
C38C H38C 0.9500
C39C C40C 1.412(17)
C39C H39C 0.9500
C40C H40C 0.9500
C41C C42C 1.3900
C41C C46C 1.3900
C42C C43C 1.3900
C42C H42C 0.9500
C43C C44C 1.3900
C43C H43C 0.9500
C44C C45C 1.3900
C44C H44C 0.9500
C45C C46C 1.3900
C45C H45C 0.9500
C46C H46C 0.9500
C47C C52C 1.376(15)
C47C C48C 1.410(15)
C48C C49C 1.372(17)
C48C H48C 0.9500
C49C C50C 1.373(18)
C49C H49C 0.9500
C50C C51C 1.350(18)
C50C H50C 0.9500
C51C C52C 1.409(17)
C51C H51C 0.9500
C52C H52C 0.9500
C53C C54C 1.366(15)
C53C C58C 1.420(15)
C54C C55C 1.420(17)
C54C H54C 0.9500
C55C C56C 1.405(18)
C55C H55C 0.9500
C56C C57C 1.381(18)
C56C H56C 0.9500
C57C C58C 1.384(17)
C57C H57C 0.9500
C58C H58C 0.9500
C59C C60C 1.370(18)
C59C C64C 1.419(18)
C60C C61C 1.399(18)
C60C H60C 0.9500
C61C C62C 1.37(3)
C61C H61C 0.9500
C62C C63C 1.31(3)
C62C H62C 0.9500
C63C C64C 1.45(2)
C63C H63C 0.9500
C64C H64C 0.9500
C65C C70C 1.375(17)
C65C C66C 1.381(14)
C66C C67C 1.357(16)
C66C H66C 0.9500
C67C C68C 1.37(2)
C67C H67C 0.9500
C68C C69C 1.39(2)
C68C H68C 0.9500
C69C C70C 1.452(17)
C69C H69C 0.9500
C70C H70C 0.9500
C71C C72C 1.342(15)
C71C C76C 1.374(15)
C72C C73C 1.400(16)
C72C H72C 0.9500
C73C C74C 1.353(19)
C73C H73C 0.9500
C74C C75C 1.36(2)
C74C H74C 0.9500
C75C C76C 1.391(18)
C75C H75C 0.9500
C76C H76C 0.9500
C77C C78C 1.3900
C77C C82C 1.3900
C78C C79C 1.3900
C78C H78C 0.9500
C79C C80C 1.3900
C79C H79C 0.9500
C80C C81C 1.3900
C80C H80C 0.9500
C81C C82C 1.3900
C81C H81C 0.9500
C82C H82C 0.9500
C77' C78' 1.3900
C77' C82' 1.3900
C78' C79' 1.3900
C78' H78D 0.9500
C79' C80' 1.3900
C79' H79D 0.9500
C80' C81' 1.3900
C80' H80D 0.9500
C81' C82' 1.3900
C81' H81D 0.9500
C82' H82D 0.9500
C83C C84C 1.3900
C83C C88C 1.3900
C84C C85C 1.3900
C84C H84C 0.9500
C85C C86C 1.3900
C85C H85C 0.9500
C86C C87C 1.3900
C86C H86C 0.9500
C87C C88C 1.3900
C87C H87C 0.9500
C88C H88C 0.9500
C83' C84' 1.3900
C83' C88' 1.3900
C84' C85' 1.3900
C84' H84D 0.9500
C85' C86' 1.3900
C85' H85D 0.9500
C86' C87' 1.3900
C86' H86D 0.9500
C87' C88' 1.3900
C87' H87D 0.9500
C88' H88D 0.9500
Pt1D N1D 2.052(7)
Pt1D N5D 2.075(7)
Pt1D P4D 2.276(3)
Pt1D P3D 2.295(2)
Au1D C1D 2.009(10)
Au1D P1D 2.274(3)
Au2D C27D 2.018(9)
Au2D P2D 2.287(3)
P1D C9D 1.802(10)
P1D C15D 1.816(11)
P1D C21D 1.835(10)
P2D C47D 1.798(15)
P2D C35D 1.816(9)
P2D C41D 1.821(11)
P2D C35' 1.947(17)
P3D C65D 1.800(10)
P3D C59D 1.816(9)
P3D C53D 1.823(10)
P4D C83D 1.810(10)
P4D C77D 1.837(10)
P4D C71D 1.843(9)
O1D N4D 1.26(2)
O2D N4D 1.10(2)
O1D' N4D 1.29(3)
O2D' N4D 1.37(3)
O3D N8D 1.25(3)
O4D N8D 1.23(3)
O3D' N8D 1.283(16)
O4D' N8D 1.149(18)
N1D N2D 1.362(10)
N1D C1D 1.428(12)
N2D N3D 1.315(10)
N3D C2D 1.368(11)
N4D C6D 1.503(14)
N5D C27D 1.307(12)
N5D N6D 1.360(11)
N6D N7D 1.315(10)
N7D C28D 1.352(12)
N8D C32D 1.449(13)
C1D C2D 1.357(12)
C2D C3D 1.456(13)
C3D C4D 1.356(15)
C3D C8D 1.394(14)
C4D C5D 1.387(16)
C4D H4DA 0.9500
C5D C6D 1.362(16)
C5D H5DA 0.9500
C6D C7D 1.394(15)
C7D C8D 1.379(14)
C7D H7DA 0.9500
C8D H8DA 0.9500
C9D C14D 1.398(13)
C9D C10D 1.397(14)
C10D C11D 1.386(14)
C10D H10D 0.9500
C11D C12D 1.365(14)
C11D H11D 0.9500
C12D C13D 1.348(16)
C12D H12D 0.9500
C13D C14D 1.384(15)
C13D H13D 0.9500
C14D H14D 0.9500
C15D C20D 1.380(14)
C15D C16D 1.380(13)
C16D C17D 1.355(14)
C16D H16D 0.9500
C17D C18D 1.410(15)
C17D H17D 0.9500
C18D C19D 1.385(15)
C18D H18D 0.9500
C19D C20D 1.397(14)
C19D H19D 0.9500
C20D H20D 0.9500
C21D C26D 1.373(13)
C21D C22D 1.381(13)
C22D C23D 1.397(13)
C22D H22C 0.9500
C23D C24D 1.390(15)
C23D H23C 0.9500
C24D C25D 1.394(15)
C24D H24C 0.9500
C25D C26D 1.404(13)
C25D H25C 0.9500
C26D H26C 0.9500
C27D C28D 1.410(12)
C28D C29D 1.465(13)
C29D C30D 1.393(14)
C29D C34D 1.396(13)
C30D C31D 1.384(14)
C30D H30D 0.9500
C31D C32D 1.392(13)
C31D H31D 0.9500
C32D C33D 1.387(15)
C33D C34D 1.383(14)
C33D H33D 0.9500
C34D H34D 0.9500
C35D C36D 1.3900
C35D C40D 1.3900
C36D C37D 1.3900
C36D H36D 0.9500
C37D C38D 1.3900
C37D H37D 0.9500
C38D C39D 1.3900
C38D H38D 0.9500
C39D C40D 1.3900
C39D H39D 0.9500
C40D H40D 0.9500
Cl1E C27E 1.72(2)
Cl2E C27E 1.77(2)
C27E H27A 0.9900
C27E H27B 0.9900
C35' C36' 1.3900
C35' C40' 1.3900
C36' C37' 1.3900
C36' H36E 0.9500
C37' C38' 1.3900
C37' H37E 0.9500
C38' C39' 1.3900
C38' H38E 0.9500
C39' C40' 1.3900
C39' H39E 0.9500
C40' H40E 0.9500
C41D C42D 1.380(16)
C41D C46D 1.381(14)
C42D C43D 1.352(18)
C42D H42D 0.9500
C43D C44D 1.366(18)
C43D H43D 0.9500
C44D C45D 1.361(18)
C44D H44D 0.9500
C45D C46D 1.393(15)
C45D H45D 0.9500
C46D H46D 0.9500
C47D C52D 1.374(16)
C47D C48D 1.392(16)
C48D C49D 1.35(2)
C48D H48D 0.9500
C49D C50D 1.40(2)
C49D H49D 0.9500
C50D C51D 1.395(16)
C50D H50D 0.9500
C51D C52D 1.379(17)
C51D H51D 0.9500
C52D H52D 0.9500
C53D C58D 1.390(12)
C53D C54D 1.399(13)
C54D C55D 1.372(13)
C54D H54D 0.9500
C55D C56D 1.364(14)
C55D H55D 0.9500
C56D C57D 1.384(14)
C56D H56D 0.9500
C57D C58D 1.361(13)
C57D H57D 0.9500
C58D H58D 0.9500
C59D C64D 1.387(13)
C59D C60D 1.413(12)
C60D C61D 1.354(12)
C60D H60D 0.9500
C61D C62D 1.393(14)
C61D H61D 0.9500
C62D C63D 1.348(14)
C62D H62D 0.9500
C63D C64D 1.375(13)
C63D H63D 0.9500
C64D H64D 0.9500
C65D C70D 1.394(13)
C65D C66D 1.427(12)
C66D C67D 1.391(14)
C66D H66D 0.9500
C67D C68D 1.385(14)
C67D H67D 0.9500
C68D C69D 1.371(13)
C68D H68D 0.9500
C69D C70D 1.404(14)
C69D H69D 0.9500
C70D H70D 0.9500
C71D C72D 1.382(13)
C71D C76D 1.384(13)
C72D C73D 1.377(14)
C72D H72D 0.9500
C73D C74D 1.384(15)
C73D H73D 0.9500
C74D C75D 1.390(17)
C74D H74D 0.9500
C75D C76D 1.383(14)
C75D H75D 0.9500
C76D H76D 0.9500
C77D C82D 1.363(12)
C77D C78D 1.411(13)
C78D C79D 1.362(13)
C78D H78E 0.9500
C79D C80D 1.366(13)
C79D H79E 0.9500
C80D C81D 1.402(14)
C80D H80E 0.9500
C81D C82D 1.403(13)
C81D H81E 0.9500
C82D H82E 0.9500
C83D C84D 1.386(12)
C83D C88D 1.431(14)
C84D C85D 1.385(14)
C84D H84E 0.9500
C85D C86D 1.354(14)
C85D H85E 0.9500
C86D C87D 1.397(14)
C86D H86E 0.9500
C87D C88D 1.385(14)
C87D H87E 0.9500
C88D H88E 0.9500
Cl1 C89 1.745(12)
Cl2 C89 1.793(13)
C89 H89A 0.9900
C89 H89B 0.9900
Cl3 C90 1.76(2)
Cl4 C90 1.73(3)
Cl3' C90 1.75(2)
Cl4' C90 1.80(2)
C90 H90A 0.9900
C90 H90B 0.9900
C90 H90C 0.9900
C90 H90D 0.9901
Cl5 C91 1.78(3)
Cl6 C91 1.82(3)
C91 H91A 0.9900
C91 H91B 0.9900
Cl7 C92 1.65(4)
Cl8 C92 1.91(3)
C92 H92A 0.9900
C92 H92B 0.9900
Cl9 C93 1.749(19)
Cl10 C93 1.778(19)
C93 H93M 0.9900
C93 H93N 0.9900
Cl11 C94 1.739(19)
Cl12 C94 1.80(2)
C94 H94M 0.9900
C94 H94N 0.9900
Cl13 C95 1.76(2)
Cl14 C95 1.78(2)
C95 H95A 0.9900
C95 H95B 0.9900
Cl15 C96 1.74(2)
Cl16 C96 1.81(2)
C96 H97A 0.9900
C96 H97B 0.9900
Cl17 C97 1.747(5)
Cl18 C97 1.753(5)
C97 H97C 0.9900
C97 H97D 0.9900
C911 C912 1.5449
C911 H91D 0.9800
C911 H91E 0.9800
C911 H91F 0.9800
C912 C913 1.5517
C912 H91G 0.9900
C912 H91H 0.9900
C913 C914 1.5337
C913 H91I 0.9900
C913 H91J 0.9900
C914 C915 1.5432
C914 H91K 0.9900
C914 H91L 0.9900
C915 H91M 0.9800
C915 H91N 0.9800
C915 H91O 0.9800
C921 C922 1.5433
C921 H92G 0.9800
C921 H92H 0.9800
C921 H92I 0.9800
C922 C923 1.5339
C922 h92m 0.9900
C922 h92n 0.9900
C923 C924 1.5517
C923 H92C 0.9900
C923 H92D 0.9900
C924 C925 1.5445
C924 H92E 0.9900
C924 H92F 0.9900
C925 H92J 0.9800
C925 H92K 0.9800
C925 H92L 0.9800
C931 C932 1.5450
C931 H93G 0.9800
C931 H93H 0.9800
C931 H93I 0.9800
C932 C933 1.5514
C932 H93A 0.9900
C932 H93B 0.9900
C933 C934 1.5335
C933 H93C 0.9900
C933 H93D 0.9900
C934 C935 1.5431
C934 H93E 0.9900
C934 H93F 0.9900
C935 H93J 0.9800
C935 H93K 0.9800
C935 H93L 0.9800
C901 C902 1.5450
C901 H90K 0.9800
C901 H90L 0.9800
C901 H90M 0.9800
C902 C903 1.5513
C902 H90E 0.9900
C902 H90F 0.9900
C903 C904 1.5338
C903 H90G 0.9900
C903 H90H 0.9900
C904 C905 1.5432
C904 H90I 0.9900
C904 H90J 0.9900
C905 H90N 0.9800
C905 H90O 0.9800
C905 H90P 0.9800
C941 C942 1.511(19)
C941 H94G 0.9800
C941 H94H 0.9800
C941 H94I 0.9800
C942 C943 1.494(19)
C942 H94A 0.9900
C942 H94B 0.9900
C943 C944 1.458(19)
C943 H94C 0.9900
C943 H94D 0.9900
C944 C945 1.512(19)
C944 H94E 0.9900
C944 H94F 0.9900
C945 H94J 0.9800
C945 H94K 0.9800
C945 H94L 0.9800

loop_
_platon_squeeze_void_nr
_platon_squeeze_void_average_x
_platon_squeeze_void_average_y
_platon_squeeze_void_average_z
_platon_squeeze_void_volume
_platon_squeeze_void_count_electrons
_platon_squeeze_void_content
1 0.662 -0.075 0.146 173 72 ' '
2 0.058 -0.216 0.363 439 192 ' '
3 0.500 0.000 0.500 678 312 ' '
4 0.942 0.216 0.637 440 191 ' '
5 0.338 0.075 0.854 173 74 ' '
6 0.995 0.011 0.919 8 2 ' '
7 0.249 0.469 0.155 301 129 ' '
8 0.751 0.531 0.846 302 133 ' '
9 0.005 0.988 0.081 8 2 ' '
